data_4342530
loop_
_publ_author_name
'Kobayashi, Atsushi'
'Suzuki, Yui'
'Ohba, Tadashi'
'Ogawa, Tomohiro'
'Matsumoto, Takeshi'
'Noro, Shin-Ichiro'
'Chang, Ho-Chol'
'Kato, Masako'

_publ_section_title
;
 Systematic Syntheses and Metalloligand Doping of Flexible Porous
 Coordination Polymers Composed of a Co(III)-Metalloligand.
;
_journal_issue 6
_journal_name_full 'Inorganic chemistry'
_journal_page_first 2522
_journal_page_last 2535
_journal_paper_doi 10.1021/ic5021302
_journal_volume 54
_journal_year 2015
_chemical_formula_moiety 'C36 H18 Co N6 O12 Tb'
_chemical_formula_sum 'C36 H18 Co N6 O12 Tb'
_chemical_formula_weight 944.43
_space_group_IT_number 225
_symmetry_cell_setting cubic
_symmetry_Int_Tables_number 225
_symmetry_space_group_name_Hall '-F 4 2 3'
_symmetry_space_group_name_H-M 'F m -3 m'
_atom_sites_solution_primary direct
_atom_sites_solution_secondary difmap
_cell_angle_alpha 90.0000
_cell_angle_beta 90.0000
_cell_angle_gamma 90.0000
_cell_formula_units_Z 4
_cell_length_a 17.9076(10)
_cell_length_b 17.9076(10)
_cell_length_c 17.9076(10)
_cell_measurement_temperature 153
_cell_measurement_theta_max 27.48
_cell_measurement_theta_min 3.22
_cell_volume 5742.6(6)
_computing_cell_refinement CrystalClear
_computing_data_collection 'CrystalClear (Rigaku Corp., 2000)'
_computing_data_reduction CrystalClear
_computing_molecular_graphics 'CrystalStructure 4.0'
_computing_publication_material 'CrystalStructure 4.0 (Rigaku, 2010)'
_computing_structure_refinement 'SHELXL97 (Sheldrick, 2008)'
_computing_structure_solution 'SHELXS97 (Sheldrick, 2008)'
_diffrn_ambient_temperature 153
_diffrn_detector_area_resol_mean 7.314
_diffrn_measured_fraction_theta_full 0.995
_diffrn_measured_fraction_theta_max 0.995
_diffrn_measurement_device_type 'Rigaku Mercury70'
_diffrn_measurement_method \w
_diffrn_radiation_type 'Mo K\a'
_diffrn_radiation_wavelength 0.71070
_diffrn_reflns_av_R_equivalents 0.0314
_diffrn_reflns_limit_h_max 23
_diffrn_reflns_limit_h_min -23
_diffrn_reflns_limit_k_max 23
_diffrn_reflns_limit_k_min -23
_diffrn_reflns_limit_l_max 14
_diffrn_reflns_limit_l_min -23
_diffrn_reflns_number 11604
_diffrn_reflns_theta_full 27.43
_diffrn_reflns_theta_max 27.43
_diffrn_standards_number 0
_exptl_absorpt_coefficient_mu 1.554
_exptl_absorpt_correction_T_max 0.733
_exptl_absorpt_correction_T_min 0.593
_exptl_absorpt_correction_type multi-scan
_exptl_absorpt_process_details 'REQAB (Rigaku, 1998)'
_exptl_crystal_colour yellow
_exptl_crystal_density_diffrn 1.092
_exptl_crystal_density_method 'not measured'
_exptl_crystal_description block
_exptl_crystal_F_000 1856.00
_exptl_crystal_size_max 0.200
_exptl_crystal_size_mid 0.200
_exptl_crystal_size_min 0.200
_refine_diff_density_max 0.970
_refine_diff_density_min -1.240
_refine_ls_extinction_method none
_refine_ls_goodness_of_fit_ref 1.208
_refine_ls_hydrogen_treatment undef
_refine_ls_number_parameters 30
_refine_ls_number_reflns 388
_refine_ls_number_restraints 0
_refine_ls_R_factor_gt 0.0749
_refine_ls_shift/su_max 0.000
_refine_ls_structure_factor_coef Fsqd
_refine_ls_weighting_details 'w = 1/[\s^2^(Fo^2^)+(0.1933P)^2^+0.0000P] where P=(Fo^2^+2Fc^2^)/3'
_refine_ls_weighting_scheme calc
_refine_ls_wR_factor_ref 0.2231
_reflns_number_gt 388
_reflns_number_total 388
_reflns_threshold_expression F^2^>2.0\s(F^2^)
_cod_data_source_file ic5021302_si_002.cif
_cod_data_source_block '_TbCo'
_cod_depositor_comments 'Adding full bibliography for 4342525--4342531.cif.'
_cod_database_code 4342530

loop_
_symmetry_equiv_pos_site_id
_symmetry_equiv_pos_as_xyz
1 +X,+Y,+Z
2 +Y,+Z,+X
3 +Z,+X,+Y
4 +X,+Y,-Z
5 +Y,+Z,-X
6 +Z,+X,-Y
7 +Y,-Z,-X
8 +Z,-X,-Y
9 -Z,+X,-Y
10 -X,+Y,-Z
11 -Y,+Z,-X
12 +X,-Y,-Z
13 +Y,+X,+Z
14 +Z,+Y,+X
15 +X,+Z,+Y
16 +Y,+X,-Z
17 +Z,+Y,-X
18 +X,+Z,-Y
19 -Z,+Y,-X
20 -X,+Z,-Y
21 +X,-Z,-Y
22 +Y,-X,-Z
23 +Z,-Y,-X
24 -Y,+X,-Z
25 -X,-Y,-Z
26 -Y,-Z,-X
27 -Z,-X,-Y
28 -X,-Y,+Z
29 -Y,-Z,+X
30 -Z,-X,+Y
31 -Y,+Z,+X
32 -Z,+X,+Y
33 +Z,-X,+Y
34 +X,-Y,+Z
35 +Y,-Z,+X
36 -X,+Y,+Z
37 -Y,-X,-Z
38 -Z,-Y,-X
39 -X,-Z,-Y
40 -Y,-X,+Z
41 -Z,-Y,+X
42 -X,-Z,+Y
43 +Z,-Y,+X
44 +X,-Z,+Y
45 -X,+Z,+Y
46 -Y,+X,+Z
47 -Z,+Y,+X
48 +Y,-X,+Z
49 +X,1/2+Y,1/2+Z
50 +Y,1/2+Z,1/2+X
51 +Z,1/2+X,1/2+Y
52 +X,1/2+Y,1/2-Z
53 +Y,1/2+Z,1/2-X
54 +Z,1/2+X,1/2-Y
55 +Y,1/2-Z,1/2-X
56 +Z,1/2-X,1/2-Y
57 -Z,1/2+X,1/2-Y
58 -X,1/2+Y,1/2-Z
59 -Y,1/2+Z,1/2-X
60 +X,1/2-Y,1/2-Z
61 +Y,1/2+X,1/2+Z
62 +Z,1/2+Y,1/2+X
63 +X,1/2+Z,1/2+Y
64 +Y,1/2+X,1/2-Z
65 +Z,1/2+Y,1/2-X
66 +X,1/2+Z,1/2-Y
67 -Z,1/2+Y,1/2-X
68 -X,1/2+Z,1/2-Y
69 +X,1/2-Z,1/2-Y
70 +Y,1/2-X,1/2-Z
71 +Z,1/2-Y,1/2-X
72 -Y,1/2+X,1/2-Z
73 -X,1/2-Y,1/2-Z
74 -Y,1/2-Z,1/2-X
75 -Z,1/2-X,1/2-Y
76 -X,1/2-Y,1/2+Z
77 -Y,1/2-Z,1/2+X
78 -Z,1/2-X,1/2+Y
79 -Y,1/2+Z,1/2+X
80 -Z,1/2+X,1/2+Y
81 +Z,1/2-X,1/2+Y
82 +X,1/2-Y,1/2+Z
83 +Y,1/2-Z,1/2+X
84 -X,1/2+Y,1/2+Z
85 -Y,1/2-X,1/2-Z
86 -Z,1/2-Y,1/2-X
87 -X,1/2-Z,1/2-Y
88 -Y,1/2-X,1/2+Z
89 -Z,1/2-Y,1/2+X
90 -X,1/2-Z,1/2+Y
91 +Z,1/2-Y,1/2+X
92 +X,1/2-Z,1/2+Y
93 -X,1/2+Z,1/2+Y
94 -Y,1/2+X,1/2+Z
95 -Z,1/2+Y,1/2+X
96 +Y,1/2-X,1/2+Z
97 1/2+X,+Y,1/2+Z
98 1/2+Y,+Z,1/2+X
99 1/2+Z,+X,1/2+Y
100 1/2+X,+Y,1/2-Z
101 1/2+Y,+Z,1/2-X
102 1/2+Z,+X,1/2-Y
103 1/2+Y,-Z,1/2-X
104 1/2+Z,-X,1/2-Y
105 1/2-Z,+X,1/2-Y
106 1/2-X,+Y,1/2-Z
107 1/2-Y,+Z,1/2-X
108 1/2+X,-Y,1/2-Z
109 1/2+Y,+X,1/2+Z
110 1/2+Z,+Y,1/2+X
111 1/2+X,+Z,1/2+Y
112 1/2+Y,+X,1/2-Z
113 1/2+Z,+Y,1/2-X
114 1/2+X,+Z,1/2-Y
115 1/2-Z,+Y,1/2-X
116 1/2-X,+Z,1/2-Y
117 1/2+X,-Z,1/2-Y
118 1/2+Y,-X,1/2-Z
119 1/2+Z,-Y,1/2-X
120 1/2-Y,+X,1/2-Z
121 1/2-X,-Y,1/2-Z
122 1/2-Y,-Z,1/2-X
123 1/2-Z,-X,1/2-Y
124 1/2-X,-Y,1/2+Z
125 1/2-Y,-Z,1/2+X
126 1/2-Z,-X,1/2+Y
127 1/2-Y,+Z,1/2+X
128 1/2-Z,+X,1/2+Y
129 1/2+Z,-X,1/2+Y
130 1/2+X,-Y,1/2+Z
131 1/2+Y,-Z,1/2+X
132 1/2-X,+Y,1/2+Z
133 1/2-Y,-X,1/2-Z
134 1/2-Z,-Y,1/2-X
135 1/2-X,-Z,1/2-Y
136 1/2-Y,-X,1/2+Z
137 1/2-Z,-Y,1/2+X
138 1/2-X,-Z,1/2+Y
139 1/2+Z,-Y,1/2+X
140 1/2+X,-Z,1/2+Y
141 1/2-X,+Z,1/2+Y
142 1/2-Y,+X,1/2+Z
143 1/2-Z,+Y,1/2+X
144 1/2+Y,-X,1/2+Z
145 1/2+X,1/2+Y,+Z
146 1/2+Y,1/2+Z,+X
147 1/2+Z,1/2+X,+Y
148 1/2+X,1/2+Y,-Z
149 1/2+Y,1/2+Z,-X
150 1/2+Z,1/2+X,-Y
151 1/2+Y,1/2-Z,-X
152 1/2+Z,1/2-X,-Y
153 1/2-Z,1/2+X,-Y
154 1/2-X,1/2+Y,-Z
155 1/2-Y,1/2+Z,-X
156 1/2+X,1/2-Y,-Z
157 1/2+Y,1/2+X,+Z
158 1/2+Z,1/2+Y,+X
159 1/2+X,1/2+Z,+Y
160 1/2+Y,1/2+X,-Z
161 1/2+Z,1/2+Y,-X
162 1/2+X,1/2+Z,-Y
163 1/2-Z,1/2+Y,-X
164 1/2-X,1/2+Z,-Y
165 1/2+X,1/2-Z,-Y
166 1/2+Y,1/2-X,-Z
167 1/2+Z,1/2-Y,-X
168 1/2-Y,1/2+X,-Z
169 1/2-X,1/2-Y,-Z
170 1/2-Y,1/2-Z,-X
171 1/2-Z,1/2-X,-Y
172 1/2-X,1/2-Y,+Z
173 1/2-Y,1/2-Z,+X
174 1/2-Z,1/2-X,+Y
175 1/2-Y,1/2+Z,+X
176 1/2-Z,1/2+X,+Y
177 1/2+Z,1/2-X,+Y
178 1/2+X,1/2-Y,+Z
179 1/2+Y,1/2-Z,+X
180 1/2-X,1/2+Y,+Z
181 1/2-Y,1/2-X,-Z
182 1/2-Z,1/2-Y,-X
183 1/2-X,1/2-Z,-Y
184 1/2-Y,1/2-X,+Z
185 1/2-Z,1/2-Y,+X
186 1/2-X,1/2-Z,+Y
187 1/2+Z,1/2-Y,+X
188 1/2+X,1/2-Z,+Y
189 1/2-X,1/2+Z,+Y
190 1/2-Y,1/2+X,+Z
191 1/2-Z,1/2+Y,+X
192 1/2+Y,1/2-X,+Z

loop_
_atom_site_label
_atom_site_type_symbol
_atom_site_fract_x
_atom_site_fract_y
_atom_site_fract_z
_atom_site_U_iso_or_equiv
_atom_site_adp_type
_atom_site_occupancy
_atom_site_symmetry_multiplicity
_atom_site_calc_flag
Tb(1) Tb 0.0000 0.0000 0.0000 0.0357(7) Uani 1.0 4 d
Co(1) Co 0.5000 0.0000 0.0000 0.0328(11) Uani 1.0 4 d
O(1) O 0.1222(13) 0.0570(15) 0.0000 0.155(13) Uani 0.5000 96 d
N(1) N 0.3945(9) 0.0000 0.0000 0.085(6) Uani 1.0 24 d
C(1) C 0.155(2) 0.0000 0.0000 0.120(13) Uani 1.0 24 d
C(2) C 0.2488(16) 0.0000 0.0000 0.094(12) Uani 1.0 24 d
C(3) C 0.278(2) 0.066(3) 0.0000 0.132(13) Uani 0.5000 96 d
C(4) C 0.361(2) 0.065(3) 0.0000 0.17(3) Uani 0.5000 96 d

loop_
_atom_site_aniso_label
_atom_site_aniso_U_11
_atom_site_aniso_U_22
_atom_site_aniso_U_33
_atom_site_aniso_U_12
_atom_site_aniso_U_13
_atom_site_aniso_U_23
Tb(1) 0.0357(7) 0.0357(7) 0.0357(7) 0.0000 0.0000 0.0000
Co(1) 0.0328(11) 0.0328(11) 0.0328(11) 0.0000 0.0000 0.0000
O(1) 0.077(13) 0.096(15) 0.29(4) 0.014(12) 0.0000 0.0000
N(1) 0.034(8) 0.110(10) 0.110(10) 0.0000 0.0000 0.0000
C(1) 0.070(18) 0.15(2) 0.15(2) 0.0000 0.0000 0.0000
C(2) 0.10(3) 0.092(17) 0.092(17) 0.0000 0.0000 0.0000
C(3) 0.083(19) 0.14(4) 0.18(4) 0.00(3) 0.0000 0.0000
C(4) 0.12(3) 0.26(6) 0.12(3) 0.13(4) 0.0000 0.0000

loop_
_atom_type_symbol
_atom_type_description
_atom_type_scat_dispersion_real
_atom_type_scat_dispersion_imag
_atom_type_scat_source
C C 0.0033 0.0016
;
International Tables for Crystallography
(1992, Vol. C, Tables 4.2.6.8 and 6.1.1.4)
;
H H 0.0000 0.0000
;
International Tables for Crystallography
(1992, Vol. C, Table 6.1.1.4)
;
Co Co 0.3494 0.9721
;
International Tables for Crystallography
(1992, Vol. C, Tables 4.2.6.8 and 6.1.1.4)
;
N N 0.0061 0.0033
;
International Tables for Crystallography
(1992, Vol. C, Tables 4.2.6.8 and 6.1.1.4)
;
O O 0.0106 0.0060
;
International Tables for Crystallography
(1992, Vol. C, Tables 4.2.6.8 and 6.1.1.4)
;
Tb Tb -0.1723 4.1537
;
International Tables for Crystallography
(1992, Vol. C, Tables 4.2.6.8 and 6.1.1.4)
;

loop_
_geom_angle_atom_site_label_1
_geom_angle_atom_site_label_2
_geom_angle_atom_site_label_3
_geom_angle
_geom_angle_publ_flag
_geom_angle_site_symmetry_1
_geom_angle_site_symmetry_3
O(1) Tb(1) O(1) 67.5(6) yes . 2_555
O(1) Tb(1) O(1) 67.5(6) yes . 3_555
O(1) Tb(1) O(1) 67.5(6) yes . 5_555
O(1) Tb(1) O(1) 67.5(6) yes . 6_555
O(1) Tb(1) O(1) 112.5(6) yes . 8_555
O(1) Tb(1) O(1) 130.0(9) yes . 10_555
O(1) Tb(1) O(1) 112.5(6) yes . 11_555
O(1) Tb(1) O(1) 50.0(9) yes . 12_555
O(1) Tb(1) O(1) 40.0(9) yes . 13_555
O(1) Tb(1) O(1) 79.7(4) yes . 14_555
O(1) Tb(1) O(1) 34.8(6) yes . 15_555
O(1) Tb(1) O(1) 79.7(4) yes . 17_555
O(1) Tb(1) O(1) 34.8(6) yes . 18_555
O(1) Tb(1) O(1) 145.2(6) yes . 20_555
O(1) Tb(1) O(1) 90.0(9) yes . 22_555
O(1) Tb(1) O(1) 100.3(4) yes . 23_555
O(1) Tb(1) O(1) 90.0(9) yes . 24_555
O(1) Tb(1) O(1) 180.0(9) yes . 25_555
O(1) Tb(1) O(1) 112.5(6) yes . 29_555
O(1) Tb(1) O(1) 112.5(6) yes . 30_555
O(1) Tb(1) O(1) 140.0(9) yes . 37_555
O(1) Tb(1) O(1) 100.3(4) yes . 41_555
O(1) Tb(1) O(1) 145.2(6) yes . 42_555
O(1) Tb(1) C(1) 25.0(7) yes . .
O(1) Tb(1) C(1) 90.000 yes . 2_555
O(1) Tb(1) C(1) 65.0(7) yes . 3_555
O(1) Tb(1) C(1) 90.000 yes . 5_555
O(1) Tb(1) C(1) 115.0(7) yes . 8_555
O(1) Tb(1) C(1) 155.0(7) yes . 10_555
O(1) Tb(1) O(1) 67.5(6) yes 2_555 3_555
O(1) Tb(1) O(1) 130.0(9) yes 2_555 5_555
O(1) Tb(1) O(1) 112.5(6) yes 2_555 6_555
O(1) Tb(1) O(1) 112.5(6) yes 2_555 8_555
O(1) Tb(1) O(1) 112.5(6) yes 2_555 10_555
O(1) Tb(1) O(1) 180.0(9) yes 2_555 11_555
O(1) Tb(1) O(1) 67.5(6) yes 2_555 12_555
O(1) Tb(1) O(1) 79.7(4) yes 2_555 13_555
O(1) Tb(1) O(1) 34.8(6) yes 2_555 14_555
O(1) Tb(1) O(1) 40.0(9) yes 2_555 15_555
O(1) Tb(1) O(1) 145.2(6) yes 2_555 17_555
O(1) Tb(1) O(1) 90.0(9) yes 2_555 18_555
O(1) Tb(1) O(1) 140.0(9) yes 2_555 20_555
O(1) Tb(1) O(1) 79.7(4) yes 2_555 22_555
O(1) Tb(1) O(1) 145.2(6) yes 2_555 23_555
O(1) Tb(1) O(1) 100.3(4) yes 2_555 24_555
O(1) Tb(1) O(1) 112.5(6) yes 2_555 25_555
O(1) Tb(1) O(1) 50.0(9) yes 2_555 29_555
O(1) Tb(1) O(1) 67.5(6) yes 2_555 30_555
O(1) Tb(1) O(1) 100.3(4) yes 2_555 37_555
O(1) Tb(1) O(1) 34.8(6) yes 2_555 41_555
O(1) Tb(1) O(1) 90.0(9) yes 2_555 42_555
O(1) Tb(1) C(1) 65.0(7) yes 2_555 .
O(1) Tb(1) C(1) 25.0(7) yes 2_555 2_555
O(1) Tb(1) C(1) 90.000 yes 2_555 3_555
O(1) Tb(1) C(1) 155.0(7) yes 2_555 5_555
O(1) Tb(1) C(1) 90.000 yes 2_555 8_555
O(1) Tb(1) C(1) 115.0(7) yes 2_555 10_555
O(1) Tb(1) O(1) 112.5(6) yes 3_555 5_555
O(1) Tb(1) O(1) 50.0(9) yes 3_555 6_555
O(1) Tb(1) O(1) 180.0(9) yes 3_555 8_555
O(1) Tb(1) O(1) 67.5(6) yes 3_555 10_555
O(1) Tb(1) O(1) 112.5(6) yes 3_555 11_555
O(1) Tb(1) O(1) 112.5(6) yes 3_555 12_555
O(1) Tb(1) O(1) 34.8(6) yes 3_555 13_555
O(1) Tb(1) O(1) 40.0(9) yes 3_555 14_555
O(1) Tb(1) O(1) 79.7(4) yes 3_555 15_555
O(1) Tb(1) O(1) 90.0(9) yes 3_555 17_555
O(1) Tb(1) O(1) 100.3(4) yes 3_555 18_555
O(1) Tb(1) O(1) 100.3(4) yes 3_555 20_555
O(1) Tb(1) O(1) 145.2(6) yes 3_555 22_555
O(1) Tb(1) O(1) 140.0(9) yes 3_555 23_555
O(1) Tb(1) O(1) 34.8(6) yes 3_555 24_555
O(1) Tb(1) O(1) 112.5(6) yes 3_555 25_555
O(1) Tb(1) O(1) 67.5(6) yes 3_555 29_555
O(1) Tb(1) O(1) 130.0(9) yes 3_555 30_555
O(1) Tb(1) O(1) 145.2(6) yes 3_555 37_555
O(1) Tb(1) O(1) 90.0(9) yes 3_555 41_555
O(1) Tb(1) O(1) 79.7(4) yes 3_555 42_555
O(1) Tb(1) C(1) 90.000 yes 3_555 .
O(1) Tb(1) C(1) 65.0(7) yes 3_555 2_555
O(1) Tb(1) C(1) 25.0(7) yes 3_555 3_555
O(1) Tb(1) C(1) 115.0(7) yes 3_555 5_555
O(1) Tb(1) C(1) 155.0(7) yes 3_555 8_555
O(1) Tb(1) C(1) 90.000 yes 3_555 10_555
O(1) Tb(1) O(1) 67.5(6) yes 5_555 6_555
O(1) Tb(1) O(1) 67.5(6) yes 5_555 8_555
O(1) Tb(1) O(1) 112.5(6) yes 5_555 10_555
O(1) Tb(1) O(1) 50.0(9) yes 5_555 11_555
O(1) Tb(1) O(1) 67.5(6) yes 5_555 12_555
O(1) Tb(1) O(1) 79.7(4) yes 5_555 13_555
O(1) Tb(1) O(1) 145.2(6) yes 5_555 14_555
O(1) Tb(1) O(1) 90.0(9) yes 5_555 15_555
O(1) Tb(1) O(1) 34.8(6) yes 5_555 17_555
O(1) Tb(1) O(1) 40.0(9) yes 5_555 18_555
O(1) Tb(1) O(1) 90.0(9) yes 5_555 20_555
O(1) Tb(1) O(1) 79.7(4) yes 5_555 22_555
O(1) Tb(1) O(1) 34.8(6) yes 5_555 23_555
O(1) Tb(1) O(1) 100.3(4) yes 5_555 24_555
O(1) Tb(1) O(1) 112.5(6) yes 5_555 25_555
O(1) Tb(1) O(1) 180.0(9) yes 5_555 29_555
O(1) Tb(1) O(1) 112.5(6) yes 5_555 30_555
O(1) Tb(1) O(1) 100.3(4) yes 5_555 37_555
O(1) Tb(1) O(1) 145.2(6) yes 5_555 41_555
O(1) Tb(1) O(1) 140.0(9) yes 5_555 42_555
O(1) Tb(1) C(1) 65.0(7) yes 5_555 .
O(1) Tb(1) C(1) 155.0(7) yes 5_555 2_555
O(1) Tb(1) C(1) 90.000 yes 5_555 3_555
O(1) Tb(1) C(1) 25.0(7) yes 5_555 5_555
O(1) Tb(1) C(1) 90.000 yes 5_555 8_555
O(1) Tb(1) C(1) 115.0(7) yes 5_555 10_555
O(1) Tb(1) O(1) 130.0(9) yes 6_555 8_555
O(1) Tb(1) O(1) 67.5(6) yes 6_555 10_555
O(1) Tb(1) O(1) 67.5(6) yes 6_555 11_555
O(1) Tb(1) O(1) 112.5(6) yes 6_555 12_555
O(1) Tb(1) O(1) 34.8(6) yes 6_555 13_555
O(1) Tb(1) O(1) 90.0(9) yes 6_555 14_555
O(1) Tb(1) O(1) 100.3(4) yes 6_555 15_555
O(1) Tb(1) O(1) 40.0(9) yes 6_555 17_555
O(1) Tb(1) O(1) 79.7(4) yes 6_555 18_555
O(1) Tb(1) O(1) 79.7(4) yes 6_555 20_555
O(1) Tb(1) O(1) 145.2(6) yes 6_555 22_555
O(1) Tb(1) O(1) 90.0(9) yes 6_555 23_555
O(1) Tb(1) O(1) 34.8(6) yes 6_555 24_555
O(1) Tb(1) O(1) 112.5(6) yes 6_555 25_555
O(1) Tb(1) O(1) 112.5(6) yes 6_555 29_555
O(1) Tb(1) O(1) 180.0(9) yes 6_555 30_555
O(1) Tb(1) O(1) 145.2(6) yes 6_555 37_555
O(1) Tb(1) O(1) 140.0(9) yes 6_555 41_555
O(1) Tb(1) O(1) 100.3(4) yes 6_555 42_555
O(1) Tb(1) C(1) 90.000 yes 6_555 .
O(1) Tb(1) C(1) 115.0(7) yes 6_555 2_555
O(1) Tb(1) C(1) 25.0(7) yes 6_555 3_555
O(1) Tb(1) C(1) 65.0(7) yes 6_555 5_555
O(1) Tb(1) C(1) 155.0(7) yes 6_555 8_555
O(1) Tb(1) C(1) 90.000 yes 6_555 10_555
O(1) Tb(1) O(1) 112.5(6) yes 8_555 10_555
O(1) Tb(1) O(1) 67.5(6) yes 8_555 11_555
O(1) Tb(1) O(1) 67.5(6) yes 8_555 12_555
O(1) Tb(1) O(1) 145.2(6) yes 8_555 13_555
O(1) Tb(1) O(1) 140.0(9) yes 8_555 14_555
O(1) Tb(1) O(1) 100.3(4) yes 8_555 15_555
O(1) Tb(1) O(1) 90.0(9) yes 8_555 17_555
O(1) Tb(1) O(1) 79.7(4) yes 8_555 18_555
O(1) Tb(1) O(1) 79.7(4) yes 8_555 20_555
O(1) Tb(1) O(1) 34.8(6) yes 8_555 22_555
O(1) Tb(1) O(1) 40.0(9) yes 8_555 23_555
O(1) Tb(1) O(1) 145.2(6) yes 8_555 24_555
O(1) Tb(1) O(1) 67.5(6) yes 8_555 25_555
O(1) Tb(1) O(1) 112.5(6) yes 8_555 29_555
O(1) Tb(1) O(1) 50.0(9) yes 8_555 30_555
O(1) Tb(1) O(1) 34.8(6) yes 8_555 37_555
O(1) Tb(1) O(1) 90.0(9) yes 8_555 41_555
O(1) Tb(1) O(1) 100.3(4) yes 8_555 42_555
O(1) Tb(1) C(1) 90.000 yes 8_555 .
O(1) Tb(1) C(1) 115.0(7) yes 8_555 2_555
O(1) Tb(1) C(1) 155.0(7) yes 8_555 3_555
O(1) Tb(1) C(1) 65.0(7) yes 8_555 5_555
O(1) Tb(1) C(1) 25.0(7) yes 8_555 8_555
O(1) Tb(1) C(1) 90.000 yes 8_555 10_555
O(1) Tb(1) O(1) 67.5(6) yes 10_555 11_555
O(1) Tb(1) O(1) 180.0(9) yes 10_555 12_555
O(1) Tb(1) O(1) 90.0(9) yes 10_555 13_555
O(1) Tb(1) O(1) 79.7(4) yes 10_555 14_555
O(1) Tb(1) O(1) 145.2(6) yes 10_555 15_555
O(1) Tb(1) O(1) 79.7(4) yes 10_555 17_555
O(1) Tb(1) O(1) 145.2(6) yes 10_555 18_555
O(1) Tb(1) O(1) 34.8(6) yes 10_555 20_555
O(1) Tb(1) O(1) 140.0(9) yes 10_555 22_555
O(1) Tb(1) O(1) 100.3(4) yes 10_555 23_555
O(1) Tb(1) O(1) 40.0(9) yes 10_555 24_555
O(1) Tb(1) O(1) 50.0(9) yes 10_555 25_555
O(1) Tb(1) O(1) 67.5(6) yes 10_555 29_555
O(1) Tb(1) O(1) 112.5(6) yes 10_555 30_555
O(1) Tb(1) O(1) 90.0(9) yes 10_555 37_555
O(1) Tb(1) O(1) 100.3(4) yes 10_555 41_555
O(1) Tb(1) O(1) 34.8(6) yes 10_555 42_555
O(1) Tb(1) C(1) 155.0(7) yes 10_555 .
O(1) Tb(1) C(1) 90.000 yes 10_555 2_555
O(1) Tb(1) C(1) 65.0(7) yes 10_555 3_555
O(1) Tb(1) C(1) 90.000 yes 10_555 5_555
O(1) Tb(1) C(1) 115.0(7) yes 10_555 8_555
O(1) Tb(1) C(1) 25.0(7) yes 10_555 10_555
O(1) Tb(1) O(1) 112.5(6) yes 11_555 12_555
O(1) Tb(1) O(1) 100.3(4) yes 11_555 13_555
O(1) Tb(1) O(1) 145.2(6) yes 11_555 14_555
O(1) Tb(1) O(1) 140.0(9) yes 11_555 15_555
O(1) Tb(1) O(1) 34.8(6) yes 11_555 17_555
O(1) Tb(1) O(1) 90.0(9) yes 11_555 18_555
O(1) Tb(1) O(1) 40.0(9) yes 11_555 20_555
O(1) Tb(1) O(1) 100.3(4) yes 11_555 22_555
O(1) Tb(1) O(1) 34.8(6) yes 11_555 23_555
O(1) Tb(1) O(1) 79.7(4) yes 11_555 24_555
O(1) Tb(1) O(1) 67.5(6) yes 11_555 25_555
O(1) Tb(1) O(1) 130.0(9) yes 11_555 29_555
O(1) Tb(1) O(1) 112.5(6) yes 11_555 30_555
O(1) Tb(1) O(1) 79.7(4) yes 11_555 37_555
O(1) Tb(1) O(1) 145.2(6) yes 11_555 41_555
O(1) Tb(1) O(1) 90.0(9) yes 11_555 42_555
O(1) Tb(1) C(1) 115.0(7) yes 11_555 .
O(1) Tb(1) C(1) 155.0(7) yes 11_555 2_555
O(1) Tb(1) C(1) 90.000 yes 11_555 3_555
O(1) Tb(1) C(1) 25.0(7) yes 11_555 5_555
O(1) Tb(1) C(1) 90.000 yes 11_555 8_555
O(1) Tb(1) C(1) 65.0(7) yes 11_555 10_555
O(1) Tb(1) O(1) 90.0(9) yes 12_555 13_555
O(1) Tb(1) O(1) 100.3(4) yes 12_555 14_555
O(1) Tb(1) O(1) 34.8(6) yes 12_555 15_555
O(1) Tb(1) O(1) 100.3(4) yes 12_555 17_555
O(1) Tb(1) O(1) 34.8(6) yes 12_555 18_555
O(1) Tb(1) O(1) 145.2(6) yes 12_555 20_555
O(1) Tb(1) O(1) 40.0(9) yes 12_555 22_555
O(1) Tb(1) O(1) 79.7(4) yes 12_555 23_555
O(1) Tb(1) O(1) 140.0(9) yes 12_555 24_555
O(1) Tb(1) O(1) 130.0(9) yes 12_555 25_555
O(1) Tb(1) O(1) 112.5(6) yes 12_555 29_555
O(1) Tb(1) O(1) 67.5(6) yes 12_555 30_555
O(1) Tb(1) O(1) 90.0(9) yes 12_555 37_555
O(1) Tb(1) O(1) 79.7(4) yes 12_555 41_555
O(1) Tb(1) O(1) 145.2(6) yes 12_555 42_555
O(1) Tb(1) C(1) 25.0(7) yes 12_555 .
O(1) Tb(1) C(1) 90.000 yes 12_555 2_555
O(1) Tb(1) C(1) 115.0(7) yes 12_555 3_555
O(1) Tb(1) C(1) 90.000 yes 12_555 5_555
O(1) Tb(1) C(1) 65.0(7) yes 12_555 8_555
O(1) Tb(1) C(1) 155.0(7) yes 12_555 10_555
O(1) Tb(1) O(1) 67.5(6) yes 13_555 14_555
O(1) Tb(1) O(1) 67.5(6) yes 13_555 15_555
O(1) Tb(1) O(1) 67.5(6) yes 13_555 17_555
O(1) Tb(1) O(1) 67.5(6) yes 13_555 18_555
O(1) Tb(1) O(1) 112.5(6) yes 13_555 20_555
O(1) Tb(1) O(1) 130.0(9) yes 13_555 22_555
O(1) Tb(1) O(1) 112.5(6) yes 13_555 23_555
O(1) Tb(1) O(1) 50.0(9) yes 13_555 24_555
O(1) Tb(1) O(1) 140.0(9) yes 13_555 25_555
O(1) Tb(1) O(1) 100.3(4) yes 13_555 29_555
O(1) Tb(1) O(1) 145.2(6) yes 13_555 30_555
O(1) Tb(1) O(1) 180.0(9) yes 13_555 37_555
O(1) Tb(1) O(1) 112.5(6) yes 13_555 41_555
O(1) Tb(1) O(1) 112.5(6) yes 13_555 42_555
O(1) Tb(1) C(1) 65.0(7) yes 13_555 .
O(1) Tb(1) C(1) 90.000 yes 13_555 2_555
O(1) Tb(1) C(1) 25.0(7) yes 13_555 3_555
O(1) Tb(1) C(1) 90.000 yes 13_555 5_555
O(1) Tb(1) C(1) 155.0(7) yes 13_555 8_555
O(1) Tb(1) C(1) 115.0(7) yes 13_555 10_555
O(1) Tb(1) O(1) 67.5(6) yes 14_555 15_555
O(1) Tb(1) O(1) 130.0(9) yes 14_555 17_555
O(1) Tb(1) O(1) 112.5(6) yes 14_555 18_555
O(1) Tb(1) O(1) 112.5(6) yes 14_555 20_555
O(1) Tb(1) O(1) 112.5(6) yes 14_555 22_555
O(1) Tb(1) O(1) 180.0(9) yes 14_555 23_555
O(1) Tb(1) O(1) 67.5(6) yes 14_555 24_555
O(1) Tb(1) O(1) 100.3(4) yes 14_555 25_555
O(1) Tb(1) O(1) 34.8(6) yes 14_555 29_555
O(1) Tb(1) O(1) 90.0(9) yes 14_555 30_555
O(1) Tb(1) O(1) 112.5(6) yes 14_555 37_555
O(1) Tb(1) O(1) 50.0(9) yes 14_555 41_555
O(1) Tb(1) O(1) 67.5(6) yes 14_555 42_555
O(1) Tb(1) C(1) 90.000 yes 14_555 .
O(1) Tb(1) C(1) 25.0(7) yes 14_555 2_555
O(1) Tb(1) C(1) 65.0(7) yes 14_555 3_555
O(1) Tb(1) C(1) 155.0(7) yes 14_555 5_555
O(1) Tb(1) C(1) 115.0(7) yes 14_555 8_555
O(1) Tb(1) C(1) 90.000 yes 14_555 10_555
O(1) Tb(1) O(1) 112.5(6) yes 15_555 17_555
O(1) Tb(1) O(1) 50.0(9) yes 15_555 18_555
O(1) Tb(1) O(1) 180.0(9) yes 15_555 20_555
O(1) Tb(1) O(1) 67.5(6) yes 15_555 22_555
O(1) Tb(1) O(1) 112.5(6) yes 15_555 23_555
O(1) Tb(1) O(1) 112.5(6) yes 15_555 24_555
O(1) Tb(1) O(1) 145.2(6) yes 15_555 25_555
O(1) Tb(1) O(1) 90.0(9) yes 15_555 29_555
O(1) Tb(1) O(1) 79.7(4) yes 15_555 30_555
O(1) Tb(1) O(1) 112.5(6) yes 15_555 37_555
O(1) Tb(1) O(1) 67.5(6) yes 15_555 41_555
O(1) Tb(1) O(1) 130.0(9) yes 15_555 42_555
O(1) Tb(1) C(1) 25.0(7) yes 15_555 .
O(1) Tb(1) C(1) 65.0(7) yes 15_555 2_555
O(1) Tb(1) C(1) 90.000 yes 15_555 3_555
O(1) Tb(1) C(1) 115.0(7) yes 15_555 5_555
O(1) Tb(1) C(1) 90.000 yes 15_555 8_555
O(1) Tb(1) C(1) 155.0(7) yes 15_555 10_555
O(1) Tb(1) O(1) 67.5(6) yes 17_555 18_555
O(1) Tb(1) O(1) 67.5(6) yes 17_555 20_555
O(1) Tb(1) O(1) 112.5(6) yes 17_555 22_555
O(1) Tb(1) O(1) 50.0(9) yes 17_555 23_555
O(1) Tb(1) O(1) 67.5(6) yes 17_555 24_555
O(1) Tb(1) O(1) 100.3(4) yes 17_555 25_555
O(1) Tb(1) O(1) 145.2(6) yes 17_555 29_555
O(1) Tb(1) O(1) 140.0(9) yes 17_555 30_555
O(1) Tb(1) O(1) 112.5(6) yes 17_555 37_555
O(1) Tb(1) O(1) 180.0(9) yes 17_555 41_555
O(1) Tb(1) O(1) 112.5(6) yes 17_555 42_555
O(1) Tb(1) C(1) 90.000 yes 17_555 .
O(1) Tb(1) C(1) 155.0(7) yes 17_555 2_555
O(1) Tb(1) C(1) 65.0(7) yes 17_555 3_555
O(1) Tb(1) C(1) 25.0(7) yes 17_555 5_555
O(1) Tb(1) C(1) 115.0(7) yes 17_555 8_555
O(1) Tb(1) C(1) 90.000 yes 17_555 10_555
O(1) Tb(1) O(1) 130.0(9) yes 18_555 20_555
O(1) Tb(1) O(1) 67.5(6) yes 18_555 22_555
O(1) Tb(1) O(1) 67.5(6) yes 18_555 23_555
O(1) Tb(1) O(1) 112.5(6) yes 18_555 24_555
O(1) Tb(1) O(1) 145.2(6) yes 18_555 25_555
O(1) Tb(1) O(1) 140.0(9) yes 18_555 29_555
O(1) Tb(1) O(1) 100.3(4) yes 18_555 30_555
O(1) Tb(1) O(1) 112.5(6) yes 18_555 37_555
O(1) Tb(1) O(1) 112.5(6) yes 18_555 41_555
O(1) Tb(1) O(1) 180.0(9) yes 18_555 42_555
O(1) Tb(1) C(1) 25.0(7) yes 18_555 .
O(1) Tb(1) C(1) 115.0(7) yes 18_555 2_555
O(1) Tb(1) C(1) 90.000 yes 18_555 3_555
O(1) Tb(1) C(1) 65.0(7) yes 18_555 5_555
O(1) Tb(1) C(1) 90.000 yes 18_555 8_555
O(1) Tb(1) C(1) 155.0(7) yes 18_555 10_555
O(1) Tb(1) O(1) 112.5(6) yes 20_555 22_555
O(1) Tb(1) O(1) 67.5(6) yes 20_555 23_555
O(1) Tb(1) O(1) 67.5(6) yes 20_555 24_555
O(1) Tb(1) O(1) 34.8(6) yes 20_555 25_555
O(1) Tb(1) O(1) 90.0(9) yes 20_555 29_555
O(1) Tb(1) O(1) 100.3(4) yes 20_555 30_555
O(1) Tb(1) O(1) 67.5(6) yes 20_555 37_555
O(1) Tb(1) O(1) 112.5(6) yes 20_555 41_555
O(1) Tb(1) O(1) 50.0(9) yes 20_555 42_555
O(1) Tb(1) C(1) 155.0(7) yes 20_555 .
O(1) Tb(1) C(1) 115.0(7) yes 20_555 2_555
O(1) Tb(1) C(1) 90.000 yes 20_555 3_555
O(1) Tb(1) C(1) 65.0(7) yes 20_555 5_555
O(1) Tb(1) C(1) 90.000 yes 20_555 8_555
O(1) Tb(1) C(1) 25.0(7) yes 20_555 10_555
O(1) Tb(1) O(1) 67.5(6) yes 22_555 23_555
O(1) Tb(1) O(1) 180.0(9) yes 22_555 24_555
O(1) Tb(1) O(1) 90.0(9) yes 22_555 25_555
O(1) Tb(1) O(1) 100.3(4) yes 22_555 29_555
O(1) Tb(1) O(1) 34.8(6) yes 22_555 30_555
O(1) Tb(1) O(1) 50.0(9) yes 22_555 37_555
O(1) Tb(1) O(1) 67.5(6) yes 22_555 41_555
O(1) Tb(1) O(1) 112.5(6) yes 22_555 42_555
O(1) Tb(1) C(1) 65.0(7) yes 22_555 .
O(1) Tb(1) C(1) 90.000 yes 22_555 2_555
O(1) Tb(1) C(1) 155.0(7) yes 22_555 3_555
O(1) Tb(1) C(1) 90.000 yes 22_555 5_555
O(1) Tb(1) C(1) 25.0(7) yes 22_555 8_555
O(1) Tb(1) C(1) 115.0(7) yes 22_555 10_555
O(1) Tb(1) O(1) 112.5(6) yes 23_555 24_555
O(1) Tb(1) O(1) 79.7(4) yes 23_555 25_555
O(1) Tb(1) O(1) 145.2(6) yes 23_555 29_555
O(1) Tb(1) O(1) 90.0(9) yes 23_555 30_555
O(1) Tb(1) O(1) 67.5(6) yes 23_555 37_555
O(1) Tb(1) O(1) 130.0(9) yes 23_555 41_555
O(1) Tb(1) O(1) 112.5(6) yes 23_555 42_555
O(1) Tb(1) C(1) 90.000 yes 23_555 .
O(1) Tb(1) C(1) 155.0(7) yes 23_555 2_555
O(1) Tb(1) C(1) 115.0(7) yes 23_555 3_555
O(1) Tb(1) C(1) 25.0(7) yes 23_555 5_555
O(1) Tb(1) C(1) 65.0(7) yes 23_555 8_555
O(1) Tb(1) C(1) 90.000 yes 23_555 10_555
O(1) Tb(1) O(1) 90.0(9) yes 24_555 25_555
O(1) Tb(1) O(1) 79.7(4) yes 24_555 29_555
O(1) Tb(1) O(1) 145.2(6) yes 24_555 30_555
O(1) Tb(1) O(1) 130.0(9) yes 24_555 37_555
O(1) Tb(1) O(1) 112.5(6) yes 24_555 41_555
O(1) Tb(1) O(1) 67.5(6) yes 24_555 42_555
O(1) Tb(1) C(1) 115.0(7) yes 24_555 .
O(1) Tb(1) C(1) 90.000 yes 24_555 2_555
O(1) Tb(1) C(1) 25.0(7) yes 24_555 3_555
O(1) Tb(1) C(1) 90.000 yes 24_555 5_555
O(1) Tb(1) C(1) 155.0(7) yes 24_555 8_555
O(1) Tb(1) C(1) 65.0(7) yes 24_555 10_555
O(1) Tb(1) O(1) 67.5(6) yes 25_555 29_555
O(1) Tb(1) O(1) 67.5(6) yes 25_555 30_555
O(1) Tb(1) O(1) 40.0(9) yes 25_555 37_555
O(1) Tb(1) O(1) 79.7(4) yes 25_555 41_555
O(1) Tb(1) O(1) 34.8(6) yes 25_555 42_555
O(1) Tb(1) C(1) 155.0(7) yes 25_555 .
O(1) Tb(1) C(1) 90.000 yes 25_555 2_555
O(1) Tb(1) C(1) 115.0(7) yes 25_555 3_555
O(1) Tb(1) C(1) 90.000 yes 25_555 5_555
O(1) Tb(1) C(1) 65.0(7) yes 25_555 8_555
O(1) Tb(1) C(1) 25.0(7) yes 25_555 10_555
O(1) Tb(1) O(1) 67.5(6) yes 29_555 30_555
O(1) Tb(1) O(1) 79.7(4) yes 29_555 37_555
O(1) Tb(1) O(1) 34.8(6) yes 29_555 41_555
O(1) Tb(1) O(1) 40.0(9) yes 29_555 42_555
O(1) Tb(1) C(1) 115.0(7) yes 29_555 .
O(1) Tb(1) C(1) 25.0(7) yes 29_555 2_555
O(1) Tb(1) C(1) 90.000 yes 29_555 3_555
O(1) Tb(1) C(1) 155.0(7) yes 29_555 5_555
O(1) Tb(1) C(1) 90.000 yes 29_555 8_555
O(1) Tb(1) C(1) 65.0(7) yes 29_555 10_555
O(1) Tb(1) O(1) 34.8(6) yes 30_555 37_555
O(1) Tb(1) O(1) 40.0(9) yes 30_555 41_555
O(1) Tb(1) O(1) 79.7(4) yes 30_555 42_555
O(1) Tb(1) C(1) 90.000 yes 30_555 .
O(1) Tb(1) C(1) 65.0(7) yes 30_555 2_555
O(1) Tb(1) C(1) 155.0(7) yes 30_555 3_555
O(1) Tb(1) C(1) 115.0(7) yes 30_555 5_555
O(1) Tb(1) C(1) 25.0(7) yes 30_555 8_555
O(1) Tb(1) C(1) 90.000 yes 30_555 10_555
O(1) Tb(1) O(1) 67.5(6) yes 37_555 41_555
O(1) Tb(1) O(1) 67.5(6) yes 37_555 42_555
O(1) Tb(1) C(1) 115.0(7) yes 37_555 .
O(1) Tb(1) C(1) 90.000 yes 37_555 2_555
O(1) Tb(1) C(1) 155.0(7) yes 37_555 3_555
O(1) Tb(1) C(1) 90.000 yes 37_555 5_555
O(1) Tb(1) C(1) 25.0(7) yes 37_555 8_555
O(1) Tb(1) C(1) 65.0(7) yes 37_555 10_555
O(1) Tb(1) O(1) 67.5(6) yes 41_555 42_555
O(1) Tb(1) C(1) 90.000 yes 41_555 .
O(1) Tb(1) C(1) 25.0(7) yes 41_555 2_555
O(1) Tb(1) C(1) 115.0(7) yes 41_555 3_555
O(1) Tb(1) C(1) 155.0(7) yes 41_555 5_555
O(1) Tb(1) C(1) 65.0(7) yes 41_555 8_555
O(1) Tb(1) C(1) 90.000 yes 41_555 10_555
O(1) Tb(1) C(1) 155.0(7) yes 42_555 .
O(1) Tb(1) C(1) 65.0(7) yes 42_555 2_555
O(1) Tb(1) C(1) 90.000 yes 42_555 3_555
O(1) Tb(1) C(1) 115.0(7) yes 42_555 5_555
O(1) Tb(1) C(1) 90.000 yes 42_555 8_555
O(1) Tb(1) C(1) 25.0(7) yes 42_555 10_555
C(1) Tb(1) C(1) 90.000 yes . 2_555
C(1) Tb(1) C(1) 90.000 yes . 3_555
C(1) Tb(1) C(1) 90.000 yes . 5_555
C(1) Tb(1) C(1) 90.000 yes . 8_555
C(1) Tb(1) C(1) 180.000 yes . 10_555
C(1) Tb(1) C(1) 90.000 yes 2_555 3_555
C(1) Tb(1) C(1) 180.000 yes 2_555 5_555
C(1) Tb(1) C(1) 90.000 yes 2_555 8_555
C(1) Tb(1) C(1) 90.000 yes 2_555 10_555
C(1) Tb(1) C(1) 90.000 yes 3_555 5_555
C(1) Tb(1) C(1) 180.000 yes 3_555 8_555
C(1) Tb(1) C(1) 90.000 yes 3_555 10_555
C(1) Tb(1) C(1) 90.000 yes 5_555 8_555
C(1) Tb(1) C(1) 90.000 yes 5_555 10_555
C(1) Tb(1) C(1) 90.000 yes 8_555 10_555
N(1) Co(1) N(1) 180.000 yes . 10_655
N(1) Co(1) N(1) 90.000 yes . 98_554
N(1) Co(1) N(1) 90.000 yes . 101_555
N(1) Co(1) N(1) 90.000 yes . 147_545
N(1) Co(1) N(1) 90.000 yes . 152_555
N(1) Co(1) N(1) 90.000 yes 10_655 98_554
N(1) Co(1) N(1) 90.000 yes 10_655 101_555
N(1) Co(1) N(1) 90.000 yes 10_655 147_545
N(1) Co(1) N(1) 90.000 yes 10_655 152_555
N(1) Co(1) N(1) 180.000 yes 98_554 101_555
N(1) Co(1) N(1) 90.000 yes 98_554 147_545
N(1) Co(1) N(1) 90.000 yes 98_554 152_555
N(1) Co(1) N(1) 90.000 yes 101_555 147_545
N(1) Co(1) N(1) 90.000 yes 101_555 152_555
N(1) Co(1) N(1) 180.000 yes 147_545 152_555
Tb(1) O(1) O(1) 70.0(12) yes . 13_555
Tb(1) O(1) O(1) 72.6(14) yes . 15_555
Tb(1) O(1) O(1) 72.6(14) yes . 18_555
Tb(1) O(1) C(1) 95(2) yes . .
O(1) O(1) O(1) 120.0(15) yes 13_555 15_555
O(1) O(1) O(1) 120.0(15) yes 13_555 18_555
O(1) O(1) C(1) 165(3) yes 13_555 .
O(1) O(1) O(1) 90.0(19) yes 15_555 18_555
O(1) O(1) C(1) 52.2(14) yes 15_555 .
O(1) O(1) C(1) 52.2(14) yes 18_555 .
Co(1) N(1) C(4) 117.3(19) yes . .
Co(1) N(1) C(4) 117.3(19) yes . 12_555
Co(1) N(1) C(4) 117.3(19) yes . 15_555
Co(1) N(1) C(4) 117.3(19) yes . 18_555
C(4) N(1) C(4) 125(3) yes . 12_555
C(4) N(1) C(4) 77.9(12) yes . 15_555
C(4) N(1) C(4) 77.9(12) yes . 18_555
C(4) N(1) C(4) 77.9(12) yes 12_555 15_555
C(4) N(1) C(4) 77.9(12) yes 12_555 18_555
C(4) N(1) C(4) 125(3) yes 15_555 18_555
Tb(1) C(1) O(1) 60(2) yes . .
Tb(1) C(1) O(1) 60(2) yes . 12_555
Tb(1) C(1) O(1) 60(2) yes . 15_555
Tb(1) C(1) O(1) 60(2) yes . 18_555
Tb(1) C(1) C(2) 180.000 yes . .
O(1) C(1) O(1) 120(4) yes . 12_555
O(1) C(1) O(1) 75.6(16) yes . 15_555
O(1) C(1) O(1) 75.6(16) yes . 18_555
O(1) C(1) C(2) 120(2) yes . .
O(1) C(1) O(1) 75.6(16) yes 12_555 15_555
O(1) C(1) O(1) 75.6(16) yes 12_555 18_555
O(1) C(1) C(2) 120(2) yes 12_555 .
O(1) C(1) O(1) 120(4) yes 15_555 18_555
O(1) C(1) C(2) 120(2) yes 15_555 .
O(1) C(1) C(2) 120(2) yes 18_555 .
C(1) C(2) C(3) 114(2) yes . .
C(1) C(2) C(3) 114(2) yes . 12_555
C(1) C(2) C(3) 114(2) yes . 15_555
C(1) C(2) C(3) 114(2) yes . 18_555
C(3) C(2) C(3) 132(4) yes . 12_555
C(3) C(2) C(3) 80.6(13) yes . 15_555
C(3) C(2) C(3) 80.6(13) yes . 18_555
C(3) C(2) C(3) 80.6(13) yes 12_555 15_555
C(3) C(2) C(3) 80.6(13) yes 12_555 18_555
C(3) C(2) C(3) 132(4) yes 15_555 18_555
C(2) C(3) C(3) 50(2) yes . 15_555
C(2) C(3) C(3) 50(2) yes . 18_555
C(2) C(3) C(4) 113(5) yes . .
C(3) C(3) C(3) 90(4) yes 15_555 18_555
C(3) C(3) C(4) 90(3) yes 15_555 .
C(3) C(3) C(4) 90(3) yes 18_555 .
N(1) C(4) C(3) 118(4) yes . .
N(1) C(4) C(4) 51(2) yes . 15_555
N(1) C(4) C(4) 51(2) yes . 18_555
N(1) C(4) C(4) 108(3) yes . 181_555
C(3) C(4) C(4) 90(3) yes . 15_555
C(3) C(4) C(4) 90(3) yes . 18_555
C(3) C(4) C(4) 134(5) yes . 181_555
C(4) C(4) C(4) 90(4) yes 15_555 18_555
C(4) C(4) C(4) 120(2) yes 15_555 181_555
C(4) C(4) C(4) 120(2) yes 18_555 181_555

loop_
_geom_bond_atom_site_label_1
_geom_bond_atom_site_label_2
_geom_bond_distance
_geom_bond_publ_flag
_geom_bond_site_symmetry_2
Tb(1) O(1) 2.41(3) yes .
Tb(1) O(1) 2.41(3) yes 2_555
Tb(1) O(1) 2.41(3) yes 3_555
Tb(1) O(1) 2.41(3) yes 5_555
Tb(1) O(1) 2.41(3) yes 6_555
Tb(1) O(1) 2.41(3) yes 8_555
Tb(1) O(1) 2.41(3) yes 10_555
Tb(1) O(1) 2.41(3) yes 11_555
Tb(1) O(1) 2.41(3) yes 12_555
Tb(1) O(1) 2.41(3) yes 13_555
Tb(1) O(1) 2.41(3) yes 14_555
Tb(1) O(1) 2.41(3) yes 15_555
Tb(1) O(1) 2.41(3) yes 17_555
Tb(1) O(1) 2.41(3) yes 18_555
Tb(1) O(1) 2.41(3) yes 20_555
Tb(1) O(1) 2.41(3) yes 22_555
Tb(1) O(1) 2.41(3) yes 23_555
Tb(1) O(1) 2.41(3) yes 24_555
Tb(1) O(1) 2.41(3) yes 25_555
Tb(1) O(1) 2.41(3) yes 29_555
Tb(1) O(1) 2.41(3) yes 30_555
Tb(1) O(1) 2.41(3) yes 37_555
Tb(1) O(1) 2.41(3) yes 41_555
Tb(1) O(1) 2.41(3) yes 42_555
Tb(1) C(1) 2.78(4) yes .
Tb(1) C(1) 2.78(4) yes 2_555
Tb(1) C(1) 2.78(4) yes 3_555
Tb(1) C(1) 2.78(4) yes 5_555
Tb(1) C(1) 2.78(4) yes 8_555
Tb(1) C(1) 2.78(4) yes 10_555
Co(1) N(1) 1.889(17) yes .
Co(1) N(1) 1.889(17) yes 10_655
Co(1) N(1) 1.889(17) yes 98_554
Co(1) N(1) 1.889(17) yes 101_555
Co(1) N(1) 1.889(17) yes 147_545
Co(1) N(1) 1.889(17) yes 152_555
O(1) O(1) 1.65(4) yes 13_555
O(1) O(1) 1.44(3) yes 15_555
O(1) O(1) 1.44(3) yes 18_555
O(1) C(1) 1.18(4) yes .
N(1) C(4) 1.31(5) yes .
N(1) C(4) 1.31(5) yes 12_555
N(1) C(4) 1.31(5) yes 15_555
N(1) C(4) 1.31(5) yes 18_555
C(1) C(2) 1.68(5) yes .
C(2) C(3) 1.29(6) yes .
C(2) C(3) 1.29(6) yes 12_555
C(2) C(3) 1.29(6) yes 15_555
C(2) C(3) 1.29(6) yes 18_555
C(3) C(3) 1.67(6) yes 15_555
C(3) C(3) 1.67(6) yes 18_555
C(3) C(4) 1.49(5) yes .
C(4) C(4) 1.65(6) yes 15_555
C(4) C(4) 1.65(6) yes 18_555
C(4) C(4) 1.87(7) yes 181_555

loop_
_geom_contact_atom_site_label_1
_geom_contact_atom_site_label_2
_geom_contact_distance
_geom_contact_publ_flag
_geom_contact_site_symmetry_2
Co(1) C(4) 2.75(4) no 10_655
Co(1) C(4) 2.75(4) no 98_554
Co(1) C(4) 2.75(4) no 101_555
Co(1) C(4) 2.75(4) no 147_545
Co(1) C(4) 2.75(4) no 152_555
Co(1) C(4) 2.75(4) no 181_555
O(1) C(3) 2.79(5) no .
O(1) C(3) 3.55(5) no 12_555
O(1) C(3) 3.20(5) no 15_555
O(1) C(3) 3.20(5) no 18_555
N(1) C(2) 2.61(4) no .
N(1) C(3) 2.40(5) no 12_555
N(1) C(3) 2.40(5) no 15_555
N(1) C(3) 2.40(5) no 18_555
N(1) C(4) 3.33(4) no 147_545
N(1) C(4) 3.33(4) no 152_555
C(2) C(4) 2.32(5) no 12_555
C(2) C(4) 2.32(5) no 15_555
C(2) C(4) 2.32(5) no 18_555
C(3) C(4) 2.78(7) no 12_555
Co(1) C(4) 2.75(4) no 20_655
Co(1) C(4) 2.75(4) no 25_655
Co(1) C(4) 2.75(4) no 42_655
Co(1) C(4) 2.75(4) no 107_555
Co(1) C(4) 2.75(4) no 110_554
Co(1) C(4) 2.75(4) no 113_555
Co(1) C(4) 2.75(4) no 119_555
Co(1) C(4) 2.75(4) no 125_554
Co(1) C(4) 2.75(4) no 137_554
Co(1) C(4) 2.75(4) no 150_545
Co(1) C(4) 2.75(4) no 157_545
Co(1) C(4) 2.75(4) no 166_555
Co(1) C(4) 2.75(4) no 168_545
Co(1) C(4) 2.75(4) no 174_555
N(1) C(4) 2.59(4) no 107_555
N(1) C(4) 3.33(4) no 110_554
N(1) C(4) 3.33(4) no 113_555
N(1) C(4) 3.33(4) no 119_555
N(1) C(4) 2.59(4) no 125_554
N(1) C(4) 3.33(4) no 137_554
N(1) C(4) 3.33(4) no 150_545
N(1) C(4) 2.59(4) no 168_545
N(1) C(4) 3.33(4) no 174_555
C(4) C(4) 3.05(5) no 107_555
C(4) C(4) 3.52(4) no 110_554
C(4) C(4) 3.52(4) no 113_555
C(4) C(4) 3.05(5) no 125_554
C(4) C(4) 3.05(5) no 174_555

loop_
_geom_torsion_atom_site_label_1
_geom_torsion_atom_site_label_2
_geom_torsion_atom_site_label_3
_geom_torsion_atom_site_label_4
_geom_torsion
_geom_torsion_publ_flag
_geom_torsion_site_symmetry_1
_geom_torsion_site_symmetry_3
_geom_torsion_site_symmetry_4
O(1) Tb(1) O(1) O(1) -27.2(7) no . 2_555 15_555
O(1) Tb(1) O(1) O(1) 104.9(9) no . 2_555 14_555
O(1) Tb(1) O(1) O(1) -159.4(11) no . 2_555 41_555
O(1) Tb(1) O(1) C(1) 152.8(7) no . 2_555 2_555
O(1) Tb(1) O(1) O(1) -101.2(4) no 2_555 . 13_555
O(1) Tb(1) O(1) O(1) 31.0(6) no 2_555 . 15_555
O(1) Tb(1) O(1) O(1) 126.7(10) no 2_555 . 18_555
O(1) Tb(1) O(1) C(1) 78.8(4) no 2_555 . .
O(1) Tb(1) O(1) O(1) -101.2(4) no . 3_555 14_555
O(1) Tb(1) O(1) O(1) 31.0(6) no . 3_555 13_555
O(1) Tb(1) O(1) O(1) 126.7(10) no . 3_555 24_555
O(1) Tb(1) O(1) C(1) 78.8(4) no . 3_555 3_555
O(1) Tb(1) O(1) O(1) -27.2(7) no 3_555 . 13_555
O(1) Tb(1) O(1) O(1) 104.9(9) no 3_555 . 15_555
O(1) Tb(1) O(1) O(1) -159.4(11) no 3_555 . 18_555
O(1) Tb(1) O(1) C(1) 152.8(7) no 3_555 . .
O(1) Tb(1) O(1) O(1) 27.2(7) no . 5_555 18_555
O(1) Tb(1) O(1) O(1) -104.9(9) no . 5_555 17_555
O(1) Tb(1) O(1) O(1) 159.4(11) no . 5_555 23_555
O(1) Tb(1) O(1) C(1) -152.8(7) no . 5_555 5_555
O(1) Tb(1) O(1) O(1) 101.2(4) no 5_555 . 13_555
O(1) Tb(1) O(1) O(1) -126.7(10) no 5_555 . 15_555
O(1) Tb(1) O(1) O(1) -31.0(6) no 5_555 . 18_555
O(1) Tb(1) O(1) C(1) -78.8(4) no 5_555 . .
O(1) Tb(1) O(1) O(1) 101.2(4) no . 6_555 17_555
O(1) Tb(1) O(1) O(1) -31.0(6) no . 6_555 13_555
O(1) Tb(1) O(1) O(1) -126.7(10) no . 6_555 24_555
O(1) Tb(1) O(1) C(1) -78.8(4) no . 6_555 3_555
O(1) Tb(1) O(1) O(1) 27.2(7) no 6_555 . 13_555
O(1) Tb(1) O(1) O(1) 159.4(11) no 6_555 . 15_555
O(1) Tb(1) O(1) O(1) -104.9(9) no 6_555 . 18_555
O(1) Tb(1) O(1) C(1) -152.8(7) no 6_555 . .
O(1) Tb(1) O(1) O(1) -78.8(4) no . 8_555 23_555
O(1) Tb(1) O(1) O(1) 53.3(10) no . 8_555 22_555
O(1) Tb(1) O(1) O(1) 149.0(6) no . 8_555 37_555
O(1) Tb(1) O(1) C(1) 101.2(4) no . 8_555 8_555
O(1) Tb(1) O(1) O(1) 152.8(7) no 8_555 . 13_555
O(1) Tb(1) O(1) O(1) -75.1(9) no 8_555 . 15_555
O(1) Tb(1) O(1) O(1) 20.6(11) no 8_555 . 18_555
O(1) Tb(1) O(1) C(1) -27.2(7) no 8_555 . .
O(1) Tb(1) O(1) O(1) 0.0 no . 10_555 24_555
O(1) Tb(1) O(1) O(1) 132.2(7) no . 10_555 20_555
O(1) Tb(1) O(1) O(1) -132.2(7) no . 10_555 42_555
O(1) Tb(1) O(1) C(1) 180.0 no . 10_555 10_555
O(1) Tb(1) O(1) O(1) 0.0 no 10_555 . 13_555
O(1) Tb(1) O(1) O(1) 132.2(7) no 10_555 . 15_555
O(1) Tb(1) O(1) O(1) -132.2(7) no 10_555 . 18_555
O(1) Tb(1) O(1) C(1) 180.0 no 10_555 . .
O(1) Tb(1) O(1) O(1) -152.8(7) no . 11_555 20_555
O(1) Tb(1) O(1) O(1) -20.6(11) no . 11_555 17_555
O(1) Tb(1) O(1) O(1) 75.1(9) no . 11_555 23_555
O(1) Tb(1) O(1) C(1) 27.2(7) no . 11_555 5_555
O(1) Tb(1) O(1) O(1) 78.8(4) no 11_555 . 13_555
O(1) Tb(1) O(1) O(1) -149.0(6) no 11_555 . 15_555
O(1) Tb(1) O(1) O(1) -53.3(10) no 11_555 . 18_555
O(1) Tb(1) O(1) C(1) -101.2(4) no 11_555 . .
O(1) Tb(1) O(1) O(1) 180.0 no . 12_555 22_555
O(1) Tb(1) O(1) O(1) -47.8(7) no . 12_555 18_555
O(1) Tb(1) O(1) O(1) 47.8(7) no . 12_555 15_555
O(1) Tb(1) O(1) C(1) 0.0 no . 12_555 .
O(1) Tb(1) O(1) O(1) 180.0 no 12_555 . 13_555
O(1) Tb(1) O(1) O(1) -47.8(7) no 12_555 . 15_555
O(1) Tb(1) O(1) O(1) 47.8(7) no 12_555 . 18_555
O(1) Tb(1) O(1) C(1) 0.0 no 12_555 . .
O(1) Tb(1) O(1) O(1) 0.0 no . 13_555 .
O(1) Tb(1) O(1) O(1) -132.2(7) no . 13_555 3_555
O(1) Tb(1) O(1) O(1) 132.2(7) no . 13_555 6_555
O(1) Tb(1) O(1) C(1) 180.0 no . 13_555 3_555
O(1) Tb(1) O(1) O(1) 0.0 no 13_555 . 13_555
O(1) Tb(1) O(1) O(1) 132.2(7) no 13_555 . 15_555
O(1) Tb(1) O(1) O(1) -132.2(7) no 13_555 . 18_555
O(1) Tb(1) O(1) C(1) 180.0 no 13_555 . .
O(1) Tb(1) O(1) O(1) 67.1(6) no . 14_555 3_555
O(1) Tb(1) O(1) O(1) -65.1(8) no . 14_555 2_555
O(1) Tb(1) O(1) O(1) -160.7(10) no . 14_555 29_555
O(1) Tb(1) O(1) C(1) -112.9(6) no . 14_555 2_555
O(1) Tb(1) O(1) O(1) -67.1(6) no 14_555 . 13_555
O(1) Tb(1) O(1) O(1) 65.1(8) no 14_555 . 15_555
O(1) Tb(1) O(1) O(1) 160.7(10) no 14_555 . 18_555
O(1) Tb(1) O(1) C(1) 112.9(6) no 14_555 . .
O(1) Tb(1) O(1) O(1) 132.2(11) no . 15_555 2_555
O(1) Tb(1) O(1) O(1) 0.0(8) no . 15_555 .
O(1) Tb(1) O(1) O(1) -95.6(16) no . 15_555 12_555
O(1) Tb(1) O(1) C(1) -47.8(11) no . 15_555 .
O(1) Tb(1) O(1) O(1) -132.2(11) no 15_555 . 13_555
O(1) Tb(1) O(1) O(1) 0.0(8) no 15_555 . 15_555
O(1) Tb(1) O(1) O(1) 95.6(16) no 15_555 . 18_555
O(1) Tb(1) O(1) C(1) 47.8(11) no 15_555 . .
O(1) Tb(1) O(1) O(1) -67.1(6) no . 17_555 6_555
O(1) Tb(1) O(1) O(1) 65.1(8) no . 17_555 5_555
O(1) Tb(1) O(1) O(1) 160.7(10) no . 17_555 11_555
O(1) Tb(1) O(1) C(1) 112.9(6) no . 17_555 5_555
O(1) Tb(1) O(1) O(1) 67.1(6) no 17_555 . 13_555
O(1) Tb(1) O(1) O(1) -160.7(10) no 17_555 . 15_555
O(1) Tb(1) O(1) O(1) -65.1(8) no 17_555 . 18_555
O(1) Tb(1) O(1) C(1) -112.9(6) no 17_555 . .
O(1) Tb(1) O(1) O(1) -132.2(11) no . 18_555 5_555
O(1) Tb(1) O(1) O(1) 0.0(8) no . 18_555 .
O(1) Tb(1) O(1) O(1) 95.6(16) no . 18_555 12_555
O(1) Tb(1) O(1) C(1) 47.8(11) no . 18_555 .
O(1) Tb(1) O(1) O(1) 132.2(11) no 18_555 . 13_555
O(1) Tb(1) O(1) O(1) -95.6(16) no 18_555 . 15_555
O(1) Tb(1) O(1) O(1) 0.0(8) no 18_555 . 18_555
O(1) Tb(1) O(1) C(1) -47.8(11) no 18_555 . .
O(1) Tb(1) O(1) O(1) 47.8(11) no . 20_555 11_555
O(1) Tb(1) O(1) O(1) -84.4(16) no . 20_555 10_555
O(1) Tb(1) O(1) O(1) 180(540000) no . 20_555 25_555
O(1) Tb(1) O(1) C(1) -132.2(11) no . 20_555 10_555
O(1) Tb(1) O(1) O(1) 47.8(11) no 20_555 . 13_555
O(1) Tb(1) O(1) O(1) 180(540000) no 20_555 . 15_555
O(1) Tb(1) O(1) O(1) -84.4(16) no 20_555 . 18_555
O(1) Tb(1) O(1) C(1) -132.2(11) no 20_555 . .
O(1) Tb(1) O(1) O(1) 0.0 no . 22_555 12_555
O(1) Tb(1) O(1) O(1) -132.2(7) no . 22_555 8_555
O(1) Tb(1) O(1) O(1) 132.2(7) no . 22_555 30_555
O(1) Tb(1) O(1) C(1) 180.0 no . 22_555 8_555
O(1) Tb(1) O(1) O(1) 180.0 no 22_555 . 13_555
O(1) Tb(1) O(1) O(1) -47.8(7) no 22_555 . 15_555
O(1) Tb(1) O(1) O(1) 47.8(7) no 22_555 . 18_555
O(1) Tb(1) O(1) C(1) 0.0 no 22_555 . .
O(1) Tb(1) O(1) O(1) 112.9(6) no . 23_555 8_555
O(1) Tb(1) O(1) O(1) -19.3(10) no . 23_555 5_555
O(1) Tb(1) O(1) O(1) -114.9(8) no . 23_555 11_555
O(1) Tb(1) O(1) C(1) -67.1(6) no . 23_555 5_555
O(1) Tb(1) O(1) O(1) 112.9(6) no 23_555 . 13_555
O(1) Tb(1) O(1) O(1) -114.9(8) no 23_555 . 15_555
O(1) Tb(1) O(1) O(1) -19.3(10) no 23_555 . 18_555
O(1) Tb(1) O(1) C(1) -67.1(6) no 23_555 . .
O(1) Tb(1) O(1) O(1) 180.0 no . 24_555 10_555
O(1) Tb(1) O(1) O(1) 47.8(7) no . 24_555 6_555
O(1) Tb(1) O(1) O(1) -47.8(7) no . 24_555 3_555
O(1) Tb(1) O(1) C(1) 0.0 no . 24_555 3_555
O(1) Tb(1) O(1) O(1) 0.0 no 24_555 . 13_555
O(1) Tb(1) O(1) O(1) 132.2(7) no 24_555 . 15_555
O(1) Tb(1) O(1) O(1) -132.2(7) no 24_555 . 18_555
O(1) Tb(1) O(1) C(1) 180.0 no 24_555 . .
O(1) Tb(1) O(1) O(1) 152.8(7) no . 29_555 42_555
O(1) Tb(1) O(1) O(1) -75.1(9) no . 29_555 41_555
O(1) Tb(1) O(1) O(1) 20.6(11) no . 29_555 14_555
O(1) Tb(1) O(1) C(1) -27.2(7) no . 29_555 2_555
O(1) Tb(1) O(1) O(1) -78.8(4) no 29_555 . 13_555
O(1) Tb(1) O(1) O(1) 53.3(10) no 29_555 . 15_555
O(1) Tb(1) O(1) O(1) 149.0(6) no 29_555 . 18_555
O(1) Tb(1) O(1) C(1) 101.2(4) no 29_555 . .
O(1) Tb(1) O(1) O(1) 78.8(4) no . 30_555 41_555
O(1) Tb(1) O(1) O(1) -149.0(6) no . 30_555 37_555
O(1) Tb(1) O(1) O(1) -53.3(10) no . 30_555 22_555
O(1) Tb(1) O(1) C(1) -101.2(4) no . 30_555 8_555
O(1) Tb(1) O(1) O(1) -152.8(7) no 30_555 . 13_555
O(1) Tb(1) O(1) O(1) -20.6(11) no 30_555 . 15_555
O(1) Tb(1) O(1) O(1) 75.1(9) no 30_555 . 18_555
O(1) Tb(1) O(1) C(1) 27.2(7) no 30_555 . .
O(1) Tb(1) O(1) O(1) 180.0 no . 37_555 25_555
O(1) Tb(1) O(1) O(1) -47.8(7) no . 37_555 8_555
O(1) Tb(1) O(1) O(1) 47.8(7) no . 37_555 30_555
O(1) Tb(1) O(1) C(1) 0.0 no . 37_555 8_555
O(1) Tb(1) O(1) O(1) 180.0 no 37_555 . 13_555
O(1) Tb(1) O(1) O(1) -47.8(7) no 37_555 . 15_555
O(1) Tb(1) O(1) O(1) 47.8(7) no 37_555 . 18_555
O(1) Tb(1) O(1) C(1) 0.0 no 37_555 . .
O(1) Tb(1) O(1) O(1) -112.9(6) no . 41_555 30_555
O(1) Tb(1) O(1) O(1) 114.9(8) no . 41_555 29_555
O(1) Tb(1) O(1) O(1) 19.3(10) no . 41_555 2_555
O(1) Tb(1) O(1) C(1) 67.1(6) no . 41_555 2_555
O(1) Tb(1) O(1) O(1) -112.9(6) no 41_555 . 13_555
O(1) Tb(1) O(1) O(1) 19.3(10) no 41_555 . 15_555
O(1) Tb(1) O(1) O(1) 114.9(8) no 41_555 . 18_555
O(1) Tb(1) O(1) C(1) 67.1(6) no 41_555 . .
O(1) Tb(1) O(1) O(1) -47.8(11) no . 42_555 29_555
O(1) Tb(1) O(1) O(1) 180(468000) no . 42_555 25_555
O(1) Tb(1) O(1) O(1) 84.4(16) no . 42_555 10_555
O(1) Tb(1) O(1) C(1) 132.2(11) no . 42_555 10_555
O(1) Tb(1) O(1) O(1) -47.8(11) no 42_555 . 13_555
O(1) Tb(1) O(1) O(1) 84.4(16) no 42_555 . 15_555
O(1) Tb(1) O(1) O(1) 180(468000) no 42_555 . 18_555
O(1) Tb(1) O(1) C(1) 132.2(11) no 42_555 . .
O(1) Tb(1) C(1) O(1) 0.0 no . . .
O(1) Tb(1) C(1) O(1) 180.0 no . . 12_555
O(1) Tb(1) C(1) O(1) 90.0 no . . 15_555
O(1) Tb(1) C(1) O(1) -90.0 no . . 18_555
C(1) Tb(1) O(1) O(1) 180.0 no . . 13_555
C(1) Tb(1) O(1) O(1) -47.8(7) no . . 15_555
C(1) Tb(1) O(1) O(1) 47.8(7) no . . 18_555
C(1) Tb(1) O(1) C(1) 0.0 no . . .
O(1) Tb(1) C(1) O(1) -25.0(7) no . 2_555 2_555
O(1) Tb(1) C(1) O(1) 155.0(7) no . 2_555 29_555
O(1) Tb(1) C(1) O(1) 65.0(7) no . 2_555 14_555
O(1) Tb(1) C(1) O(1) -115.0(7) no . 2_555 41_555
C(1) Tb(1) O(1) O(1) -90.0 no 2_555 . 13_555
C(1) Tb(1) O(1) O(1) 42.2(7) no 2_555 . 15_555
C(1) Tb(1) O(1) O(1) 137.8(7) no 2_555 . 18_555
C(1) Tb(1) O(1) C(1) 90.0 no 2_555 . .
O(1) Tb(1) C(1) O(1) -90.0 no . 3_555 3_555
O(1) Tb(1) C(1) O(1) 90.0 no . 3_555 6_555
O(1) Tb(1) C(1) O(1) 0.0 no . 3_555 13_555
O(1) Tb(1) C(1) O(1) 180.0 no . 3_555 24_555
C(1) Tb(1) O(1) O(1) 0.0 no 3_555 . 13_555
C(1) Tb(1) O(1) O(1) 132.2(7) no 3_555 . 15_555
C(1) Tb(1) O(1) O(1) -132.2(7) no 3_555 . 18_555
C(1) Tb(1) O(1) C(1) 180.0 no 3_555 . .
O(1) Tb(1) C(1) O(1) 25.0(7) no . 5_555 5_555
O(1) Tb(1) C(1) O(1) -155.0(7) no . 5_555 11_555
O(1) Tb(1) C(1) O(1) -65.0(7) no . 5_555 17_555
O(1) Tb(1) C(1) O(1) 115.0(7) no . 5_555 23_555
C(1) Tb(1) O(1) O(1) 90.0 no 5_555 . 13_555
C(1) Tb(1) O(1) O(1) -137.8(7) no 5_555 . 15_555
C(1) Tb(1) O(1) O(1) -42.2(7) no 5_555 . 18_555
C(1) Tb(1) O(1) C(1) -90.0 no 5_555 . .
O(1) Tb(1) C(1) O(1) -90.0 no . 8_555 8_555
O(1) Tb(1) C(1) O(1) 90.0 no . 8_555 30_555
O(1) Tb(1) C(1) O(1) 0.0 no . 8_555 22_555
O(1) Tb(1) C(1) O(1) 180.0 no . 8_555 37_555
C(1) Tb(1) O(1) O(1) 180.0 no 8_555 . 13_555
C(1) Tb(1) O(1) O(1) -47.8(7) no 8_555 . 15_555
C(1) Tb(1) O(1) O(1) 47.8(7) no 8_555 . 18_555
C(1) Tb(1) O(1) C(1) 0.0 no 8_555 . .
O(1) Tb(1) C(1) O(1) 0.0 no . 10_555 10_555
O(1) Tb(1) C(1) O(1) 180.0 no . 10_555 25_555
O(1) Tb(1) C(1) O(1) 90.0 no . 10_555 20_555
O(1) Tb(1) C(1) O(1) -90.0 no . 10_555 42_555
C(1) Tb(1) O(1) O(1) 0.0 no 10_555 . 13_555
C(1) Tb(1) O(1) O(1) 132.2(7) no 10_555 . 15_555
C(1) Tb(1) O(1) O(1) -132.2(7) no 10_555 . 18_555
C(1) Tb(1) O(1) C(1) 180.0 no 10_555 . .
O(1) Tb(1) O(1) O(1) -27.2(7) no 2_555 3_555 14_555
O(1) Tb(1) O(1) O(1) 104.9(9) no 2_555 3_555 13_555
O(1) Tb(1) O(1) O(1) -159.4(11) no 2_555 3_555 24_555
O(1) Tb(1) O(1) C(1) 152.8(7) no 2_555 3_555 3_555
O(1) Tb(1) O(1) O(1) -101.2(4) no 3_555 2_555 15_555
O(1) Tb(1) O(1) O(1) 31.0(6) no 3_555 2_555 14_555
O(1) Tb(1) O(1) O(1) 126.7(10) no 3_555 2_555 41_555
O(1) Tb(1) O(1) C(1) 78.8(4) no 3_555 2_555 2_555
O(1) Tb(1) O(1) O(1) 0.0 no 2_555 5_555 18_555
O(1) Tb(1) O(1) O(1) -132.2(7) no 2_555 5_555 17_555
O(1) Tb(1) O(1) O(1) 132.2(7) no 2_555 5_555 23_555
O(1) Tb(1) O(1) C(1) 180.0 no 2_555 5_555 5_555
O(1) Tb(1) O(1) O(1) 0.0 no 5_555 2_555 15_555
O(1) Tb(1) O(1) O(1) 132.2(7) no 5_555 2_555 14_555
O(1) Tb(1) O(1) O(1) -132.2(7) no 5_555 2_555 41_555
O(1) Tb(1) O(1) C(1) 180.0 no 5_555 2_555 2_555
O(1) Tb(1) O(1) O(1) 152.8(7) no 2_555 6_555 17_555
O(1) Tb(1) O(1) O(1) 20.6(11) no 2_555 6_555 13_555
O(1) Tb(1) O(1) O(1) -75.1(9) no 2_555 6_555 24_555
O(1) Tb(1) O(1) C(1) -27.2(7) no 2_555 6_555 3_555
O(1) Tb(1) O(1) O(1) -78.8(4) no 6_555 2_555 15_555
O(1) Tb(1) O(1) O(1) 53.3(10) no 6_555 2_555 14_555
O(1) Tb(1) O(1) O(1) 149.0(6) no 6_555 2_555 41_555
O(1) Tb(1) O(1) C(1) 101.2(4) no 6_555 2_555 2_555
O(1) Tb(1) O(1) O(1) -152.8(7) no 2_555 8_555 23_555
O(1) Tb(1) O(1) O(1) -20.6(11) no 2_555 8_555 22_555
O(1) Tb(1) O(1) O(1) 75.1(9) no 2_555 8_555 37_555
O(1) Tb(1) O(1) C(1) 27.2(7) no 2_555 8_555 8_555
O(1) Tb(1) O(1) O(1) 78.8(4) no 8_555 2_555 15_555
O(1) Tb(1) O(1) O(1) -149.0(6) no 8_555 2_555 14_555
O(1) Tb(1) O(1) O(1) -53.3(10) no 8_555 2_555 41_555
O(1) Tb(1) O(1) C(1) -101.2(4) no 8_555 2_555 2_555
O(1) Tb(1) O(1) O(1) 78.8(4) no 2_555 10_555 24_555
O(1) Tb(1) O(1) O(1) -149.0(6) no 2_555 10_555 20_555
O(1) Tb(1) O(1) O(1) -53.3(10) no 2_555 10_555 42_555
O(1) Tb(1) O(1) C(1) -101.2(4) no 2_555 10_555 10_555
O(1) Tb(1) O(1) O(1) -152.8(7) no 10_555 2_555 15_555
O(1) Tb(1) O(1) O(1) -20.6(11) no 10_555 2_555 14_555
O(1) Tb(1) O(1) O(1) 75.1(9) no 10_555 2_555 41_555
O(1) Tb(1) O(1) C(1) 27.2(7) no 10_555 2_555 2_555
O(1) Tb(1) O(1) O(1) 101.2(4) no 2_555 12_555 22_555
O(1) Tb(1) O(1) O(1) -126.7(10) no 2_555 12_555 18_555
O(1) Tb(1) O(1) O(1) -31.0(6) no 2_555 12_555 15_555
O(1) Tb(1) O(1) C(1) -78.8(4) no 2_555 12_555 .
O(1) Tb(1) O(1) O(1) 27.2(7) no 12_555 2_555 15_555
O(1) Tb(1) O(1) O(1) 159.4(11) no 12_555 2_555 14_555
O(1) Tb(1) O(1) O(1) -104.9(9) no 12_555 2_555 41_555
O(1) Tb(1) O(1) C(1) -152.8(7) no 12_555 2_555 2_555
O(1) Tb(1) O(1) O(1) 67.1(6) no 2_555 13_555 .
O(1) Tb(1) O(1) O(1) -65.1(8) no 2_555 13_555 3_555
O(1) Tb(1) O(1) O(1) -160.7(10) no 2_555 13_555 6_555
O(1) Tb(1) O(1) C(1) -112.9(6) no 2_555 13_555 3_555
O(1) Tb(1) O(1) O(1) -67.1(6) no 13_555 2_555 15_555
O(1) Tb(1) O(1) O(1) 65.1(8) no 13_555 2_555 14_555
O(1) Tb(1) O(1) O(1) 160.7(10) no 13_555 2_555 41_555
O(1) Tb(1) O(1) C(1) 112.9(6) no 13_555 2_555 2_555
O(1) Tb(1) O(1) O(1) 132.2(11) no 2_555 14_555 3_555
O(1) Tb(1) O(1) O(1) 0.0(8) no 2_555 14_555 2_555
O(1) Tb(1) O(1) O(1) -95.6(16) no 2_555 14_555 29_555
O(1) Tb(1) O(1) C(1) -47.8(11) no 2_555 14_555 2_555
O(1) Tb(1) O(1) O(1) -132.2(11) no 14_555 2_555 15_555
O(1) Tb(1) O(1) O(1) 0.0(8) no 14_555 2_555 14_555
O(1) Tb(1) O(1) O(1) 95.6(16) no 14_555 2_555 41_555
O(1) Tb(1) O(1) C(1) 47.8(11) no 14_555 2_555 2_555
O(1) Tb(1) O(1) O(1) 0.0 no 2_555 15_555 2_555
O(1) Tb(1) O(1) O(1) -132.2(7) no 2_555 15_555 .
O(1) Tb(1) O(1) O(1) 132.2(7) no 2_555 15_555 12_555
O(1) Tb(1) O(1) C(1) 180.0 no 2_555 15_555 .
O(1) Tb(1) O(1) O(1) 0.0 no 15_555 2_555 15_555
O(1) Tb(1) O(1) O(1) 132.2(7) no 15_555 2_555 14_555
O(1) Tb(1) O(1) O(1) -132.2(7) no 15_555 2_555 41_555
O(1) Tb(1) O(1) C(1) 180.0 no 15_555 2_555 2_555
O(1) Tb(1) O(1) O(1) -47.8(11) no 2_555 17_555 6_555
O(1) Tb(1) O(1) O(1) 84.4(16) no 2_555 17_555 5_555
O(1) Tb(1) O(1) O(1) 180(468000) no 2_555 17_555 11_555
O(1) Tb(1) O(1) C(1) 132.2(11) no 2_555 17_555 5_555
O(1) Tb(1) O(1) O(1) -47.8(11) no 17_555 2_555 15_555
O(1) Tb(1) O(1) O(1) 84.4(16) no 17_555 2_555 14_555
O(1) Tb(1) O(1) O(1) 180(468000) no 17_555 2_555 41_555
O(1) Tb(1) O(1) C(1) 132.2(11) no 17_555 2_555 2_555
O(1) Tb(1) O(1) O(1) 180.0 no 2_555 18_555 5_555
O(1) Tb(1) O(1) O(1) -47.8(7) no 2_555 18_555 .
O(1) Tb(1) O(1) O(1) 47.8(7) no 2_555 18_555 12_555
O(1) Tb(1) O(1) C(1) 0.0 no 2_555 18_555 .
O(1) Tb(1) O(1) O(1) 0.0 no 18_555 2_555 15_555
O(1) Tb(1) O(1) O(1) 132.2(7) no 18_555 2_555 14_555
O(1) Tb(1) O(1) O(1) -132.2(7) no 18_555 2_555 41_555
O(1) Tb(1) O(1) C(1) 180.0 no 18_555 2_555 2_555
O(1) Tb(1) O(1) O(1) 180.0 no 2_555 20_555 11_555
O(1) Tb(1) O(1) O(1) 47.8(7) no 2_555 20_555 10_555
O(1) Tb(1) O(1) O(1) -47.8(7) no 2_555 20_555 25_555
O(1) Tb(1) O(1) C(1) 0.0 no 2_555 20_555 10_555
O(1) Tb(1) O(1) O(1) 180.0 no 20_555 2_555 15_555
O(1) Tb(1) O(1) O(1) -47.8(7) no 20_555 2_555 14_555
O(1) Tb(1) O(1) O(1) 47.8(7) no 20_555 2_555 41_555
O(1) Tb(1) O(1) C(1) 0.0 no 20_555 2_555 2_555
O(1) Tb(1) O(1) O(1) -67.1(6) no 2_555 22_555 12_555
O(1) Tb(1) O(1) O(1) 160.7(10) no 2_555 22_555 8_555
O(1) Tb(1) O(1) O(1) 65.1(8) no 2_555 22_555 30_555
O(1) Tb(1) O(1) C(1) 112.9(6) no 2_555 22_555 8_555
O(1) Tb(1) O(1) O(1) 67.1(6) no 22_555 2_555 15_555
O(1) Tb(1) O(1) O(1) -160.7(10) no 22_555 2_555 14_555
O(1) Tb(1) O(1) O(1) -65.1(8) no 22_555 2_555 41_555
O(1) Tb(1) O(1) C(1) -112.9(6) no 22_555 2_555 2_555
O(1) Tb(1) O(1) O(1) 47.8(11) no 2_555 23_555 8_555
O(1) Tb(1) O(1) O(1) -84.4(16) no 2_555 23_555 5_555
O(1) Tb(1) O(1) O(1) 180(540000) no 2_555 23_555 11_555
O(1) Tb(1) O(1) C(1) -132.2(11) no 2_555 23_555 5_555
O(1) Tb(1) O(1) O(1) 47.8(11) no 23_555 2_555 15_555
O(1) Tb(1) O(1) O(1) 180(540000) no 23_555 2_555 14_555
O(1) Tb(1) O(1) O(1) -84.4(16) no 23_555 2_555 41_555
O(1) Tb(1) O(1) C(1) -132.2(11) no 23_555 2_555 2_555
O(1) Tb(1) O(1) O(1) -112.9(6) no 2_555 24_555 10_555
O(1) Tb(1) O(1) O(1) 114.9(8) no 2_555 24_555 6_555
O(1) Tb(1) O(1) O(1) 19.3(10) no 2_555 24_555 3_555
O(1) Tb(1) O(1) C(1) 67.1(6) no 2_555 24_555 3_555
O(1) Tb(1) O(1) O(1) -112.9(6) no 24_555 2_555 15_555
O(1) Tb(1) O(1) O(1) 19.3(10) no 24_555 2_555 14_555
O(1) Tb(1) O(1) O(1) 114.9(8) no 24_555 2_555 41_555
O(1) Tb(1) O(1) C(1) 67.1(6) no 24_555 2_555 2_555
O(1) Tb(1) O(1) O(1) -78.8(4) no 2_555 25_555 37_555
O(1) Tb(1) O(1) O(1) 149.0(6) no 2_555 25_555 20_555
O(1) Tb(1) O(1) O(1) 53.3(10) no 2_555 25_555 42_555
O(1) Tb(1) O(1) C(1) 101.2(4) no 2_555 25_555 10_555
O(1) Tb(1) O(1) O(1) 152.8(7) no 25_555 2_555 15_555
O(1) Tb(1) O(1) O(1) -75.1(9) no 25_555 2_555 14_555
O(1) Tb(1) O(1) O(1) 20.6(11) no 25_555 2_555 41_555
O(1) Tb(1) O(1) C(1) -27.2(7) no 25_555 2_555 2_555
O(1) Tb(1) O(1) O(1) 180.0 no 2_555 29_555 42_555
O(1) Tb(1) O(1) O(1) -47.8(7) no 2_555 29_555 41_555
O(1) Tb(1) O(1) O(1) 47.8(7) no 2_555 29_555 14_555
O(1) Tb(1) O(1) C(1) 0.0 no 2_555 29_555 2_555
O(1) Tb(1) O(1) O(1) 180.0 no 29_555 2_555 15_555
O(1) Tb(1) O(1) O(1) -47.8(7) no 29_555 2_555 14_555
O(1) Tb(1) O(1) O(1) 47.8(7) no 29_555 2_555 41_555
O(1) Tb(1) O(1) C(1) 0.0 no 29_555 2_555 2_555
O(1) Tb(1) O(1) O(1) 27.2(7) no 2_555 30_555 41_555
O(1) Tb(1) O(1) O(1) 159.4(11) no 2_555 30_555 37_555
O(1) Tb(1) O(1) O(1) -104.9(9) no 2_555 30_555 22_555
O(1) Tb(1) O(1) C(1) -152.8(7) no 2_555 30_555 8_555
O(1) Tb(1) O(1) O(1) 101.2(4) no 30_555 2_555 15_555
O(1) Tb(1) O(1) O(1) -126.7(10) no 30_555 2_555 14_555
O(1) Tb(1) O(1) O(1) -31.0(6) no 30_555 2_555 41_555
O(1) Tb(1) O(1) C(1) -78.8(4) no 30_555 2_555 2_555
O(1) Tb(1) O(1) O(1) 112.9(6) no 2_555 37_555 25_555
O(1) Tb(1) O(1) O(1) -114.9(8) no 2_555 37_555 8_555
O(1) Tb(1) O(1) O(1) -19.3(10) no 2_555 37_555 30_555
O(1) Tb(1) O(1) C(1) -67.1(6) no 2_555 37_555 8_555
O(1) Tb(1) O(1) O(1) 112.9(6) no 37_555 2_555 15_555
O(1) Tb(1) O(1) O(1) -114.9(8) no 37_555 2_555 14_555
O(1) Tb(1) O(1) O(1) -19.3(10) no 37_555 2_555 41_555
O(1) Tb(1) O(1) C(1) -67.1(6) no 37_555 2_555 2_555
O(1) Tb(1) O(1) O(1) -132.2(11) no 2_555 41_555 30_555
O(1) Tb(1) O(1) O(1) 95.6(16) no 2_555 41_555 29_555
O(1) Tb(1) O(1) O(1) 0.0(8) no 2_555 41_555 2_555
O(1) Tb(1) O(1) C(1) 47.8(11) no 2_555 41_555 2_555
O(1) Tb(1) O(1) O(1) 132.2(11) no 41_555 2_555 15_555
O(1) Tb(1) O(1) O(1) -95.6(16) no 41_555 2_555 14_555
O(1) Tb(1) O(1) O(1) 0.0(8) no 41_555 2_555 41_555
O(1) Tb(1) O(1) C(1) -47.8(11) no 41_555 2_555 2_555
O(1) Tb(1) O(1) O(1) 0.0 no 2_555 42_555 29_555
O(1) Tb(1) O(1) O(1) -132.2(7) no 2_555 42_555 25_555
O(1) Tb(1) O(1) O(1) 132.2(7) no 2_555 42_555 10_555
O(1) Tb(1) O(1) C(1) 180.0 no 2_555 42_555 10_555
O(1) Tb(1) O(1) O(1) 180.0 no 42_555 2_555 15_555
O(1) Tb(1) O(1) O(1) -47.8(7) no 42_555 2_555 14_555
O(1) Tb(1) O(1) O(1) 47.8(7) no 42_555 2_555 41_555
O(1) Tb(1) O(1) C(1) 0.0 no 42_555 2_555 2_555
O(1) Tb(1) C(1) O(1) -90.0 no 2_555 . .
O(1) Tb(1) C(1) O(1) 90.0 no 2_555 . 12_555
O(1) Tb(1) C(1) O(1) 0.0 no 2_555 . 15_555
O(1) Tb(1) C(1) O(1) 180.0 no 2_555 . 18_555
C(1) Tb(1) O(1) O(1) 0.0 no . 2_555 15_555
C(1) Tb(1) O(1) O(1) 132.2(7) no . 2_555 14_555
C(1) Tb(1) O(1) O(1) -132.2(7) no . 2_555 41_555
C(1) Tb(1) O(1) C(1) 180.0 no . 2_555 2_555
O(1) Tb(1) C(1) O(1) 0.0 no 2_555 2_555 2_555
O(1) Tb(1) C(1) O(1) 180.0 no 2_555 2_555 29_555
O(1) Tb(1) C(1) O(1) 90.0 no 2_555 2_555 14_555
O(1) Tb(1) C(1) O(1) -90.0 no 2_555 2_555 41_555
C(1) Tb(1) O(1) O(1) 180.0 no 2_555 2_555 15_555
C(1) Tb(1) O(1) O(1) -47.8(7) no 2_555 2_555 14_555
C(1) Tb(1) O(1) O(1) 47.8(7) no 2_555 2_555 41_555
C(1) Tb(1) O(1) C(1) 0.0 no 2_555 2_555 2_555
O(1) Tb(1) C(1) O(1) -25.0(7) no 2_555 3_555 3_555
O(1) Tb(1) C(1) O(1) 155.0(7) no 2_555 3_555 6_555
O(1) Tb(1) C(1) O(1) 65.0(7) no 2_555 3_555 13_555
O(1) Tb(1) C(1) O(1) -115.0(7) no 2_555 3_555 24_555
C(1) Tb(1) O(1) O(1) -90.0 no 3_555 2_555 15_555
C(1) Tb(1) O(1) O(1) 42.2(7) no 3_555 2_555 14_555
C(1) Tb(1) O(1) O(1) 137.8(7) no 3_555 2_555 41_555
C(1) Tb(1) O(1) C(1) 90.0 no 3_555 2_555 2_555
O(1) Tb(1) C(1) O(1) 0.0 no 2_555 5_555 5_555
O(1) Tb(1) C(1) O(1) 180.0 no 2_555 5_555 11_555
O(1) Tb(1) C(1) O(1) -90.0 no 2_555 5_555 17_555
O(1) Tb(1) C(1) O(1) 90.0 no 2_555 5_555 23_555
C(1) Tb(1) O(1) O(1) 0.0 no 5_555 2_555 15_555
C(1) Tb(1) O(1) O(1) 132.2(7) no 5_555 2_555 14_555
C(1) Tb(1) O(1) O(1) -132.2(7) no 5_555 2_555 41_555
C(1) Tb(1) O(1) C(1) 180.0 no 5_555 2_555 2_555
O(1) Tb(1) C(1) O(1) -155.0(7) no 2_555 8_555 8_555
O(1) Tb(1) C(1) O(1) 25.0(7) no 2_555 8_555 30_555
O(1) Tb(1) C(1) O(1) -65.0(7) no 2_555 8_555 22_555
O(1) Tb(1) C(1) O(1) 115.0(7) no 2_555 8_555 37_555
C(1) Tb(1) O(1) O(1) 90.0 no 8_555 2_555 15_555
C(1) Tb(1) O(1) O(1) -137.8(7) no 8_555 2_555 14_555
C(1) Tb(1) O(1) O(1) -42.2(7) no 8_555 2_555 41_555
C(1) Tb(1) O(1) C(1) -90.0 no 8_555 2_555 2_555
O(1) Tb(1) C(1) O(1) 90.0 no 2_555 10_555 10_555
O(1) Tb(1) C(1) O(1) -90.0 no 2_555 10_555 25_555
O(1) Tb(1) C(1) O(1) 180.0 no 2_555 10_555 20_555
O(1) Tb(1) C(1) O(1) 0.0 no 2_555 10_555 42_555
C(1) Tb(1) O(1) O(1) 180.0 no 10_555 2_555 15_555
C(1) Tb(1) O(1) O(1) -47.8(7) no 10_555 2_555 14_555
C(1) Tb(1) O(1) O(1) 47.8(7) no 10_555 2_555 41_555
C(1) Tb(1) O(1) C(1) 0.0 no 10_555 2_555 2_555
O(1) Tb(1) O(1) O(1) 78.8(4) no 3_555 5_555 18_555
O(1) Tb(1) O(1) O(1) -53.3(10) no 3_555 5_555 17_555
O(1) Tb(1) O(1) O(1) -149.0(6) no 3_555 5_555 23_555
O(1) Tb(1) O(1) C(1) -101.2(4) no 3_555 5_555 5_555
O(1) Tb(1) O(1) O(1) -152.8(7) no 5_555 3_555 14_555
O(1) Tb(1) O(1) O(1) -20.6(11) no 5_555 3_555 13_555
O(1) Tb(1) O(1) O(1) 75.1(9) no 5_555 3_555 24_555
O(1) Tb(1) O(1) C(1) 27.2(7) no 5_555 3_555 3_555
O(1) Tb(1) O(1) O(1) 180.0 no 3_555 6_555 17_555
O(1) Tb(1) O(1) O(1) 47.8(7) no 3_555 6_555 13_555
O(1) Tb(1) O(1) O(1) -47.8(7) no 3_555 6_555 24_555
O(1) Tb(1) O(1) C(1) 0.0 no 3_555 6_555 3_555
O(1) Tb(1) O(1) O(1) 180.0 no 6_555 3_555 14_555
O(1) Tb(1) O(1) O(1) -47.8(7) no 6_555 3_555 13_555
O(1) Tb(1) O(1) O(1) 47.8(7) no 6_555 3_555 24_555
O(1) Tb(1) O(1) C(1) 0.0 no 6_555 3_555 3_555
O(1) Tb(1) O(1) O(1) 27.2(7) no 3_555 10_555 24_555
O(1) Tb(1) O(1) O(1) 159.4(11) no 3_555 10_555 20_555
O(1) Tb(1) O(1) O(1) -104.9(9) no 3_555 10_555 42_555
O(1) Tb(1) O(1) C(1) -152.8(7) no 3_555 10_555 10_555
O(1) Tb(1) O(1) O(1) 101.2(4) no 10_555 3_555 14_555
O(1) Tb(1) O(1) O(1) -126.7(10) no 10_555 3_555 13_555
O(1) Tb(1) O(1) O(1) -31.0(6) no 10_555 3_555 24_555
O(1) Tb(1) O(1) C(1) -78.8(4) no 10_555 3_555 3_555
O(1) Tb(1) O(1) O(1) -78.8(4) no 3_555 11_555 20_555
O(1) Tb(1) O(1) O(1) 53.3(10) no 3_555 11_555 17_555
O(1) Tb(1) O(1) O(1) 149.0(6) no 3_555 11_555 23_555
O(1) Tb(1) O(1) C(1) 101.2(4) no 3_555 11_555 5_555
O(1) Tb(1) O(1) O(1) 152.8(7) no 11_555 3_555 14_555
O(1) Tb(1) O(1) O(1) -75.1(9) no 11_555 3_555 13_555
O(1) Tb(1) O(1) O(1) 20.6(11) no 11_555 3_555 24_555
O(1) Tb(1) O(1) C(1) -27.2(7) no 11_555 3_555 3_555
O(1) Tb(1) O(1) O(1) 152.8(7) no 3_555 12_555 22_555
O(1) Tb(1) O(1) O(1) -75.1(9) no 3_555 12_555 18_555
O(1) Tb(1) O(1) O(1) 20.6(11) no 3_555 12_555 15_555
O(1) Tb(1) O(1) C(1) -27.2(7) no 3_555 12_555 .
O(1) Tb(1) O(1) O(1) -78.8(4) no 12_555 3_555 14_555
O(1) Tb(1) O(1) O(1) 53.3(10) no 12_555 3_555 13_555
O(1) Tb(1) O(1) O(1) 149.0(6) no 12_555 3_555 24_555
O(1) Tb(1) O(1) C(1) 101.2(4) no 12_555 3_555 3_555
O(1) Tb(1) O(1) O(1) 132.2(11) no 3_555 13_555 .
O(1) Tb(1) O(1) O(1) 0.0(8) no 3_555 13_555 3_555
O(1) Tb(1) O(1) O(1) -95.6(16) no 3_555 13_555 6_555
O(1) Tb(1) O(1) C(1) -47.8(11) no 3_555 13_555 3_555
O(1) Tb(1) O(1) O(1) -132.2(11) no 13_555 3_555 14_555
O(1) Tb(1) O(1) O(1) 0.0(8) no 13_555 3_555 13_555
O(1) Tb(1) O(1) O(1) 95.6(16) no 13_555 3_555 24_555
O(1) Tb(1) O(1) C(1) 47.8(11) no 13_555 3_555 3_555
O(1) Tb(1) O(1) O(1) 0.0 no 3_555 14_555 3_555
O(1) Tb(1) O(1) O(1) -132.2(7) no 3_555 14_555 2_555
O(1) Tb(1) O(1) O(1) 132.2(7) no 3_555 14_555 29_555
O(1) Tb(1) O(1) C(1) 180.0 no 3_555 14_555 2_555
O(1) Tb(1) O(1) O(1) 0.0 no 14_555 3_555 14_555
O(1) Tb(1) O(1) O(1) 132.2(7) no 14_555 3_555 13_555
O(1) Tb(1) O(1) O(1) -132.2(7) no 14_555 3_555 24_555
O(1) Tb(1) O(1) C(1) 180.0 no 14_555 3_555 3_555
O(1) Tb(1) O(1) O(1) 67.1(6) no 3_555 15_555 2_555
O(1) Tb(1) O(1) O(1) -65.1(8) no 3_555 15_555 .
O(1) Tb(1) O(1) O(1) -160.7(10) no 3_555 15_555 12_555
O(1) Tb(1) O(1) C(1) -112.9(6) no 3_555 15_555 .
O(1) Tb(1) O(1) O(1) -67.1(6) no 15_555 3_555 14_555
O(1) Tb(1) O(1) O(1) 65.1(8) no 15_555 3_555 13_555
O(1) Tb(1) O(1) O(1) 160.7(10) no 15_555 3_555 24_555
O(1) Tb(1) O(1) C(1) 112.9(6) no 15_555 3_555 3_555
O(1) Tb(1) O(1) O(1) 0.0 no 3_555 17_555 6_555
O(1) Tb(1) O(1) O(1) 132.2(7) no 3_555 17_555 5_555
O(1) Tb(1) O(1) O(1) -132.2(7) no 3_555 17_555 11_555
O(1) Tb(1) O(1) C(1) 180.0 no 3_555 17_555 5_555
O(1) Tb(1) O(1) O(1) 180.0 no 17_555 3_555 14_555
O(1) Tb(1) O(1) O(1) -47.8(7) no 17_555 3_555 13_555
O(1) Tb(1) O(1) O(1) 47.8(7) no 17_555 3_555 24_555
O(1) Tb(1) O(1) C(1) 0.0 no 17_555 3_555 3_555
O(1) Tb(1) O(1) O(1) -112.9(6) no 3_555 18_555 5_555
O(1) Tb(1) O(1) O(1) 19.3(10) no 3_555 18_555 .
O(1) Tb(1) O(1) O(1) 114.9(8) no 3_555 18_555 12_555
O(1) Tb(1) O(1) C(1) 67.1(6) no 3_555 18_555 .
O(1) Tb(1) O(1) O(1) -112.9(6) no 18_555 3_555 14_555
O(1) Tb(1) O(1) O(1) 19.3(10) no 18_555 3_555 13_555
O(1) Tb(1) O(1) O(1) 114.9(8) no 18_555 3_555 24_555
O(1) Tb(1) O(1) C(1) 67.1(6) no 18_555 3_555 3_555
O(1) Tb(1) O(1) O(1) 112.9(6) no 3_555 20_555 11_555
O(1) Tb(1) O(1) O(1) -19.3(10) no 3_555 20_555 10_555
O(1) Tb(1) O(1) O(1) -114.9(8) no 3_555 20_555 25_555
O(1) Tb(1) O(1) C(1) -67.1(6) no 3_555 20_555 10_555
O(1) Tb(1) O(1) O(1) 112.9(6) no 20_555 3_555 14_555
O(1) Tb(1) O(1) O(1) -114.9(8) no 20_555 3_555 13_555
O(1) Tb(1) O(1) O(1) -19.3(10) no 20_555 3_555 24_555
O(1) Tb(1) O(1) C(1) -67.1(6) no 20_555 3_555 3_555
O(1) Tb(1) O(1) O(1) -47.8(11) no 3_555 22_555 12_555
O(1) Tb(1) O(1) O(1) 180(468000) no 3_555 22_555 8_555
O(1) Tb(1) O(1) O(1) 84.4(16) no 3_555 22_555 30_555
O(1) Tb(1) O(1) C(1) 132.2(11) no 3_555 22_555 8_555
O(1) Tb(1) O(1) O(1) -47.8(11) no 22_555 3_555 14_555
O(1) Tb(1) O(1) O(1) 84.4(16) no 22_555 3_555 13_555
O(1) Tb(1) O(1) O(1) 180(468000) no 22_555 3_555 24_555
O(1) Tb(1) O(1) C(1) 132.2(11) no 22_555 3_555 3_555
O(1) Tb(1) O(1) O(1) 180.0 no 3_555 23_555 8_555
O(1) Tb(1) O(1) O(1) 47.8(7) no 3_555 23_555 5_555
O(1) Tb(1) O(1) O(1) -47.8(7) no 3_555 23_555 11_555
O(1) Tb(1) O(1) C(1) 0.0 no 3_555 23_555 5_555
O(1) Tb(1) O(1) O(1) 180.0 no 23_555 3_555 14_555
O(1) Tb(1) O(1) O(1) -47.8(7) no 23_555 3_555 13_555
O(1) Tb(1) O(1) O(1) 47.8(7) no 23_555 3_555 24_555
O(1) Tb(1) O(1) C(1) 0.0 no 23_555 3_555 3_555
O(1) Tb(1) O(1) O(1) -132.2(11) no 3_555 24_555 10_555
O(1) Tb(1) O(1) O(1) 95.6(16) no 3_555 24_555 6_555
O(1) Tb(1) O(1) O(1) 0.0(8) no 3_555 24_555 3_555
O(1) Tb(1) O(1) C(1) 47.8(11) no 3_555 24_555 3_555
O(1) Tb(1) O(1) O(1) 132.2(11) no 24_555 3_555 14_555
O(1) Tb(1) O(1) O(1) -95.6(16) no 24_555 3_555 13_555
O(1) Tb(1) O(1) O(1) 0.0(8) no 24_555 3_555 24_555
O(1) Tb(1) O(1) C(1) -47.8(11) no 24_555 3_555 3_555
O(1) Tb(1) O(1) O(1) -152.8(7) no 3_555 25_555 37_555
O(1) Tb(1) O(1) O(1) 75.1(9) no 3_555 25_555 20_555
O(1) Tb(1) O(1) O(1) -20.6(11) no 3_555 25_555 42_555
O(1) Tb(1) O(1) C(1) 27.2(7) no 3_555 25_555 10_555
O(1) Tb(1) O(1) O(1) 78.8(4) no 25_555 3_555 14_555
O(1) Tb(1) O(1) O(1) -149.0(6) no 25_555 3_555 13_555
O(1) Tb(1) O(1) O(1) -53.3(10) no 25_555 3_555 24_555
O(1) Tb(1) O(1) C(1) -101.2(4) no 25_555 3_555 3_555
O(1) Tb(1) O(1) O(1) 101.2(4) no 3_555 29_555 42_555
O(1) Tb(1) O(1) O(1) -126.7(10) no 3_555 29_555 41_555
O(1) Tb(1) O(1) O(1) -31.0(6) no 3_555 29_555 14_555
O(1) Tb(1) O(1) C(1) -78.8(4) no 3_555 29_555 2_555
O(1) Tb(1) O(1) O(1) 27.2(7) no 29_555 3_555 14_555
O(1) Tb(1) O(1) O(1) 159.4(11) no 29_555 3_555 13_555
O(1) Tb(1) O(1) O(1) -104.9(9) no 29_555 3_555 24_555
O(1) Tb(1) O(1) C(1) -152.8(7) no 29_555 3_555 3_555
O(1) Tb(1) O(1) O(1) 0.0 no 3_555 30_555 41_555
O(1) Tb(1) O(1) O(1) 132.2(7) no 3_555 30_555 37_555
O(1) Tb(1) O(1) O(1) -132.2(7) no 3_555 30_555 22_555
O(1) Tb(1) O(1) C(1) 180.0 no 3_555 30_555 8_555
O(1) Tb(1) O(1) O(1) 0.0 no 30_555 3_555 14_555
O(1) Tb(1) O(1) O(1) 132.2(7) no 30_555 3_555 13_555
O(1) Tb(1) O(1) O(1) -132.2(7) no 30_555 3_555 24_555
O(1) Tb(1) O(1) C(1) 180.0 no 30_555 3_555 3_555
O(1) Tb(1) O(1) O(1) 47.8(11) no 3_555 37_555 25_555
O(1) Tb(1) O(1) O(1) 180(540000) no 3_555 37_555 8_555
O(1) Tb(1) O(1) O(1) -84.4(16) no 3_555 37_555 30_555
O(1) Tb(1) O(1) C(1) -132.2(11) no 3_555 37_555 8_555
O(1) Tb(1) O(1) O(1) 47.8(11) no 37_555 3_555 14_555
O(1) Tb(1) O(1) O(1) 180(540000) no 37_555 3_555 13_555
O(1) Tb(1) O(1) O(1) -84.4(16) no 37_555 3_555 24_555
O(1) Tb(1) O(1) C(1) -132.2(11) no 37_555 3_555 3_555
O(1) Tb(1) O(1) O(1) 180.0 no 3_555 41_555 30_555
O(1) Tb(1) O(1) O(1) 47.8(7) no 3_555 41_555 29_555
O(1) Tb(1) O(1) O(1) -47.8(7) no 3_555 41_555 2_555
O(1) Tb(1) O(1) C(1) 0.0 no 3_555 41_555 2_555
O(1) Tb(1) O(1) O(1) 0.0 no 41_555 3_555 14_555
O(1) Tb(1) O(1) O(1) 132.2(7) no 41_555 3_555 13_555
O(1) Tb(1) O(1) O(1) -132.2(7) no 41_555 3_555 24_555
O(1) Tb(1) O(1) C(1) 180.0 no 41_555 3_555 3_555
O(1) Tb(1) O(1) O(1) -67.1(6) no 3_555 42_555 29_555
O(1) Tb(1) O(1) O(1) 160.7(10) no 3_555 42_555 25_555
O(1) Tb(1) O(1) O(1) 65.1(8) no 3_555 42_555 10_555
O(1) Tb(1) O(1) C(1) 112.9(6) no 3_555 42_555 10_555
O(1) Tb(1) O(1) O(1) 67.1(6) no 42_555 3_555 14_555
O(1) Tb(1) O(1) O(1) -160.7(10) no 42_555 3_555 13_555
O(1) Tb(1) O(1) O(1) -65.1(8) no 42_555 3_555 24_555
O(1) Tb(1) O(1) C(1) -112.9(6) no 42_555 3_555 3_555
O(1) Tb(1) C(1) O(1) -25.0(7) no 3_555 . .
O(1) Tb(1) C(1) O(1) 155.0(7) no 3_555 . 12_555
O(1) Tb(1) C(1) O(1) 65.0(7) no 3_555 . 15_555
O(1) Tb(1) C(1) O(1) -115.0(7) no 3_555 . 18_555
C(1) Tb(1) O(1) O(1) -90.0 no . 3_555 14_555
C(1) Tb(1) O(1) O(1) 42.2(7) no . 3_555 13_555
C(1) Tb(1) O(1) O(1) 137.8(7) no . 3_555 24_555
C(1) Tb(1) O(1) C(1) 90.0 no . 3_555 3_555
O(1) Tb(1) C(1) O(1) -90.0 no 3_555 2_555 2_555
O(1) Tb(1) C(1) O(1) 90.0 no 3_555 2_555 29_555
O(1) Tb(1) C(1) O(1) 0.0 no 3_555 2_555 14_555
O(1) Tb(1) C(1) O(1) 180.0 no 3_555 2_555 41_555
C(1) Tb(1) O(1) O(1) 0.0 no 2_555 3_555 14_555
C(1) Tb(1) O(1) O(1) 132.2(7) no 2_555 3_555 13_555
C(1) Tb(1) O(1) O(1) -132.2(7) no 2_555 3_555 24_555
C(1) Tb(1) O(1) C(1) 180.0 no 2_555 3_555 3_555
O(1) Tb(1) C(1) O(1) 0.0 no 3_555 3_555 3_555
O(1) Tb(1) C(1) O(1) 180.0 no 3_555 3_555 6_555
O(1) Tb(1) C(1) O(1) 90.0 no 3_555 3_555 13_555
O(1) Tb(1) C(1) O(1) -90.0 no 3_555 3_555 24_555
C(1) Tb(1) O(1) O(1) 180.0 no 3_555 3_555 14_555
C(1) Tb(1) O(1) O(1) -47.8(7) no 3_555 3_555 13_555
C(1) Tb(1) O(1) O(1) 47.8(7) no 3_555 3_555 24_555
C(1) Tb(1) O(1) C(1) 0.0 no 3_555 3_555 3_555
O(1) Tb(1) C(1) O(1) 90.0 no 3_555 5_555 5_555
O(1) Tb(1) C(1) O(1) -90.0 no 3_555 5_555 11_555
O(1) Tb(1) C(1) O(1) 0.0 no 3_555 5_555 17_555
O(1) Tb(1) C(1) O(1) 180.0 no 3_555 5_555 23_555
C(1) Tb(1) O(1) O(1) 180.0 no 5_555 3_555 14_555
C(1) Tb(1) O(1) O(1) -47.8(7) no 5_555 3_555 13_555
C(1) Tb(1) O(1) O(1) 47.8(7) no 5_555 3_555 24_555
C(1) Tb(1) O(1) C(1) 0.0 no 5_555 3_555 3_555
O(1) Tb(1) C(1) O(1) 180.0 no 3_555 8_555 8_555
O(1) Tb(1) C(1) O(1) 0.0 no 3_555 8_555 30_555
O(1) Tb(1) C(1) O(1) -90.0 no 3_555 8_555 22_555
O(1) Tb(1) C(1) O(1) 90.0 no 3_555 8_555 37_555
C(1) Tb(1) O(1) O(1) 0.0 no 8_555 3_555 14_555
C(1) Tb(1) O(1) O(1) 132.2(7) no 8_555 3_555 13_555
C(1) Tb(1) O(1) O(1) -132.2(7) no 8_555 3_555 24_555
C(1) Tb(1) O(1) C(1) 180.0 no 8_555 3_555 3_555
O(1) Tb(1) C(1) O(1) 25.0(7) no 3_555 10_555 10_555
O(1) Tb(1) C(1) O(1) -155.0(7) no 3_555 10_555 25_555
O(1) Tb(1) C(1) O(1) 115.0(7) no 3_555 10_555 20_555
O(1) Tb(1) C(1) O(1) -65.0(7) no 3_555 10_555 42_555
C(1) Tb(1) O(1) O(1) 90.0 no 10_555 3_555 14_555
C(1) Tb(1) O(1) O(1) -137.8(7) no 10_555 3_555 13_555
C(1) Tb(1) O(1) O(1) -42.2(7) no 10_555 3_555 24_555
C(1) Tb(1) O(1) C(1) -90.0 no 10_555 3_555 3_555
O(1) Tb(1) O(1) O(1) 27.2(7) no 5_555 6_555 17_555
O(1) Tb(1) O(1) O(1) -104.9(9) no 5_555 6_555 13_555
O(1) Tb(1) O(1) O(1) 159.4(11) no 5_555 6_555 24_555
O(1) Tb(1) O(1) C(1) -152.8(7) no 5_555 6_555 3_555
O(1) Tb(1) O(1) O(1) 101.2(4) no 6_555 5_555 18_555
O(1) Tb(1) O(1) O(1) -31.0(6) no 6_555 5_555 17_555
O(1) Tb(1) O(1) O(1) -126.7(10) no 6_555 5_555 23_555
O(1) Tb(1) O(1) C(1) -78.8(4) no 6_555 5_555 5_555
O(1) Tb(1) O(1) O(1) -27.2(7) no 5_555 8_555 23_555
O(1) Tb(1) O(1) O(1) 104.9(9) no 5_555 8_555 22_555
O(1) Tb(1) O(1) O(1) -159.4(11) no 5_555 8_555 37_555
O(1) Tb(1) O(1) C(1) 152.8(7) no 5_555 8_555 8_555
O(1) Tb(1) O(1) O(1) -101.2(4) no 8_555 5_555 18_555
O(1) Tb(1) O(1) O(1) 126.7(10) no 8_555 5_555 17_555
O(1) Tb(1) O(1) O(1) 31.0(6) no 8_555 5_555 23_555
O(1) Tb(1) O(1) C(1) 78.8(4) no 8_555 5_555 5_555
O(1) Tb(1) O(1) O(1) -78.8(4) no 5_555 10_555 24_555
O(1) Tb(1) O(1) O(1) 53.3(10) no 5_555 10_555 20_555
O(1) Tb(1) O(1) O(1) 149.0(6) no 5_555 10_555 42_555
O(1) Tb(1) O(1) C(1) 101.2(4) no 5_555 10_555 10_555
O(1) Tb(1) O(1) O(1) 152.8(7) no 10_555 5_555 18_555
O(1) Tb(1) O(1) O(1) 20.6(11) no 10_555 5_555 17_555
O(1) Tb(1) O(1) O(1) -75.1(9) no 10_555 5_555 23_555
O(1) Tb(1) O(1) C(1) -27.2(7) no 10_555 5_555 5_555
O(1) Tb(1) O(1) O(1) 180.0 no 5_555 11_555 20_555
O(1) Tb(1) O(1) O(1) -47.8(7) no 5_555 11_555 17_555
O(1) Tb(1) O(1) O(1) 47.8(7) no 5_555 11_555 23_555
O(1) Tb(1) O(1) C(1) 0.0 no 5_555 11_555 5_555
O(1) Tb(1) O(1) O(1) 180.0 no 11_555 5_555 18_555
O(1) Tb(1) O(1) O(1) 47.8(7) no 11_555 5_555 17_555
O(1) Tb(1) O(1) O(1) -47.8(7) no 11_555 5_555 23_555
O(1) Tb(1) O(1) C(1) 0.0 no 11_555 5_555 5_555
O(1) Tb(1) O(1) O(1) -101.2(4) no 5_555 12_555 22_555
O(1) Tb(1) O(1) O(1) 31.0(6) no 5_555 12_555 18_555
O(1) Tb(1) O(1) O(1) 126.7(10) no 5_555 12_555 15_555
O(1) Tb(1) O(1) C(1) 78.8(4) no 5_555 12_555 .
O(1) Tb(1) O(1) O(1) -27.2(7) no 12_555 5_555 18_555
O(1) Tb(1) O(1) O(1) -159.4(11) no 12_555 5_555 17_555
O(1) Tb(1) O(1) O(1) 104.9(9) no 12_555 5_555 23_555
O(1) Tb(1) O(1) C(1) 152.8(7) no 12_555 5_555 5_555
O(1) Tb(1) O(1) O(1) -67.1(6) no 5_555 13_555 .
O(1) Tb(1) O(1) O(1) 160.7(10) no 5_555 13_555 3_555
O(1) Tb(1) O(1) O(1) 65.1(8) no 5_555 13_555 6_555
O(1) Tb(1) O(1) C(1) 112.9(6) no 5_555 13_555 3_555
O(1) Tb(1) O(1) O(1) 67.1(6) no 13_555 5_555 18_555
O(1) Tb(1) O(1) O(1) -65.1(8) no 13_555 5_555 17_555
O(1) Tb(1) O(1) O(1) -160.7(10) no 13_555 5_555 23_555
O(1) Tb(1) O(1) C(1) -112.9(6) no 13_555 5_555 5_555
O(1) Tb(1) O(1) O(1) 47.8(11) no 5_555 14_555 3_555
O(1) Tb(1) O(1) O(1) -84.4(16) no 5_555 14_555 2_555
O(1) Tb(1) O(1) O(1) 180(540000) no 5_555 14_555 29_555
O(1) Tb(1) O(1) C(1) -132.2(11) no 5_555 14_555 2_555
O(1) Tb(1) O(1) O(1) 47.8(11) no 14_555 5_555 18_555
O(1) Tb(1) O(1) O(1) -84.4(16) no 14_555 5_555 17_555
O(1) Tb(1) O(1) O(1) 180(540000) no 14_555 5_555 23_555
O(1) Tb(1) O(1) C(1) -132.2(11) no 14_555 5_555 5_555
O(1) Tb(1) O(1) O(1) 180.0 no 5_555 15_555 2_555
O(1) Tb(1) O(1) O(1) 47.8(7) no 5_555 15_555 .
O(1) Tb(1) O(1) O(1) -47.8(7) no 5_555 15_555 12_555
O(1) Tb(1) O(1) C(1) 0.0 no 5_555 15_555 .
O(1) Tb(1) O(1) O(1) 0.0 no 15_555 5_555 18_555
O(1) Tb(1) O(1) O(1) -132.2(7) no 15_555 5_555 17_555
O(1) Tb(1) O(1) O(1) 132.2(7) no 15_555 5_555 23_555
O(1) Tb(1) O(1) C(1) 180.0 no 15_555 5_555 5_555
O(1) Tb(1) O(1) O(1) -132.2(11) no 5_555 17_555 6_555
O(1) Tb(1) O(1) O(1) 0.0(8) no 5_555 17_555 5_555
O(1) Tb(1) O(1) O(1) 95.6(16) no 5_555 17_555 11_555
O(1) Tb(1) O(1) C(1) 47.8(11) no 5_555 17_555 5_555
O(1) Tb(1) O(1) O(1) 132.2(11) no 17_555 5_555 18_555
O(1) Tb(1) O(1) O(1) 0.0(8) no 17_555 5_555 17_555
O(1) Tb(1) O(1) O(1) -95.6(16) no 17_555 5_555 23_555
O(1) Tb(1) O(1) C(1) -47.8(11) no 17_555 5_555 5_555
O(1) Tb(1) O(1) O(1) 0.0 no 5_555 18_555 5_555
O(1) Tb(1) O(1) O(1) 132.2(7) no 5_555 18_555 .
O(1) Tb(1) O(1) O(1) -132.2(7) no 5_555 18_555 12_555
O(1) Tb(1) O(1) C(1) 180.0 no 5_555 18_555 .
O(1) Tb(1) O(1) O(1) 0.0 no 18_555 5_555 18_555
O(1) Tb(1) O(1) O(1) -132.2(7) no 18_555 5_555 17_555
O(1) Tb(1) O(1) O(1) 132.2(7) no 18_555 5_555 23_555
O(1) Tb(1) O(1) C(1) 180.0 no 18_555 5_555 5_555
O(1) Tb(1) O(1) O(1) 0.0 no 5_555 20_555 11_555
O(1) Tb(1) O(1) O(1) -132.2(7) no 5_555 20_555 10_555
O(1) Tb(1) O(1) O(1) 132.2(7) no 5_555 20_555 25_555
O(1) Tb(1) O(1) C(1) 180.0 no 5_555 20_555 10_555
O(1) Tb(1) O(1) O(1) 180.0 no 20_555 5_555 18_555
O(1) Tb(1) O(1) O(1) 47.8(7) no 20_555 5_555 17_555
O(1) Tb(1) O(1) O(1) -47.8(7) no 20_555 5_555 23_555
O(1) Tb(1) O(1) C(1) 0.0 no 20_555 5_555 5_555
O(1) Tb(1) O(1) O(1) 67.1(6) no 5_555 22_555 12_555
O(1) Tb(1) O(1) O(1) -65.1(8) no 5_555 22_555 8_555
O(1) Tb(1) O(1) O(1) -160.7(10) no 5_555 22_555 30_555
O(1) Tb(1) O(1) C(1) -112.9(6) no 5_555 22_555 8_555
O(1) Tb(1) O(1) O(1) -67.1(6) no 22_555 5_555 18_555
O(1) Tb(1) O(1) O(1) 160.7(10) no 22_555 5_555 17_555
O(1) Tb(1) O(1) O(1) 65.1(8) no 22_555 5_555 23_555
O(1) Tb(1) O(1) C(1) 112.9(6) no 22_555 5_555 5_555
O(1) Tb(1) O(1) O(1) 132.2(11) no 5_555 23_555 8_555
O(1) Tb(1) O(1) O(1) 0.0(8) no 5_555 23_555 5_555
O(1) Tb(1) O(1) O(1) -95.6(16) no 5_555 23_555 11_555
O(1) Tb(1) O(1) C(1) -47.8(11) no 5_555 23_555 5_555
O(1) Tb(1) O(1) O(1) -132.2(11) no 23_555 5_555 18_555
O(1) Tb(1) O(1) O(1) 95.6(16) no 23_555 5_555 17_555
O(1) Tb(1) O(1) O(1) 0.0(8) no 23_555 5_555 23_555
O(1) Tb(1) O(1) C(1) 47.8(11) no 23_555 5_555 5_555
O(1) Tb(1) O(1) O(1) 112.9(6) no 5_555 24_555 10_555
O(1) Tb(1) O(1) O(1) -19.3(10) no 5_555 24_555 6_555
O(1) Tb(1) O(1) O(1) -114.9(8) no 5_555 24_555 3_555
O(1) Tb(1) O(1) C(1) -67.1(6) no 5_555 24_555 3_555
O(1) Tb(1) O(1) O(1) 112.9(6) no 24_555 5_555 18_555
O(1) Tb(1) O(1) O(1) -19.3(10) no 24_555 5_555 17_555
O(1) Tb(1) O(1) O(1) -114.9(8) no 24_555 5_555 23_555
O(1) Tb(1) O(1) C(1) -67.1(6) no 24_555 5_555 5_555
O(1) Tb(1) O(1) O(1) 78.8(4) no 5_555 25_555 37_555
O(1) Tb(1) O(1) O(1) -53.3(10) no 5_555 25_555 20_555
O(1) Tb(1) O(1) O(1) -149.0(6) no 5_555 25_555 42_555
O(1) Tb(1) O(1) C(1) -101.2(4) no 5_555 25_555 10_555
O(1) Tb(1) O(1) O(1) -152.8(7) no 25_555 5_555 18_555
O(1) Tb(1) O(1) O(1) 75.1(9) no 25_555 5_555 17_555
O(1) Tb(1) O(1) O(1) -20.6(11) no 25_555 5_555 23_555
O(1) Tb(1) O(1) C(1) 27.2(7) no 25_555 5_555 5_555
O(1) Tb(1) O(1) O(1) 152.8(7) no 5_555 30_555 41_555
O(1) Tb(1) O(1) O(1) -75.1(9) no 5_555 30_555 37_555
O(1) Tb(1) O(1) O(1) 20.6(11) no 5_555 30_555 22_555
O(1) Tb(1) O(1) C(1) -27.2(7) no 5_555 30_555 8_555
O(1) Tb(1) O(1) O(1) -78.8(4) no 30_555 5_555 18_555
O(1) Tb(1) O(1) O(1) 149.0(6) no 30_555 5_555 17_555
O(1) Tb(1) O(1) O(1) 53.3(10) no 30_555 5_555 23_555
O(1) Tb(1) O(1) C(1) 101.2(4) no 30_555 5_555 5_555
O(1) Tb(1) O(1) O(1) -112.9(6) no 5_555 37_555 25_555
O(1) Tb(1) O(1) O(1) 19.3(10) no 5_555 37_555 8_555
O(1) Tb(1) O(1) O(1) 114.9(8) no 5_555 37_555 30_555
O(1) Tb(1) O(1) C(1) 67.1(6) no 5_555 37_555 8_555
O(1) Tb(1) O(1) O(1) -112.9(6) no 37_555 5_555 18_555
O(1) Tb(1) O(1) O(1) 114.9(8) no 37_555 5_555 17_555
O(1) Tb(1) O(1) O(1) 19.3(10) no 37_555 5_555 23_555
O(1) Tb(1) O(1) C(1) 67.1(6) no 37_555 5_555 5_555
O(1) Tb(1) O(1) O(1) -47.8(11) no 5_555 41_555 30_555
O(1) Tb(1) O(1) O(1) 180(468000) no 5_555 41_555 29_555
O(1) Tb(1) O(1) O(1) 84.4(16) no 5_555 41_555 2_555
O(1) Tb(1) O(1) C(1) 132.2(11) no 5_555 41_555 2_555
O(1) Tb(1) O(1) O(1) -47.8(11) no 41_555 5_555 18_555
O(1) Tb(1) O(1) O(1) 180(468000) no 41_555 5_555 17_555
O(1) Tb(1) O(1) O(1) 84.4(16) no 41_555 5_555 23_555
O(1) Tb(1) O(1) C(1) 132.2(11) no 41_555 5_555 5_555
O(1) Tb(1) O(1) O(1) 180.0 no 5_555 42_555 29_555
O(1) Tb(1) O(1) O(1) 47.8(7) no 5_555 42_555 25_555
O(1) Tb(1) O(1) O(1) -47.8(7) no 5_555 42_555 10_555
O(1) Tb(1) O(1) C(1) 0.0 no 5_555 42_555 10_555
O(1) Tb(1) O(1) O(1) 180.0 no 42_555 5_555 18_555
O(1) Tb(1) O(1) O(1) 47.8(7) no 42_555 5_555 17_555
O(1) Tb(1) O(1) O(1) -47.8(7) no 42_555 5_555 23_555
O(1) Tb(1) O(1) C(1) 0.0 no 42_555 5_555 5_555
O(1) Tb(1) C(1) O(1) 90.0 no 5_555 . .
O(1) Tb(1) C(1) O(1) -90.0 no 5_555 . 12_555
O(1) Tb(1) C(1) O(1) 180.0 no 5_555 . 15_555
O(1) Tb(1) C(1) O(1) 0.0 no 5_555 . 18_555
C(1) Tb(1) O(1) O(1) 0.0 no . 5_555 18_555
C(1) Tb(1) O(1) O(1) -132.2(7) no . 5_555 17_555
C(1) Tb(1) O(1) O(1) 132.2(7) no . 5_555 23_555
C(1) Tb(1) O(1) C(1) 180.0 no . 5_555 5_555
O(1) Tb(1) C(1) O(1) 0.0 no 5_555 2_555 2_555
O(1) Tb(1) C(1) O(1) 180.0 no 5_555 2_555 29_555
O(1) Tb(1) C(1) O(1) 90.0 no 5_555 2_555 14_555
O(1) Tb(1) C(1) O(1) -90.0 no 5_555 2_555 41_555
C(1) Tb(1) O(1) O(1) 0.0 no 2_555 5_555 18_555
C(1) Tb(1) O(1) O(1) -132.2(7) no 2_555 5_555 17_555
C(1) Tb(1) O(1) O(1) 132.2(7) no 2_555 5_555 23_555
C(1) Tb(1) O(1) C(1) 180.0 no 2_555 5_555 5_555
O(1) Tb(1) C(1) O(1) -155.0(7) no 5_555 3_555 3_555
O(1) Tb(1) C(1) O(1) 25.0(7) no 5_555 3_555 6_555
O(1) Tb(1) C(1) O(1) -65.0(7) no 5_555 3_555 13_555
O(1) Tb(1) C(1) O(1) 115.0(7) no 5_555 3_555 24_555
C(1) Tb(1) O(1) O(1) 90.0 no 3_555 5_555 18_555
C(1) Tb(1) O(1) O(1) -42.2(7) no 3_555 5_555 17_555
C(1) Tb(1) O(1) O(1) -137.8(7) no 3_555 5_555 23_555
C(1) Tb(1) O(1) C(1) -90.0 no 3_555 5_555 5_555
O(1) Tb(1) C(1) O(1) 0.0 no 5_555 5_555 5_555
O(1) Tb(1) C(1) O(1) 180.0 no 5_555 5_555 11_555
O(1) Tb(1) C(1) O(1) -90.0 no 5_555 5_555 17_555
O(1) Tb(1) C(1) O(1) 90.0 no 5_555 5_555 23_555
C(1) Tb(1) O(1) O(1) 180.0 no 5_555 5_555 18_555
C(1) Tb(1) O(1) O(1) 47.8(7) no 5_555 5_555 17_555
C(1) Tb(1) O(1) O(1) -47.8(7) no 5_555 5_555 23_555
C(1) Tb(1) O(1) C(1) 0.0 no 5_555 5_555 5_555
O(1) Tb(1) C(1) O(1) -25.0(7) no 5_555 8_555 8_555
O(1) Tb(1) C(1) O(1) 155.0(7) no 5_555 8_555 30_555
O(1) Tb(1) C(1) O(1) 65.0(7) no 5_555 8_555 22_555
O(1) Tb(1) C(1) O(1) -115.0(7) no 5_555 8_555 37_555
C(1) Tb(1) O(1) O(1) -90.0 no 8_555 5_555 18_555
C(1) Tb(1) O(1) O(1) 137.8(7) no 8_555 5_555 17_555
C(1) Tb(1) O(1) O(1) 42.2(7) no 8_555 5_555 23_555
C(1) Tb(1) O(1) C(1) 90.0 no 8_555 5_555 5_555
O(1) Tb(1) C(1) O(1) -90.0 no 5_555 10_555 10_555
O(1) Tb(1) C(1) O(1) 90.0 no 5_555 10_555 25_555
O(1) Tb(1) C(1) O(1) 0.0 no 5_555 10_555 20_555
O(1) Tb(1) C(1) O(1) 180.0 no 5_555 10_555 42_555
C(1) Tb(1) O(1) O(1) 180.0 no 10_555 5_555 18_555
C(1) Tb(1) O(1) O(1) 47.8(7) no 10_555 5_555 17_555
C(1) Tb(1) O(1) O(1) -47.8(7) no 10_555 5_555 23_555
C(1) Tb(1) O(1) C(1) 0.0 no 10_555 5_555 5_555
O(1) Tb(1) O(1) O(1) 0.0 no 6_555 8_555 23_555
O(1) Tb(1) O(1) O(1) 132.2(7) no 6_555 8_555 22_555
O(1) Tb(1) O(1) O(1) -132.2(7) no 6_555 8_555 37_555
O(1) Tb(1) O(1) C(1) 180.0 no 6_555 8_555 8_555
O(1) Tb(1) O(1) O(1) 0.0 no 8_555 6_555 17_555
O(1) Tb(1) O(1) O(1) -132.2(7) no 8_555 6_555 13_555
O(1) Tb(1) O(1) O(1) 132.2(7) no 8_555 6_555 24_555
O(1) Tb(1) O(1) C(1) 180.0 no 8_555 6_555 3_555
O(1) Tb(1) O(1) O(1) -27.2(7) no 6_555 10_555 24_555
O(1) Tb(1) O(1) O(1) 104.9(9) no 6_555 10_555 20_555
O(1) Tb(1) O(1) O(1) -159.4(11) no 6_555 10_555 42_555
O(1) Tb(1) O(1) C(1) 152.8(7) no 6_555 10_555 10_555
O(1) Tb(1) O(1) O(1) -101.2(4) no 10_555 6_555 17_555
O(1) Tb(1) O(1) O(1) 126.7(10) no 10_555 6_555 13_555
O(1) Tb(1) O(1) O(1) 31.0(6) no 10_555 6_555 24_555
O(1) Tb(1) O(1) C(1) 78.8(4) no 10_555 6_555 3_555
O(1) Tb(1) O(1) O(1) -101.2(4) no 6_555 11_555 20_555
O(1) Tb(1) O(1) O(1) 31.0(6) no 6_555 11_555 17_555
O(1) Tb(1) O(1) O(1) 126.7(10) no 6_555 11_555 23_555
O(1) Tb(1) O(1) C(1) 78.8(4) no 6_555 11_555 5_555
O(1) Tb(1) O(1) O(1) -27.2(7) no 11_555 6_555 17_555
O(1) Tb(1) O(1) O(1) -159.4(11) no 11_555 6_555 13_555
O(1) Tb(1) O(1) O(1) 104.9(9) no 11_555 6_555 24_555
O(1) Tb(1) O(1) C(1) 152.8(7) no 11_555 6_555 3_555
O(1) Tb(1) O(1) O(1) -152.8(7) no 6_555 12_555 22_555
O(1) Tb(1) O(1) O(1) -20.6(11) no 6_555 12_555 18_555
O(1) Tb(1) O(1) O(1) 75.1(9) no 6_555 12_555 15_555
O(1) Tb(1) O(1) C(1) 27.2(7) no 6_555 12_555 .
O(1) Tb(1) O(1) O(1) 78.8(4) no 12_555 6_555 17_555
O(1) Tb(1) O(1) O(1) -53.3(10) no 12_555 6_555 13_555
O(1) Tb(1) O(1) O(1) -149.0(6) no 12_555 6_555 24_555
O(1) Tb(1) O(1) C(1) -101.2(4) no 12_555 6_555 3_555
O(1) Tb(1) O(1) O(1) -132.2(11) no 6_555 13_555 .
O(1) Tb(1) O(1) O(1) 95.6(16) no 6_555 13_555 3_555
O(1) Tb(1) O(1) O(1) 0.0(8) no 6_555 13_555 6_555
O(1) Tb(1) O(1) C(1) 47.8(11) no 6_555 13_555 3_555
O(1) Tb(1) O(1) O(1) 132.2(11) no 13_555 6_555 17_555
O(1) Tb(1) O(1) O(1) 0.0(8) no 13_555 6_555 13_555
O(1) Tb(1) O(1) O(1) -95.6(16) no 13_555 6_555 24_555
O(1) Tb(1) O(1) C(1) -47.8(11) no 13_555 6_555 3_555
O(1) Tb(1) O(1) O(1) 0.0 no 6_555 14_555 3_555
O(1) Tb(1) O(1) O(1) -132.2(7) no 6_555 14_555 2_555
O(1) Tb(1) O(1) O(1) 132.2(7) no 6_555 14_555 29_555
O(1) Tb(1) O(1) C(1) 180.0 no 6_555 14_555 2_555
O(1) Tb(1) O(1) O(1) 180.0 no 14_555 6_555 17_555
O(1) Tb(1) O(1) O(1) 47.8(7) no 14_555 6_555 13_555
O(1) Tb(1) O(1) O(1) -47.8(7) no 14_555 6_555 24_555
O(1) Tb(1) O(1) C(1) 0.0 no 14_555 6_555 3_555
O(1) Tb(1) O(1) O(1) 112.9(6) no 6_555 15_555 2_555
O(1) Tb(1) O(1) O(1) -19.3(10) no 6_555 15_555 .
O(1) Tb(1) O(1) O(1) -114.9(8) no 6_555 15_555 12_555
O(1) Tb(1) O(1) C(1) -67.1(6) no 6_555 15_555 .
O(1) Tb(1) O(1) O(1) 112.9(6) no 15_555 6_555 17_555
O(1) Tb(1) O(1) O(1) -19.3(10) no 15_555 6_555 13_555
O(1) Tb(1) O(1) O(1) -114.9(8) no 15_555 6_555 24_555
O(1) Tb(1) O(1) C(1) -67.1(6) no 15_555 6_555 3_555
O(1) Tb(1) O(1) O(1) 0.0 no 6_555 17_555 6_555
O(1) Tb(1) O(1) O(1) 132.2(7) no 6_555 17_555 5_555
O(1) Tb(1) O(1) O(1) -132.2(7) no 6_555 17_555 11_555
O(1) Tb(1) O(1) C(1) 180.0 no 6_555 17_555 5_555
O(1) Tb(1) O(1) O(1) 0.0 no 17_555 6_555 17_555
O(1) Tb(1) O(1) O(1) -132.2(7) no 17_555 6_555 13_555
O(1) Tb(1) O(1) O(1) 132.2(7) no 17_555 6_555 24_555
O(1) Tb(1) O(1) C(1) 180.0 no 17_555 6_555 3_555
O(1) Tb(1) O(1) O(1) -67.1(6) no 6_555 18_555 5_555
O(1) Tb(1) O(1) O(1) 65.1(8) no 6_555 18_555 .
O(1) Tb(1) O(1) O(1) 160.7(10) no 6_555 18_555 12_555
O(1) Tb(1) O(1) C(1) 112.9(6) no 6_555 18_555 .
O(1) Tb(1) O(1) O(1) 67.1(6) no 18_555 6_555 17_555
O(1) Tb(1) O(1) O(1) -65.1(8) no 18_555 6_555 13_555
O(1) Tb(1) O(1) O(1) -160.7(10) no 18_555 6_555 24_555
O(1) Tb(1) O(1) C(1) -112.9(6) no 18_555 6_555 3_555
O(1) Tb(1) O(1) O(1) 67.1(6) no 6_555 20_555 11_555
O(1) Tb(1) O(1) O(1) -65.1(8) no 6_555 20_555 10_555
O(1) Tb(1) O(1) O(1) -160.7(10) no 6_555 20_555 25_555
O(1) Tb(1) O(1) C(1) -112.9(6) no 6_555 20_555 10_555
O(1) Tb(1) O(1) O(1) -67.1(6) no 20_555 6_555 17_555
O(1) Tb(1) O(1) O(1) 160.7(10) no 20_555 6_555 13_555
O(1) Tb(1) O(1) O(1) 65.1(8) no 20_555 6_555 24_555
O(1) Tb(1) O(1) C(1) 112.9(6) no 20_555 6_555 3_555
O(1) Tb(1) O(1) O(1) 47.8(11) no 6_555 22_555 12_555
O(1) Tb(1) O(1) O(1) -84.4(16) no 6_555 22_555 8_555
O(1) Tb(1) O(1) O(1) 180(540000) no 6_555 22_555 30_555
O(1) Tb(1) O(1) C(1) -132.2(11) no 6_555 22_555 8_555
O(1) Tb(1) O(1) O(1) 47.8(11) no 22_555 6_555 17_555
O(1) Tb(1) O(1) O(1) -84.4(16) no 22_555 6_555 13_555
O(1) Tb(1) O(1) O(1) 180(540000) no 22_555 6_555 24_555
O(1) Tb(1) O(1) C(1) -132.2(11) no 22_555 6_555 3_555
O(1) Tb(1) O(1) O(1) 180.0 no 6_555 23_555 8_555
O(1) Tb(1) O(1) O(1) 47.8(7) no 6_555 23_555 5_555
O(1) Tb(1) O(1) O(1) -47.8(7) no 6_555 23_555 11_555
O(1) Tb(1) O(1) C(1) 0.0 no 6_555 23_555 5_555
O(1) Tb(1) O(1) O(1) 0.0 no 23_555 6_555 17_555
O(1) Tb(1) O(1) O(1) -132.2(7) no 23_555 6_555 13_555
O(1) Tb(1) O(1) O(1) 132.2(7) no 23_555 6_555 24_555
O(1) Tb(1) O(1) C(1) 180.0 no 23_555 6_555 3_555
O(1) Tb(1) O(1) O(1) 132.2(11) no 6_555 24_555 10_555
O(1) Tb(1) O(1) O(1) 0.0(8) no 6_555 24_555 6_555
O(1) Tb(1) O(1) O(1) -95.6(16) no 6_555 24_555 3_555
O(1) Tb(1) O(1) C(1) -47.8(11) no 6_555 24_555 3_555
O(1) Tb(1) O(1) O(1) -132.2(11) no 24_555 6_555 17_555
O(1) Tb(1) O(1) O(1) 95.6(16) no 24_555 6_555 13_555
O(1) Tb(1) O(1) O(1) 0.0(8) no 24_555 6_555 24_555
O(1) Tb(1) O(1) C(1) 47.8(11) no 24_555 6_555 3_555
O(1) Tb(1) O(1) O(1) 152.8(7) no 6_555 25_555 37_555
O(1) Tb(1) O(1) O(1) 20.6(11) no 6_555 25_555 20_555
O(1) Tb(1) O(1) O(1) -75.1(9) no 6_555 25_555 42_555
O(1) Tb(1) O(1) C(1) -27.2(7) no 6_555 25_555 10_555
O(1) Tb(1) O(1) O(1) -78.8(4) no 25_555 6_555 17_555
O(1) Tb(1) O(1) O(1) 149.0(6) no 25_555 6_555 13_555
O(1) Tb(1) O(1) O(1) 53.3(10) no 25_555 6_555 24_555
O(1) Tb(1) O(1) C(1) 101.2(4) no 25_555 6_555 3_555
O(1) Tb(1) O(1) O(1) 78.8(4) no 6_555 29_555 42_555
O(1) Tb(1) O(1) O(1) -149.0(6) no 6_555 29_555 41_555
O(1) Tb(1) O(1) O(1) -53.3(10) no 6_555 29_555 14_555
O(1) Tb(1) O(1) C(1) -101.2(4) no 6_555 29_555 2_555
O(1) Tb(1) O(1) O(1) -152.8(7) no 29_555 6_555 17_555
O(1) Tb(1) O(1) O(1) 75.1(9) no 29_555 6_555 13_555
O(1) Tb(1) O(1) O(1) -20.6(11) no 29_555 6_555 24_555
O(1) Tb(1) O(1) C(1) 27.2(7) no 29_555 6_555 3_555
O(1) Tb(1) O(1) O(1) -47.8(11) no 6_555 37_555 25_555
O(1) Tb(1) O(1) O(1) 84.4(16) no 6_555 37_555 8_555
O(1) Tb(1) O(1) O(1) 180(468000) no 6_555 37_555 30_555
O(1) Tb(1) O(1) C(1) 132.2(11) no 6_555 37_555 8_555
O(1) Tb(1) O(1) O(1) -47.8(11) no 37_555 6_555 17_555
O(1) Tb(1) O(1) O(1) 180(468000) no 37_555 6_555 13_555
O(1) Tb(1) O(1) O(1) 84.4(16) no 37_555 6_555 24_555
O(1) Tb(1) O(1) C(1) 132.2(11) no 37_555 6_555 3_555
O(1) Tb(1) O(1) O(1) 180.0 no 6_555 41_555 30_555
O(1) Tb(1) O(1) O(1) 47.8(7) no 6_555 41_555 29_555
O(1) Tb(1) O(1) O(1) -47.8(7) no 6_555 41_555 2_555
O(1) Tb(1) O(1) C(1) 0.0 no 6_555 41_555 2_555
O(1) Tb(1) O(1) O(1) 180.0 no 41_555 6_555 17_555
O(1) Tb(1) O(1) O(1) 47.8(7) no 41_555 6_555 13_555
O(1) Tb(1) O(1) O(1) -47.8(7) no 41_555 6_555 24_555
O(1) Tb(1) O(1) C(1) 0.0 no 41_555 6_555 3_555
O(1) Tb(1) O(1) O(1) -112.9(6) no 6_555 42_555 29_555
O(1) Tb(1) O(1) O(1) 114.9(8) no 6_555 42_555 25_555
O(1) Tb(1) O(1) O(1) 19.3(10) no 6_555 42_555 10_555
O(1) Tb(1) O(1) C(1) 67.1(6) no 6_555 42_555 10_555
O(1) Tb(1) O(1) O(1) -112.9(6) no 42_555 6_555 17_555
O(1) Tb(1) O(1) O(1) 114.9(8) no 42_555 6_555 13_555
O(1) Tb(1) O(1) O(1) 19.3(10) no 42_555 6_555 24_555
O(1) Tb(1) O(1) C(1) 67.1(6) no 42_555 6_555 3_555
O(1) Tb(1) C(1) O(1) 25.0(7) no 6_555 . .
O(1) Tb(1) C(1) O(1) -155.0(7) no 6_555 . 12_555
O(1) Tb(1) C(1) O(1) 115.0(7) no 6_555 . 15_555
O(1) Tb(1) C(1) O(1) -65.0(7) no 6_555 . 18_555
C(1) Tb(1) O(1) O(1) 90.0 no . 6_555 17_555
C(1) Tb(1) O(1) O(1) -42.2(7) no . 6_555 13_555
C(1) Tb(1) O(1) O(1) -137.8(7) no . 6_555 24_555
C(1) Tb(1) O(1) C(1) -90.0 no . 6_555 3_555
O(1) Tb(1) C(1) O(1) -90.0 no 6_555 2_555 2_555
O(1) Tb(1) C(1) O(1) 90.0 no 6_555 2_555 29_555
O(1) Tb(1) C(1) O(1) 0.0 no 6_555 2_555 14_555
O(1) Tb(1) C(1) O(1) 180.0 no 6_555 2_555 41_555
C(1) Tb(1) O(1) O(1) 180.0 no 2_555 6_555 17_555
C(1) Tb(1) O(1) O(1) 47.8(7) no 2_555 6_555 13_555
C(1) Tb(1) O(1) O(1) -47.8(7) no 2_555 6_555 24_555
C(1) Tb(1) O(1) C(1) 0.0 no 2_555 6_555 3_555
O(1) Tb(1) C(1) O(1) 180.0 no 6_555 3_555 3_555
O(1) Tb(1) C(1) O(1) 0.0 no 6_555 3_555 6_555
O(1) Tb(1) C(1) O(1) -90.0 no 6_555 3_555 13_555
O(1) Tb(1) C(1) O(1) 90.0 no 6_555 3_555 24_555
C(1) Tb(1) O(1) O(1) 180.0 no 3_555 6_555 17_555
C(1) Tb(1) O(1) O(1) 47.8(7) no 3_555 6_555 13_555
C(1) Tb(1) O(1) O(1) -47.8(7) no 3_555 6_555 24_555
C(1) Tb(1) O(1) C(1) 0.0 no 3_555 6_555 3_555
O(1) Tb(1) C(1) O(1) 90.0 no 6_555 5_555 5_555
O(1) Tb(1) C(1) O(1) -90.0 no 6_555 5_555 11_555
O(1) Tb(1) C(1) O(1) 0.0 no 6_555 5_555 17_555
O(1) Tb(1) C(1) O(1) 180.0 no 6_555 5_555 23_555
C(1) Tb(1) O(1) O(1) 0.0 no 5_555 6_555 17_555
C(1) Tb(1) O(1) O(1) -132.2(7) no 5_555 6_555 13_555
C(1) Tb(1) O(1) O(1) 132.2(7) no 5_555 6_555 24_555
C(1) Tb(1) O(1) C(1) 180.0 no 5_555 6_555 3_555
O(1) Tb(1) C(1) O(1) 0.0 no 6_555 8_555 8_555
O(1) Tb(1) C(1) O(1) 180.0 no 6_555 8_555 30_555
O(1) Tb(1) C(1) O(1) 90.0 no 6_555 8_555 22_555
O(1) Tb(1) C(1) O(1) -90.0 no 6_555 8_555 37_555
C(1) Tb(1) O(1) O(1) 0.0 no 8_555 6_555 17_555
C(1) Tb(1) O(1) O(1) -132.2(7) no 8_555 6_555 13_555
C(1) Tb(1) O(1) O(1) 132.2(7) no 8_555 6_555 24_555
C(1) Tb(1) O(1) C(1) 180.0 no 8_555 6_555 3_555
O(1) Tb(1) C(1) O(1) -25.0(7) no 6_555 10_555 10_555
O(1) Tb(1) C(1) O(1) 155.0(7) no 6_555 10_555 25_555
O(1) Tb(1) C(1) O(1) 65.0(7) no 6_555 10_555 20_555
O(1) Tb(1) C(1) O(1) -115.0(7) no 6_555 10_555 42_555
C(1) Tb(1) O(1) O(1) -90.0 no 10_555 6_555 17_555
C(1) Tb(1) O(1) O(1) 137.8(7) no 10_555 6_555 13_555
C(1) Tb(1) O(1) O(1) 42.2(7) no 10_555 6_555 24_555
C(1) Tb(1) O(1) C(1) 90.0 no 10_555 6_555 3_555
O(1) Tb(1) O(1) O(1) -152.8(7) no 8_555 10_555 24_555
O(1) Tb(1) O(1) O(1) -20.6(11) no 8_555 10_555 20_555
O(1) Tb(1) O(1) O(1) 75.1(9) no 8_555 10_555 42_555
O(1) Tb(1) O(1) C(1) 27.2(7) no 8_555 10_555 10_555
O(1) Tb(1) O(1) O(1) 78.8(4) no 10_555 8_555 23_555
O(1) Tb(1) O(1) O(1) -149.0(6) no 10_555 8_555 22_555
O(1) Tb(1) O(1) O(1) -53.3(10) no 10_555 8_555 37_555
O(1) Tb(1) O(1) C(1) -101.2(4) no 10_555 8_555 8_555
O(1) Tb(1) O(1) O(1) 101.2(4) no 8_555 11_555 20_555
O(1) Tb(1) O(1) O(1) -126.7(10) no 8_555 11_555 17_555
O(1) Tb(1) O(1) O(1) -31.0(6) no 8_555 11_555 23_555
O(1) Tb(1) O(1) C(1) -78.8(4) no 8_555 11_555 5_555
O(1) Tb(1) O(1) O(1) 27.2(7) no 11_555 8_555 23_555
O(1) Tb(1) O(1) O(1) 159.4(11) no 11_555 8_555 22_555
O(1) Tb(1) O(1) O(1) -104.9(9) no 11_555 8_555 37_555
O(1) Tb(1) O(1) C(1) -152.8(7) no 11_555 8_555 8_555
O(1) Tb(1) O(1) O(1) -27.2(7) no 8_555 12_555 22_555
O(1) Tb(1) O(1) O(1) 104.9(9) no 8_555 12_555 18_555
O(1) Tb(1) O(1) O(1) -159.4(11) no 8_555 12_555 15_555
O(1) Tb(1) O(1) C(1) 152.8(7) no 8_555 12_555 .
O(1) Tb(1) O(1) O(1) -101.2(4) no 12_555 8_555 23_555
O(1) Tb(1) O(1) O(1) 31.0(6) no 12_555 8_555 22_555
O(1) Tb(1) O(1) O(1) 126.7(10) no 12_555 8_555 37_555
O(1) Tb(1) O(1) C(1) 78.8(4) no 12_555 8_555 8_555
O(1) Tb(1) O(1) O(1) -47.8(11) no 8_555 13_555 .
O(1) Tb(1) O(1) O(1) 180(468000) no 8_555 13_555 3_555
O(1) Tb(1) O(1) O(1) 84.4(16) no 8_555 13_555 6_555
O(1) Tb(1) O(1) C(1) 132.2(11) no 8_555 13_555 3_555
O(1) Tb(1) O(1) O(1) -47.8(11) no 13_555 8_555 23_555
O(1) Tb(1) O(1) O(1) 84.4(16) no 13_555 8_555 22_555
O(1) Tb(1) O(1) O(1) 180(468000) no 13_555 8_555 37_555
O(1) Tb(1) O(1) C(1) 132.2(11) no 13_555 8_555 8_555
O(1) Tb(1) O(1) O(1) 180.0 no 8_555 14_555 3_555
O(1) Tb(1) O(1) O(1) 47.8(7) no 8_555 14_555 2_555
O(1) Tb(1) O(1) O(1) -47.8(7) no 8_555 14_555 29_555
O(1) Tb(1) O(1) C(1) 0.0 no 8_555 14_555 2_555
O(1) Tb(1) O(1) O(1) 180.0 no 14_555 8_555 23_555
O(1) Tb(1) O(1) O(1) -47.8(7) no 14_555 8_555 22_555
O(1) Tb(1) O(1) O(1) 47.8(7) no 14_555 8_555 37_555
O(1) Tb(1) O(1) C(1) 0.0 no 14_555 8_555 8_555
O(1) Tb(1) O(1) O(1) -112.9(6) no 8_555 15_555 2_555
O(1) Tb(1) O(1) O(1) 114.9(8) no 8_555 15_555 .
O(1) Tb(1) O(1) O(1) 19.3(10) no 8_555 15_555 12_555
O(1) Tb(1) O(1) C(1) 67.1(6) no 8_555 15_555 .
O(1) Tb(1) O(1) O(1) -112.9(6) no 15_555 8_555 23_555
O(1) Tb(1) O(1) O(1) 19.3(10) no 15_555 8_555 22_555
O(1) Tb(1) O(1) O(1) 114.9(8) no 15_555 8_555 37_555
O(1) Tb(1) O(1) C(1) 67.1(6) no 15_555 8_555 8_555
O(1) Tb(1) O(1) O(1) 180.0 no 8_555 17_555 6_555
O(1) Tb(1) O(1) O(1) -47.8(7) no 8_555 17_555 5_555
O(1) Tb(1) O(1) O(1) 47.8(7) no 8_555 17_555 11_555
O(1) Tb(1) O(1) C(1) 0.0 no 8_555 17_555 5_555
O(1) Tb(1) O(1) O(1) 0.0 no 17_555 8_555 23_555
O(1) Tb(1) O(1) O(1) 132.2(7) no 17_555 8_555 22_555
O(1) Tb(1) O(1) O(1) -132.2(7) no 17_555 8_555 37_555
O(1) Tb(1) O(1) C(1) 180.0 no 17_555 8_555 8_555
O(1) Tb(1) O(1) O(1) 67.1(6) no 8_555 18_555 5_555
O(1) Tb(1) O(1) O(1) -160.7(10) no 8_555 18_555 .
O(1) Tb(1) O(1) O(1) -65.1(8) no 8_555 18_555 12_555
O(1) Tb(1) O(1) C(1) -112.9(6) no 8_555 18_555 .
O(1) Tb(1) O(1) O(1) -67.1(6) no 18_555 8_555 23_555
O(1) Tb(1) O(1) O(1) 65.1(8) no 18_555 8_555 22_555
O(1) Tb(1) O(1) O(1) 160.7(10) no 18_555 8_555 37_555
O(1) Tb(1) O(1) C(1) 112.9(6) no 18_555 8_555 8_555
O(1) Tb(1) O(1) O(1) -67.1(6) no 8_555 20_555 11_555
O(1) Tb(1) O(1) O(1) 160.7(10) no 8_555 20_555 10_555
O(1) Tb(1) O(1) O(1) 65.1(8) no 8_555 20_555 25_555
O(1) Tb(1) O(1) C(1) 112.9(6) no 8_555 20_555 10_555
O(1) Tb(1) O(1) O(1) 67.1(6) no 20_555 8_555 23_555
O(1) Tb(1) O(1) O(1) -160.7(10) no 20_555 8_555 22_555
O(1) Tb(1) O(1) O(1) -65.1(8) no 20_555 8_555 37_555
O(1) Tb(1) O(1) C(1) -112.9(6) no 20_555 8_555 8_555
O(1) Tb(1) O(1) O(1) 132.2(11) no 8_555 22_555 12_555
O(1) Tb(1) O(1) O(1) 0.0(8) no 8_555 22_555 8_555
O(1) Tb(1) O(1) O(1) -95.6(16) no 8_555 22_555 30_555
O(1) Tb(1) O(1) C(1) -47.8(11) no 8_555 22_555 8_555
O(1) Tb(1) O(1) O(1) -132.2(11) no 22_555 8_555 23_555
O(1) Tb(1) O(1) O(1) 0.0(8) no 22_555 8_555 22_555
O(1) Tb(1) O(1) O(1) 95.6(16) no 22_555 8_555 37_555
O(1) Tb(1) O(1) C(1) 47.8(11) no 22_555 8_555 8_555
O(1) Tb(1) O(1) O(1) 0.0 no 8_555 23_555 8_555
O(1) Tb(1) O(1) O(1) -132.2(7) no 8_555 23_555 5_555
O(1) Tb(1) O(1) O(1) 132.2(7) no 8_555 23_555 11_555
O(1) Tb(1) O(1) C(1) 180.0 no 8_555 23_555 5_555
O(1) Tb(1) O(1) O(1) 0.0 no 23_555 8_555 23_555
O(1) Tb(1) O(1) O(1) 132.2(7) no 23_555 8_555 22_555
O(1) Tb(1) O(1) O(1) -132.2(7) no 23_555 8_555 37_555
O(1) Tb(1) O(1) C(1) 180.0 no 23_555 8_555 8_555
O(1) Tb(1) O(1) O(1) 47.8(11) no 8_555 24_555 10_555
O(1) Tb(1) O(1) O(1) -84.4(16) no 8_555 24_555 6_555
O(1) Tb(1) O(1) O(1) 180(540000) no 8_555 24_555 3_555
O(1) Tb(1) O(1) C(1) -132.2(11) no 8_555 24_555 3_555
O(1) Tb(1) O(1) O(1) 47.8(11) no 24_555 8_555 23_555
O(1) Tb(1) O(1) O(1) 180(540000) no 24_555 8_555 22_555
O(1) Tb(1) O(1) O(1) -84.4(16) no 24_555 8_555 37_555
O(1) Tb(1) O(1) C(1) -132.2(11) no 24_555 8_555 8_555
O(1) Tb(1) O(1) O(1) 27.2(7) no 8_555 25_555 37_555
O(1) Tb(1) O(1) O(1) -104.9(9) no 8_555 25_555 20_555
O(1) Tb(1) O(1) O(1) 159.4(11) no 8_555 25_555 42_555
O(1) Tb(1) O(1) C(1) -152.8(7) no 8_555 25_555 10_555
O(1) Tb(1) O(1) O(1) 101.2(4) no 25_555 8_555 23_555
O(1) Tb(1) O(1) O(1) -126.7(10) no 25_555 8_555 22_555
O(1) Tb(1) O(1) O(1) -31.0(6) no 25_555 8_555 37_555
O(1) Tb(1) O(1) C(1) -78.8(4) no 25_555 8_555 8_555
O(1) Tb(1) O(1) O(1) -78.8(4) no 8_555 29_555 42_555
O(1) Tb(1) O(1) O(1) 53.3(10) no 8_555 29_555 41_555
O(1) Tb(1) O(1) O(1) 149.0(6) no 8_555 29_555 14_555
O(1) Tb(1) O(1) C(1) 101.2(4) no 8_555 29_555 2_555
O(1) Tb(1) O(1) O(1) 152.8(7) no 29_555 8_555 23_555
O(1) Tb(1) O(1) O(1) -75.1(9) no 29_555 8_555 22_555
O(1) Tb(1) O(1) O(1) 20.6(11) no 29_555 8_555 37_555
O(1) Tb(1) O(1) C(1) -27.2(7) no 29_555 8_555 8_555
O(1) Tb(1) O(1) O(1) 180.0 no 8_555 30_555 41_555
O(1) Tb(1) O(1) O(1) -47.8(7) no 8_555 30_555 37_555
O(1) Tb(1) O(1) O(1) 47.8(7) no 8_555 30_555 22_555
O(1) Tb(1) O(1) C(1) 0.0 no 8_555 30_555 8_555
O(1) Tb(1) O(1) O(1) 180.0 no 30_555 8_555 23_555
O(1) Tb(1) O(1) O(1) -47.8(7) no 30_555 8_555 22_555
O(1) Tb(1) O(1) O(1) 47.8(7) no 30_555 8_555 37_555
O(1) Tb(1) O(1) C(1) 0.0 no 30_555 8_555 8_555
O(1) Tb(1) O(1) O(1) -132.2(11) no 8_555 37_555 25_555
O(1) Tb(1) O(1) O(1) 0.0(8) no 8_555 37_555 8_555
O(1) Tb(1) O(1) O(1) 95.6(16) no 8_555 37_555 30_555
O(1) Tb(1) O(1) C(1) 47.8(11) no 8_555 37_555 8_555
O(1) Tb(1) O(1) O(1) 132.2(11) no 37_555 8_555 23_555
O(1) Tb(1) O(1) O(1) -95.6(16) no 37_555 8_555 22_555
O(1) Tb(1) O(1) O(1) 0.0(8) no 37_555 8_555 37_555
O(1) Tb(1) O(1) C(1) -47.8(11) no 37_555 8_555 8_555
O(1) Tb(1) O(1) O(1) 0.0 no 8_555 41_555 30_555
O(1) Tb(1) O(1) O(1) -132.2(7) no 8_555 41_555 29_555
O(1) Tb(1) O(1) O(1) 132.2(7) no 8_555 41_555 2_555
O(1) Tb(1) O(1) C(1) 180.0 no 8_555 41_555 2_555
O(1) Tb(1) O(1) O(1) 180.0 no 41_555 8_555 23_555
O(1) Tb(1) O(1) O(1) -47.8(7) no 41_555 8_555 22_555
O(1) Tb(1) O(1) O(1) 47.8(7) no 41_555 8_555 37_555
O(1) Tb(1) O(1) C(1) 0.0 no 41_555 8_555 8_555
O(1) Tb(1) O(1) O(1) 112.9(6) no 8_555 42_555 29_555
O(1) Tb(1) O(1) O(1) -19.3(10) no 8_555 42_555 25_555
O(1) Tb(1) O(1) O(1) -114.9(8) no 8_555 42_555 10_555
O(1) Tb(1) O(1) C(1) -67.1(6) no 8_555 42_555 10_555
O(1) Tb(1) O(1) O(1) 112.9(6) no 42_555 8_555 23_555
O(1) Tb(1) O(1) O(1) -114.9(8) no 42_555 8_555 22_555
O(1) Tb(1) O(1) O(1) -19.3(10) no 42_555 8_555 37_555
O(1) Tb(1) O(1) C(1) -67.1(6) no 42_555 8_555 8_555
O(1) Tb(1) C(1) O(1) 155.0(7) no 8_555 . .
O(1) Tb(1) C(1) O(1) -25.0(7) no 8_555 . 12_555
O(1) Tb(1) C(1) O(1) -115.0(7) no 8_555 . 15_555
O(1) Tb(1) C(1) O(1) 65.0(7) no 8_555 . 18_555
C(1) Tb(1) O(1) O(1) -90.0 no . 8_555 23_555
C(1) Tb(1) O(1) O(1) 42.2(7) no . 8_555 22_555
C(1) Tb(1) O(1) O(1) 137.8(7) no . 8_555 37_555
C(1) Tb(1) O(1) C(1) 90.0 no . 8_555 8_555
O(1) Tb(1) C(1) O(1) 90.0 no 8_555 2_555 2_555
O(1) Tb(1) C(1) O(1) -90.0 no 8_555 2_555 29_555
O(1) Tb(1) C(1) O(1) 180.0 no 8_555 2_555 14_555
O(1) Tb(1) C(1) O(1) 0.0 no 8_555 2_555 41_555
C(1) Tb(1) O(1) O(1) 180.0 no 2_555 8_555 23_555
C(1) Tb(1) O(1) O(1) -47.8(7) no 2_555 8_555 22_555
C(1) Tb(1) O(1) O(1) 47.8(7) no 2_555 8_555 37_555
C(1) Tb(1) O(1) C(1) 0.0 no 2_555 8_555 8_555
O(1) Tb(1) C(1) O(1) 180.0 no 8_555 3_555 3_555
O(1) Tb(1) C(1) O(1) 0.0 no 8_555 3_555 6_555
O(1) Tb(1) C(1) O(1) -90.0 no 8_555 3_555 13_555
O(1) Tb(1) C(1) O(1) 90.0 no 8_555 3_555 24_555
C(1) Tb(1) O(1) O(1) 0.0 no 3_555 8_555 23_555
C(1) Tb(1) O(1) O(1) 132.2(7) no 3_555 8_555 22_555
C(1) Tb(1) O(1) O(1) -132.2(7) no 3_555 8_555 37_555
C(1) Tb(1) O(1) C(1) 180.0 no 3_555 8_555 8_555
O(1) Tb(1) C(1) O(1) -90.0 no 8_555 5_555 5_555
O(1) Tb(1) C(1) O(1) 90.0 no 8_555 5_555 11_555
O(1) Tb(1) C(1) O(1) 180.0 no 8_555 5_555 17_555
O(1) Tb(1) C(1) O(1) 0.0 no 8_555 5_555 23_555
C(1) Tb(1) O(1) O(1) 0.0 no 5_555 8_555 23_555
C(1) Tb(1) O(1) O(1) 132.2(7) no 5_555 8_555 22_555
C(1) Tb(1) O(1) O(1) -132.2(7) no 5_555 8_555 37_555
C(1) Tb(1) O(1) C(1) 180.0 no 5_555 8_555 8_555
O(1) Tb(1) C(1) O(1) 0.0 no 8_555 8_555 8_555
O(1) Tb(1) C(1) O(1) 180.0 no 8_555 8_555 30_555
O(1) Tb(1) C(1) O(1) 90.0 no 8_555 8_555 22_555
O(1) Tb(1) C(1) O(1) -90.0 no 8_555 8_555 37_555
C(1) Tb(1) O(1) O(1) 180.0 no 8_555 8_555 23_555
C(1) Tb(1) O(1) O(1) -47.8(7) no 8_555 8_555 22_555
C(1) Tb(1) O(1) O(1) 47.8(7) no 8_555 8_555 37_555
C(1) Tb(1) O(1) C(1) 0.0 no 8_555 8_555 8_555
O(1) Tb(1) C(1) O(1) -155.0(7) no 8_555 10_555 10_555
O(1) Tb(1) C(1) O(1) 25.0(7) no 8_555 10_555 25_555
O(1) Tb(1) C(1) O(1) -65.0(7) no 8_555 10_555 20_555
O(1) Tb(1) C(1) O(1) 115.0(7) no 8_555 10_555 42_555
C(1) Tb(1) O(1) O(1) 90.0 no 10_555 8_555 23_555
C(1) Tb(1) O(1) O(1) -137.8(7) no 10_555 8_555 22_555
C(1) Tb(1) O(1) O(1) -42.2(7) no 10_555 8_555 37_555
C(1) Tb(1) O(1) C(1) -90.0 no 10_555 8_555 8_555
O(1) Tb(1) O(1) O(1) -27.2(7) no 10_555 11_555 20_555
O(1) Tb(1) O(1) O(1) 104.9(9) no 10_555 11_555 17_555
O(1) Tb(1) O(1) O(1) -159.4(11) no 10_555 11_555 23_555
O(1) Tb(1) O(1) C(1) 152.8(7) no 10_555 11_555 5_555
O(1) Tb(1) O(1) O(1) -101.2(4) no 11_555 10_555 24_555
O(1) Tb(1) O(1) O(1) 31.0(6) no 11_555 10_555 20_555
O(1) Tb(1) O(1) O(1) 126.7(10) no 11_555 10_555 42_555
O(1) Tb(1) O(1) C(1) 78.8(4) no 11_555 10_555 10_555
O(1) Tb(1) O(1) O(1) 180.0 no 10_555 13_555 .
O(1) Tb(1) O(1) O(1) 47.8(7) no 10_555 13_555 3_555
O(1) Tb(1) O(1) O(1) -47.8(7) no 10_555 13_555 6_555
O(1) Tb(1) O(1) C(1) 0.0 no 10_555 13_555 3_555
O(1) Tb(1) O(1) O(1) 0.0 no 13_555 10_555 24_555
O(1) Tb(1) O(1) O(1) 132.2(7) no 13_555 10_555 20_555
O(1) Tb(1) O(1) O(1) -132.2(7) no 13_555 10_555 42_555
O(1) Tb(1) O(1) C(1) 180.0 no 13_555 10_555 10_555
O(1) Tb(1) O(1) O(1) -67.1(6) no 10_555 14_555 3_555
O(1) Tb(1) O(1) O(1) 160.7(10) no 10_555 14_555 2_555
O(1) Tb(1) O(1) O(1) 65.1(8) no 10_555 14_555 29_555
O(1) Tb(1) O(1) C(1) 112.9(6) no 10_555 14_555 2_555
O(1) Tb(1) O(1) O(1) 67.1(6) no 14_555 10_555 24_555
O(1) Tb(1) O(1) O(1) -160.7(10) no 14_555 10_555 20_555
O(1) Tb(1) O(1) O(1) -65.1(8) no 14_555 10_555 42_555
O(1) Tb(1) O(1) C(1) -112.9(6) no 14_555 10_555 10_555
O(1) Tb(1) O(1) O(1) 47.8(11) no 10_555 15_555 2_555
O(1) Tb(1) O(1) O(1) -84.4(16) no 10_555 15_555 .
O(1) Tb(1) O(1) O(1) 180(540000) no 10_555 15_555 12_555
O(1) Tb(1) O(1) C(1) -132.2(11) no 10_555 15_555 .
O(1) Tb(1) O(1) O(1) 47.8(11) no 15_555 10_555 24_555
O(1) Tb(1) O(1) O(1) 180(540000) no 15_555 10_555 20_555
O(1) Tb(1) O(1) O(1) -84.4(16) no 15_555 10_555 42_555
O(1) Tb(1) O(1) C(1) -132.2(11) no 15_555 10_555 10_555
O(1) Tb(1) O(1) O(1) 67.1(6) no 10_555 17_555 6_555
O(1) Tb(1) O(1) O(1) -160.7(10) no 10_555 17_555 5_555
O(1) Tb(1) O(1) O(1) -65.1(8) no 10_555 17_555 11_555
O(1) Tb(1) O(1) C(1) -112.9(6) no 10_555 17_555 5_555
O(1) Tb(1) O(1) O(1) -67.1(6) no 17_555 10_555 24_555
O(1) Tb(1) O(1) O(1) 65.1(8) no 17_555 10_555 20_555
O(1) Tb(1) O(1) O(1) 160.7(10) no 17_555 10_555 42_555
O(1) Tb(1) O(1) C(1) 112.9(6) no 17_555 10_555 10_555
O(1) Tb(1) O(1) O(1) -47.8(11) no 10_555 18_555 5_555
O(1) Tb(1) O(1) O(1) 84.4(16) no 10_555 18_555 .
O(1) Tb(1) O(1) O(1) 180(468000) no 10_555 18_555 12_555
O(1) Tb(1) O(1) C(1) 132.2(11) no 10_555 18_555 .
O(1) Tb(1) O(1) O(1) -47.8(11) no 18_555 10_555 24_555
O(1) Tb(1) O(1) O(1) 84.4(16) no 18_555 10_555 20_555
O(1) Tb(1) O(1) O(1) 180(468000) no 18_555 10_555 42_555
O(1) Tb(1) O(1) C(1) 132.2(11) no 18_555 10_555 10_555
O(1) Tb(1) O(1) O(1) 132.2(11) no 10_555 20_555 11_555
O(1) Tb(1) O(1) O(1) 0.0(8) no 10_555 20_555 10_555
O(1) Tb(1) O(1) O(1) -95.6(16) no 10_555 20_555 25_555
O(1) Tb(1) O(1) C(1) -47.8(11) no 10_555 20_555 10_555
O(1) Tb(1) O(1) O(1) -132.2(11) no 20_555 10_555 24_555
O(1) Tb(1) O(1) O(1) 0.0(8) no 20_555 10_555 20_555
O(1) Tb(1) O(1) O(1) 95.6(16) no 20_555 10_555 42_555
O(1) Tb(1) O(1) C(1) 47.8(11) no 20_555 10_555 10_555
O(1) Tb(1) O(1) O(1) 180.0 no 10_555 22_555 12_555
O(1) Tb(1) O(1) O(1) 47.8(7) no 10_555 22_555 8_555
O(1) Tb(1) O(1) O(1) -47.8(7) no 10_555 22_555 30_555
O(1) Tb(1) O(1) C(1) 0.0 no 10_555 22_555 8_555
O(1) Tb(1) O(1) O(1) 180.0 no 22_555 10_555 24_555
O(1) Tb(1) O(1) O(1) -47.8(7) no 22_555 10_555 20_555
O(1) Tb(1) O(1) O(1) 47.8(7) no 22_555 10_555 42_555
O(1) Tb(1) O(1) C(1) 0.0 no 22_555 10_555 10_555
O(1) Tb(1) O(1) O(1) -112.9(6) no 10_555 23_555 8_555
O(1) Tb(1) O(1) O(1) 114.9(8) no 10_555 23_555 5_555
O(1) Tb(1) O(1) O(1) 19.3(10) no 10_555 23_555 11_555
O(1) Tb(1) O(1) C(1) 67.1(6) no 10_555 23_555 5_555
O(1) Tb(1) O(1) O(1) -112.9(6) no 23_555 10_555 24_555
O(1) Tb(1) O(1) O(1) 19.3(10) no 23_555 10_555 20_555
O(1) Tb(1) O(1) O(1) 114.9(8) no 23_555 10_555 42_555
O(1) Tb(1) O(1) C(1) 67.1(6) no 23_555 10_555 10_555
O(1) Tb(1) O(1) O(1) 0.0 no 10_555 24_555 10_555
O(1) Tb(1) O(1) O(1) -132.2(7) no 10_555 24_555 6_555
O(1) Tb(1) O(1) O(1) 132.2(7) no 10_555 24_555 3_555
O(1) Tb(1) O(1) C(1) 180.0 no 10_555 24_555 3_555
O(1) Tb(1) O(1) O(1) 0.0 no 24_555 10_555 24_555
O(1) Tb(1) O(1) O(1) 132.2(7) no 24_555 10_555 20_555
O(1) Tb(1) O(1) O(1) -132.2(7) no 24_555 10_555 42_555
O(1) Tb(1) O(1) C(1) 180.0 no 24_555 10_555 10_555
O(1) Tb(1) O(1) O(1) 180.0 no 10_555 25_555 37_555
O(1) Tb(1) O(1) O(1) 47.8(7) no 10_555 25_555 20_555
O(1) Tb(1) O(1) O(1) -47.8(7) no 10_555 25_555 42_555
O(1) Tb(1) O(1) C(1) 0.0 no 10_555 25_555 10_555
O(1) Tb(1) O(1) O(1) 180.0 no 25_555 10_555 24_555
O(1) Tb(1) O(1) O(1) -47.8(7) no 25_555 10_555 20_555
O(1) Tb(1) O(1) O(1) 47.8(7) no 25_555 10_555 42_555
O(1) Tb(1) O(1) C(1) 0.0 no 25_555 10_555 10_555
O(1) Tb(1) O(1) O(1) 27.2(7) no 10_555 29_555 42_555
O(1) Tb(1) O(1) O(1) 159.4(11) no 10_555 29_555 41_555
O(1) Tb(1) O(1) O(1) -104.9(9) no 10_555 29_555 14_555
O(1) Tb(1) O(1) C(1) -152.8(7) no 10_555 29_555 2_555
O(1) Tb(1) O(1) O(1) 101.2(4) no 29_555 10_555 24_555
O(1) Tb(1) O(1) O(1) -126.7(10) no 29_555 10_555 20_555
O(1) Tb(1) O(1) O(1) -31.0(6) no 29_555 10_555 42_555
O(1) Tb(1) O(1) C(1) -78.8(4) no 29_555 10_555 10_555
O(1) Tb(1) O(1) O(1) -78.8(4) no 10_555 30_555 41_555
O(1) Tb(1) O(1) O(1) 53.3(10) no 10_555 30_555 37_555
O(1) Tb(1) O(1) O(1) 149.0(6) no 10_555 30_555 22_555
O(1) Tb(1) O(1) C(1) 101.2(4) no 10_555 30_555 8_555
O(1) Tb(1) O(1) O(1) 152.8(7) no 30_555 10_555 24_555
O(1) Tb(1) O(1) O(1) -75.1(9) no 30_555 10_555 20_555
O(1) Tb(1) O(1) O(1) 20.6(11) no 30_555 10_555 42_555
O(1) Tb(1) O(1) C(1) -27.2(7) no 30_555 10_555 10_555
O(1) Tb(1) O(1) O(1) 0.0 no 10_555 37_555 25_555
O(1) Tb(1) O(1) O(1) 132.2(7) no 10_555 37_555 8_555
O(1) Tb(1) O(1) O(1) -132.2(7) no 10_555 37_555 30_555
O(1) Tb(1) O(1) C(1) 180.0 no 10_555 37_555 8_555
O(1) Tb(1) O(1) O(1) 180.0 no 37_555 10_555 24_555
O(1) Tb(1) O(1) O(1) -47.8(7) no 37_555 10_555 20_555
O(1) Tb(1) O(1) O(1) 47.8(7) no 37_555 10_555 42_555
O(1) Tb(1) O(1) C(1) 0.0 no 37_555 10_555 10_555
O(1) Tb(1) O(1) O(1) 112.9(6) no 10_555 41_555 30_555
O(1) Tb(1) O(1) O(1) -19.3(10) no 10_555 41_555 29_555
O(1) Tb(1) O(1) O(1) -114.9(8) no 10_555 41_555 2_555
O(1) Tb(1) O(1) C(1) -67.1(6) no 10_555 41_555 2_555
O(1) Tb(1) O(1) O(1) 112.9(6) no 41_555 10_555 24_555
O(1) Tb(1) O(1) O(1) -114.9(8) no 41_555 10_555 20_555
O(1) Tb(1) O(1) O(1) -19.3(10) no 41_555 10_555 42_555
O(1) Tb(1) O(1) C(1) -67.1(6) no 41_555 10_555 10_555
O(1) Tb(1) O(1) O(1) -132.2(11) no 10_555 42_555 29_555
O(1) Tb(1) O(1) O(1) 95.6(16) no 10_555 42_555 25_555
O(1) Tb(1) O(1) O(1) 0.0(8) no 10_555 42_555 10_555
O(1) Tb(1) O(1) C(1) 47.8(11) no 10_555 42_555 10_555
O(1) Tb(1) O(1) O(1) 132.2(11) no 42_555 10_555 24_555
O(1) Tb(1) O(1) O(1) -95.6(16) no 42_555 10_555 20_555
O(1) Tb(1) O(1) O(1) 0.0(8) no 42_555 10_555 42_555
O(1) Tb(1) O(1) C(1) -47.8(11) no 42_555 10_555 10_555
O(1) Tb(1) C(1) O(1) 0.0 no 10_555 . .
O(1) Tb(1) C(1) O(1) 180.0 no 10_555 . 12_555
O(1) Tb(1) C(1) O(1) 90.0 no 10_555 . 15_555
O(1) Tb(1) C(1) O(1) -90.0 no 10_555 . 18_555
C(1) Tb(1) O(1) O(1) 0.0 no . 10_555 24_555
C(1) Tb(1) O(1) O(1) 132.2(7) no . 10_555 20_555
C(1) Tb(1) O(1) O(1) -132.2(7) no . 10_555 42_555
C(1) Tb(1) O(1) C(1) 180.0 no . 10_555 10_555
O(1) Tb(1) C(1) O(1) -155.0(7) no 10_555 2_555 2_555
O(1) Tb(1) C(1) O(1) 25.0(7) no 10_555 2_555 29_555
O(1) Tb(1) C(1) O(1) -65.0(7) no 10_555 2_555 14_555
O(1) Tb(1) C(1) O(1) 115.0(7) no 10_555 2_555 41_555
C(1) Tb(1) O(1) O(1) 90.0 no 2_555 10_555 24_555
C(1) Tb(1) O(1) O(1) -137.8(7) no 2_555 10_555 20_555
C(1) Tb(1) O(1) O(1) -42.2(7) no 2_555 10_555 42_555
C(1) Tb(1) O(1) C(1) -90.0 no 2_555 10_555 10_555
O(1) Tb(1) C(1) O(1) 90.0 no 10_555 3_555 3_555
O(1) Tb(1) C(1) O(1) -90.0 no 10_555 3_555 6_555
O(1) Tb(1) C(1) O(1) 180.0 no 10_555 3_555 13_555
O(1) Tb(1) C(1) O(1) 0.0 no 10_555 3_555 24_555
C(1) Tb(1) O(1) O(1) 0.0 no 3_555 10_555 24_555
C(1) Tb(1) O(1) O(1) 132.2(7) no 3_555 10_555 20_555
C(1) Tb(1) O(1) O(1) -132.2(7) no 3_555 10_555 42_555
C(1) Tb(1) O(1) C(1) 180.0 no 3_555 10_555 10_555
O(1) Tb(1) C(1) O(1) 155.0(7) no 10_555 5_555 5_555
O(1) Tb(1) C(1) O(1) -25.0(7) no 10_555 5_555 11_555
O(1) Tb(1) C(1) O(1) 65.0(7) no 10_555 5_555 17_555
O(1) Tb(1) C(1) O(1) -115.0(7) no 10_555 5_555 23_555
C(1) Tb(1) O(1) O(1) -90.0 no 5_555 10_555 24_555
C(1) Tb(1) O(1) O(1) 42.2(7) no 5_555 10_555 20_555
C(1) Tb(1) O(1) O(1) 137.8(7) no 5_555 10_555 42_555
C(1) Tb(1) O(1) C(1) 90.0 no 5_555 10_555 10_555
O(1) Tb(1) C(1) O(1) 90.0 no 10_555 8_555 8_555
O(1) Tb(1) C(1) O(1) -90.0 no 10_555 8_555 30_555
O(1) Tb(1) C(1) O(1) 180.0 no 10_555 8_555 22_555
O(1) Tb(1) C(1) O(1) 0.0 no 10_555 8_555 37_555
C(1) Tb(1) O(1) O(1) 180.0 no 8_555 10_555 24_555
C(1) Tb(1) O(1) O(1) -47.8(7) no 8_555 10_555 20_555
C(1) Tb(1) O(1) O(1) 47.8(7) no 8_555 10_555 42_555
C(1) Tb(1) O(1) C(1) 0.0 no 8_555 10_555 10_555
O(1) Tb(1) C(1) O(1) 0.0 no 10_555 10_555 10_555
O(1) Tb(1) C(1) O(1) 180.0 no 10_555 10_555 25_555
O(1) Tb(1) C(1) O(1) 90.0 no 10_555 10_555 20_555
O(1) Tb(1) C(1) O(1) -90.0 no 10_555 10_555 42_555
C(1) Tb(1) O(1) O(1) 180.0 no 10_555 10_555 24_555
C(1) Tb(1) O(1) O(1) -47.8(7) no 10_555 10_555 20_555
C(1) Tb(1) O(1) O(1) 47.8(7) no 10_555 10_555 42_555
C(1) Tb(1) O(1) C(1) 0.0 no 10_555 10_555 10_555
O(1) Tb(1) O(1) O(1) -78.8(4) no 11_555 12_555 22_555
O(1) Tb(1) O(1) O(1) 53.3(10) no 11_555 12_555 18_555
O(1) Tb(1) O(1) O(1) 149.0(6) no 11_555 12_555 15_555
O(1) Tb(1) O(1) C(1) 101.2(4) no 11_555 12_555 .
O(1) Tb(1) O(1) O(1) 152.8(7) no 12_555 11_555 20_555
O(1) Tb(1) O(1) O(1) -75.1(9) no 12_555 11_555 17_555
O(1) Tb(1) O(1) O(1) 20.6(11) no 12_555 11_555 23_555
O(1) Tb(1) O(1) C(1) -27.2(7) no 12_555 11_555 5_555
O(1) Tb(1) O(1) O(1) -112.9(6) no 11_555 13_555 .
O(1) Tb(1) O(1) O(1) 114.9(8) no 11_555 13_555 3_555
O(1) Tb(1) O(1) O(1) 19.3(10) no 11_555 13_555 6_555
O(1) Tb(1) O(1) C(1) 67.1(6) no 11_555 13_555 3_555
O(1) Tb(1) O(1) O(1) -112.9(6) no 13_555 11_555 20_555
O(1) Tb(1) O(1) O(1) 19.3(10) no 13_555 11_555 17_555
O(1) Tb(1) O(1) O(1) 114.9(8) no 13_555 11_555 23_555
O(1) Tb(1) O(1) C(1) 67.1(6) no 13_555 11_555 5_555
O(1) Tb(1) O(1) O(1) -47.8(11) no 11_555 14_555 3_555
O(1) Tb(1) O(1) O(1) 180(468000) no 11_555 14_555 2_555
O(1) Tb(1) O(1) O(1) 84.4(16) no 11_555 14_555 29_555
O(1) Tb(1) O(1) C(1) 132.2(11) no 11_555 14_555 2_555
O(1) Tb(1) O(1) O(1) -47.8(11) no 14_555 11_555 20_555
O(1) Tb(1) O(1) O(1) 84.4(16) no 14_555 11_555 17_555
O(1) Tb(1) O(1) O(1) 180(468000) no 14_555 11_555 23_555
O(1) Tb(1) O(1) C(1) 132.2(11) no 14_555 11_555 5_555
O(1) Tb(1) O(1) O(1) 180.0 no 11_555 15_555 2_555
O(1) Tb(1) O(1) O(1) 47.8(7) no 11_555 15_555 .
O(1) Tb(1) O(1) O(1) -47.8(7) no 11_555 15_555 12_555
O(1) Tb(1) O(1) C(1) 0.0 no 11_555 15_555 .
O(1) Tb(1) O(1) O(1) 180.0 no 15_555 11_555 20_555
O(1) Tb(1) O(1) O(1) -47.8(7) no 15_555 11_555 17_555
O(1) Tb(1) O(1) O(1) 47.8(7) no 15_555 11_555 23_555
O(1) Tb(1) O(1) C(1) 0.0 no 15_555 11_555 5_555
O(1) Tb(1) O(1) O(1) 132.2(11) no 11_555 17_555 6_555
O(1) Tb(1) O(1) O(1) -95.6(16) no 11_555 17_555 5_555
O(1) Tb(1) O(1) O(1) 0.0(8) no 11_555 17_555 11_555
O(1) Tb(1) O(1) C(1) -47.8(11) no 11_555 17_555 5_555
O(1) Tb(1) O(1) O(1) -132.2(11) no 17_555 11_555 20_555
O(1) Tb(1) O(1) O(1) 0.0(8) no 17_555 11_555 17_555
O(1) Tb(1) O(1) O(1) 95.6(16) no 17_555 11_555 23_555
O(1) Tb(1) O(1) C(1) 47.8(11) no 17_555 11_555 5_555
O(1) Tb(1) O(1) O(1) 0.0 no 11_555 18_555 5_555
O(1) Tb(1) O(1) O(1) 132.2(7) no 11_555 18_555 .
O(1) Tb(1) O(1) O(1) -132.2(7) no 11_555 18_555 12_555
O(1) Tb(1) O(1) C(1) 180.0 no 11_555 18_555 .
O(1) Tb(1) O(1) O(1) 180.0 no 18_555 11_555 20_555
O(1) Tb(1) O(1) O(1) -47.8(7) no 18_555 11_555 17_555
O(1) Tb(1) O(1) O(1) 47.8(7) no 18_555 11_555 23_555
O(1) Tb(1) O(1) C(1) 0.0 no 18_555 11_555 5_555
O(1) Tb(1) O(1) O(1) 0.0 no 11_555 20_555 11_555
O(1) Tb(1) O(1) O(1) -132.2(7) no 11_555 20_555 10_555
O(1) Tb(1) O(1) O(1) 132.2(7) no 11_555 20_555 25_555
O(1) Tb(1) O(1) C(1) 180.0 no 11_555 20_555 10_555
O(1) Tb(1) O(1) O(1) 0.0 no 20_555 11_555 20_555
O(1) Tb(1) O(1) O(1) 132.2(7) no 20_555 11_555 17_555
O(1) Tb(1) O(1) O(1) -132.2(7) no 20_555 11_555 23_555
O(1) Tb(1) O(1) C(1) 180.0 no 20_555 11_555 5_555
O(1) Tb(1) O(1) O(1) 112.9(6) no 11_555 22_555 12_555
O(1) Tb(1) O(1) O(1) -19.3(10) no 11_555 22_555 8_555
O(1) Tb(1) O(1) O(1) -114.9(8) no 11_555 22_555 30_555
O(1) Tb(1) O(1) C(1) -67.1(6) no 11_555 22_555 8_555
O(1) Tb(1) O(1) O(1) 112.9(6) no 22_555 11_555 20_555
O(1) Tb(1) O(1) O(1) -114.9(8) no 22_555 11_555 17_555
O(1) Tb(1) O(1) O(1) -19.3(10) no 22_555 11_555 23_555
O(1) Tb(1) O(1) C(1) -67.1(6) no 22_555 11_555 5_555
O(1) Tb(1) O(1) O(1) -132.2(11) no 11_555 23_555 8_555
O(1) Tb(1) O(1) O(1) 95.6(16) no 11_555 23_555 5_555
O(1) Tb(1) O(1) O(1) 0.0(8) no 11_555 23_555 11_555
O(1) Tb(1) O(1) C(1) 47.8(11) no 11_555 23_555 5_555
O(1) Tb(1) O(1) O(1) 132.2(11) no 23_555 11_555 20_555
O(1) Tb(1) O(1) O(1) -95.6(16) no 23_555 11_555 17_555
O(1) Tb(1) O(1) O(1) 0.0(8) no 23_555 11_555 23_555
O(1) Tb(1) O(1) C(1) -47.8(11) no 23_555 11_555 5_555
O(1) Tb(1) O(1) O(1) 67.1(6) no 11_555 24_555 10_555
O(1) Tb(1) O(1) O(1) -65.1(8) no 11_555 24_555 6_555
O(1) Tb(1) O(1) O(1) -160.7(10) no 11_555 24_555 3_555
O(1) Tb(1) O(1) C(1) -112.9(6) no 11_555 24_555 3_555
O(1) Tb(1) O(1) O(1) -67.1(6) no 24_555 11_555 20_555
O(1) Tb(1) O(1) O(1) 65.1(8) no 24_555 11_555 17_555
O(1) Tb(1) O(1) O(1) 160.7(10) no 24_555 11_555 23_555
O(1) Tb(1) O(1) C(1) 112.9(6) no 24_555 11_555 5_555
O(1) Tb(1) O(1) O(1) 101.2(4) no 11_555 25_555 37_555
O(1) Tb(1) O(1) O(1) -31.0(6) no 11_555 25_555 20_555
O(1) Tb(1) O(1) O(1) -126.7(10) no 11_555 25_555 42_555
O(1) Tb(1) O(1) C(1) -78.8(4) no 11_555 25_555 10_555
O(1) Tb(1) O(1) O(1) 27.2(7) no 25_555 11_555 20_555
O(1) Tb(1) O(1) O(1) 159.4(11) no 25_555 11_555 17_555
O(1) Tb(1) O(1) O(1) -104.9(9) no 25_555 11_555 23_555
O(1) Tb(1) O(1) C(1) -152.8(7) no 25_555 11_555 5_555
O(1) Tb(1) O(1) O(1) 0.0 no 11_555 29_555 42_555
O(1) Tb(1) O(1) O(1) 132.2(7) no 11_555 29_555 41_555
O(1) Tb(1) O(1) O(1) -132.2(7) no 11_555 29_555 14_555
O(1) Tb(1) O(1) C(1) 180.0 no 11_555 29_555 2_555
O(1) Tb(1) O(1) O(1) 0.0 no 29_555 11_555 20_555
O(1) Tb(1) O(1) O(1) 132.2(7) no 29_555 11_555 17_555
O(1) Tb(1) O(1) O(1) -132.2(7) no 29_555 11_555 23_555
O(1) Tb(1) O(1) C(1) 180.0 no 29_555 11_555 5_555
O(1) Tb(1) O(1) O(1) -152.8(7) no 11_555 30_555 41_555
O(1) Tb(1) O(1) O(1) -20.6(11) no 11_555 30_555 37_555
O(1) Tb(1) O(1) O(1) 75.1(9) no 11_555 30_555 22_555
O(1) Tb(1) O(1) C(1) 27.2(7) no 11_555 30_555 8_555
O(1) Tb(1) O(1) O(1) 78.8(4) no 30_555 11_555 20_555
O(1) Tb(1) O(1) O(1) -149.0(6) no 30_555 11_555 17_555
O(1) Tb(1) O(1) O(1) -53.3(10) no 30_555 11_555 23_555
O(1) Tb(1) O(1) C(1) -101.2(4) no 30_555 11_555 5_555
O(1) Tb(1) O(1) O(1) -67.1(6) no 11_555 37_555 25_555
O(1) Tb(1) O(1) O(1) 65.1(8) no 11_555 37_555 8_555
O(1) Tb(1) O(1) O(1) 160.7(10) no 11_555 37_555 30_555
O(1) Tb(1) O(1) C(1) 112.9(6) no 11_555 37_555 8_555
O(1) Tb(1) O(1) O(1) 67.1(6) no 37_555 11_555 20_555
O(1) Tb(1) O(1) O(1) -160.7(10) no 37_555 11_555 17_555
O(1) Tb(1) O(1) O(1) -65.1(8) no 37_555 11_555 23_555
O(1) Tb(1) O(1) C(1) -112.9(6) no 37_555 11_555 5_555
O(1) Tb(1) O(1) O(1) 47.8(11) no 11_555 41_555 30_555
O(1) Tb(1) O(1) O(1) -84.4(16) no 11_555 41_555 29_555
O(1) Tb(1) O(1) O(1) 180(540000) no 11_555 41_555 2_555
O(1) Tb(1) O(1) C(1) -132.2(11) no 11_555 41_555 2_555
O(1) Tb(1) O(1) O(1) 47.8(11) no 41_555 11_555 20_555
O(1) Tb(1) O(1) O(1) 180(540000) no 41_555 11_555 17_555
O(1) Tb(1) O(1) O(1) -84.4(16) no 41_555 11_555 23_555
O(1) Tb(1) O(1) C(1) -132.2(11) no 41_555 11_555 5_555
O(1) Tb(1) O(1) O(1) 180.0 no 11_555 42_555 29_555
O(1) Tb(1) O(1) O(1) 47.8(7) no 11_555 42_555 25_555
O(1) Tb(1) O(1) O(1) -47.8(7) no 11_555 42_555 10_555
O(1) Tb(1) O(1) C(1) 0.0 no 11_555 42_555 10_555
O(1) Tb(1) O(1) O(1) 0.0 no 42_555 11_555 20_555
O(1) Tb(1) O(1) O(1) 132.2(7) no 42_555 11_555 17_555
O(1) Tb(1) O(1) O(1) -132.2(7) no 42_555 11_555 23_555
O(1) Tb(1) O(1) C(1) 180.0 no 42_555 11_555 5_555
O(1) Tb(1) C(1) O(1) 90.0 no 11_555 . .
O(1) Tb(1) C(1) O(1) -90.0 no 11_555 . 12_555
O(1) Tb(1) C(1) O(1) 180.0 no 11_555 . 15_555
O(1) Tb(1) C(1) O(1) 0.0 no 11_555 . 18_555
C(1) Tb(1) O(1) O(1) 180.0 no . 11_555 20_555
C(1) Tb(1) O(1) O(1) -47.8(7) no . 11_555 17_555
C(1) Tb(1) O(1) O(1) 47.8(7) no . 11_555 23_555
C(1) Tb(1) O(1) C(1) 0.0 no . 11_555 5_555
O(1) Tb(1) C(1) O(1) 180.0 no 11_555 2_555 2_555
O(1) Tb(1) C(1) O(1) 0.0 no 11_555 2_555 29_555
O(1) Tb(1) C(1) O(1) -90.0 no 11_555 2_555 14_555
O(1) Tb(1) C(1) O(1) 90.0 no 11_555 2_555 41_555
C(1) Tb(1) O(1) O(1) 0.0 no 2_555 11_555 20_555
C(1) Tb(1) O(1) O(1) 132.2(7) no 2_555 11_555 17_555
C(1) Tb(1) O(1) O(1) -132.2(7) no 2_555 11_555 23_555
C(1) Tb(1) O(1) C(1) 180.0 no 2_555 11_555 5_555
O(1) Tb(1) C(1) O(1) 155.0(7) no 11_555 3_555 3_555
O(1) Tb(1) C(1) O(1) -25.0(7) no 11_555 3_555 6_555
O(1) Tb(1) C(1) O(1) -115.0(7) no 11_555 3_555 13_555
O(1) Tb(1) C(1) O(1) 65.0(7) no 11_555 3_555 24_555
C(1) Tb(1) O(1) O(1) -90.0 no 3_555 11_555 20_555
C(1) Tb(1) O(1) O(1) 42.2(7) no 3_555 11_555 17_555
C(1) Tb(1) O(1) O(1) 137.8(7) no 3_555 11_555 23_555
C(1) Tb(1) O(1) C(1) 90.0 no 3_555 11_555 5_555
O(1) Tb(1) C(1) O(1) 180.0 no 11_555 5_555 5_555
O(1) Tb(1) C(1) O(1) 0.0 no 11_555 5_555 11_555
O(1) Tb(1) C(1) O(1) 90.0 no 11_555 5_555 17_555
O(1) Tb(1) C(1) O(1) -90.0 no 11_555 5_555 23_555
C(1) Tb(1) O(1) O(1) 180.0 no 5_555 11_555 20_555
C(1) Tb(1) O(1) O(1) -47.8(7) no 5_555 11_555 17_555
C(1) Tb(1) O(1) O(1) 47.8(7) no 5_555 11_555 23_555
C(1) Tb(1) O(1) C(1) 0.0 no 5_555 11_555 5_555
O(1) Tb(1) C(1) O(1) 25.0(7) no 11_555 8_555 8_555
O(1) Tb(1) C(1) O(1) -155.0(7) no 11_555 8_555 30_555
O(1) Tb(1) C(1) O(1) 115.0(7) no 11_555 8_555 22_555
O(1) Tb(1) C(1) O(1) -65.0(7) no 11_555 8_555 37_555
C(1) Tb(1) O(1) O(1) 90.0 no 8_555 11_555 20_555
C(1) Tb(1) O(1) O(1) -137.8(7) no 8_555 11_555 17_555
C(1) Tb(1) O(1) O(1) -42.2(7) no 8_555 11_555 23_555
C(1) Tb(1) O(1) C(1) -90.0 no 8_555 11_555 5_555
O(1) Tb(1) C(1) O(1) -90.0 no 11_555 10_555 10_555
O(1) Tb(1) C(1) O(1) 90.0 no 11_555 10_555 25_555
O(1) Tb(1) C(1) O(1) 0.0 no 11_555 10_555 20_555
O(1) Tb(1) C(1) O(1) 180.0 no 11_555 10_555 42_555
C(1) Tb(1) O(1) O(1) 0.0 no 10_555 11_555 20_555
C(1) Tb(1) O(1) O(1) 132.2(7) no 10_555 11_555 17_555
C(1) Tb(1) O(1) O(1) -132.2(7) no 10_555 11_555 23_555
C(1) Tb(1) O(1) C(1) 180.0 no 10_555 11_555 5_555
O(1) Tb(1) O(1) O(1) 0.0 no 12_555 13_555 .
O(1) Tb(1) O(1) O(1) -132.2(7) no 12_555 13_555 3_555
O(1) Tb(1) O(1) O(1) 132.2(7) no 12_555 13_555 6_555
O(1) Tb(1) O(1) C(1) 180.0 no 12_555 13_555 3_555
O(1) Tb(1) O(1) O(1) 180.0 no 13_555 12_555 22_555
O(1) Tb(1) O(1) O(1) -47.8(7) no 13_555 12_555 18_555
O(1) Tb(1) O(1) O(1) 47.8(7) no 13_555 12_555 15_555
O(1) Tb(1) O(1) C(1) 0.0 no 13_555 12_555 .
O(1) Tb(1) O(1) O(1) 112.9(6) no 12_555 14_555 3_555
O(1) Tb(1) O(1) O(1) -19.3(10) no 12_555 14_555 2_555
O(1) Tb(1) O(1) O(1) -114.9(8) no 12_555 14_555 29_555
O(1) Tb(1) O(1) C(1) -67.1(6) no 12_555 14_555 2_555
O(1) Tb(1) O(1) O(1) 112.9(6) no 14_555 12_555 22_555
O(1) Tb(1) O(1) O(1) -114.9(8) no 14_555 12_555 18_555
O(1) Tb(1) O(1) O(1) -19.3(10) no 14_555 12_555 15_555
O(1) Tb(1) O(1) C(1) -67.1(6) no 14_555 12_555 .
O(1) Tb(1) O(1) O(1) -132.2(11) no 12_555 15_555 2_555
O(1) Tb(1) O(1) O(1) 95.6(16) no 12_555 15_555 .
O(1) Tb(1) O(1) O(1) 0.0(8) no 12_555 15_555 12_555
O(1) Tb(1) O(1) C(1) 47.8(11) no 12_555 15_555 .
O(1) Tb(1) O(1) O(1) 132.2(11) no 15_555 12_555 22_555
O(1) Tb(1) O(1) O(1) -95.6(16) no 15_555 12_555 18_555
O(1) Tb(1) O(1) O(1) 0.0(8) no 15_555 12_555 15_555
O(1) Tb(1) O(1) C(1) -47.8(11) no 15_555 12_555 .
O(1) Tb(1) O(1) O(1) -112.9(6) no 12_555 17_555 6_555
O(1) Tb(1) O(1) O(1) 19.3(10) no 12_555 17_555 5_555
O(1) Tb(1) O(1) O(1) 114.9(8) no 12_555 17_555 11_555
O(1) Tb(1) O(1) C(1) 67.1(6) no 12_555 17_555 5_555
O(1) Tb(1) O(1) O(1) -112.9(6) no 17_555 12_555 22_555
O(1) Tb(1) O(1) O(1) 19.3(10) no 17_555 12_555 18_555
O(1) Tb(1) O(1) O(1) 114.9(8) no 17_555 12_555 15_555
O(1) Tb(1) O(1) C(1) 67.1(6) no 17_555 12_555 .
O(1) Tb(1) O(1) O(1) 132.2(11) no 12_555 18_555 5_555
O(1) Tb(1) O(1) O(1) -95.6(16) no 12_555 18_555 .
O(1) Tb(1) O(1) O(1) 0.0(8) no 12_555 18_555 12_555
O(1) Tb(1) O(1) C(1) -47.8(11) no 12_555 18_555 .
O(1) Tb(1) O(1) O(1) -132.2(11) no 18_555 12_555 22_555
O(1) Tb(1) O(1) O(1) 0.0(8) no 18_555 12_555 18_555
O(1) Tb(1) O(1) O(1) 95.6(16) no 18_555 12_555 15_555
O(1) Tb(1) O(1) C(1) 47.8(11) no 18_555 12_555 .
O(1) Tb(1) O(1) O(1) -47.8(11) no 12_555 20_555 11_555
O(1) Tb(1) O(1) O(1) 180(468000) no 12_555 20_555 10_555
O(1) Tb(1) O(1) O(1) 84.4(16) no 12_555 20_555 25_555
O(1) Tb(1) O(1) C(1) 132.2(11) no 12_555 20_555 10_555
O(1) Tb(1) O(1) O(1) -47.8(11) no 20_555 12_555 22_555
O(1) Tb(1) O(1) O(1) 84.4(16) no 20_555 12_555 18_555
O(1) Tb(1) O(1) O(1) 180(468000) no 20_555 12_555 15_555
O(1) Tb(1) O(1) C(1) 132.2(11) no 20_555 12_555 .
O(1) Tb(1) O(1) O(1) 0.0 no 12_555 22_555 12_555
O(1) Tb(1) O(1) O(1) -132.2(7) no 12_555 22_555 8_555
O(1) Tb(1) O(1) O(1) 132.2(7) no 12_555 22_555 30_555
O(1) Tb(1) O(1) C(1) 180.0 no 12_555 22_555 8_555
O(1) Tb(1) O(1) O(1) 0.0 no 22_555 12_555 22_555
O(1) Tb(1) O(1) O(1) 132.2(7) no 22_555 12_555 18_555
O(1) Tb(1) O(1) O(1) -132.2(7) no 22_555 12_555 15_555
O(1) Tb(1) O(1) C(1) 180.0 no 22_555 12_555 .
O(1) Tb(1) O(1) O(1) 67.1(6) no 12_555 23_555 8_555
O(1) Tb(1) O(1) O(1) -65.1(8) no 12_555 23_555 5_555
O(1) Tb(1) O(1) O(1) -160.7(10) no 12_555 23_555 11_555
O(1) Tb(1) O(1) C(1) -112.9(6) no 12_555 23_555 5_555
O(1) Tb(1) O(1) O(1) -67.1(6) no 23_555 12_555 22_555
O(1) Tb(1) O(1) O(1) 65.1(8) no 23_555 12_555 18_555
O(1) Tb(1) O(1) O(1) 160.7(10) no 23_555 12_555 15_555
O(1) Tb(1) O(1) C(1) 112.9(6) no 23_555 12_555 .
O(1) Tb(1) O(1) O(1) 180.0 no 12_555 24_555 10_555
O(1) Tb(1) O(1) O(1) 47.8(7) no 12_555 24_555 6_555
O(1) Tb(1) O(1) O(1) -47.8(7) no 12_555 24_555 3_555
O(1) Tb(1) O(1) C(1) 0.0 no 12_555 24_555 3_555
O(1) Tb(1) O(1) O(1) 180.0 no 24_555 12_555 22_555
O(1) Tb(1) O(1) O(1) -47.8(7) no 24_555 12_555 18_555
O(1) Tb(1) O(1) O(1) 47.8(7) no 24_555 12_555 15_555
O(1) Tb(1) O(1) C(1) 0.0 no 24_555 12_555 .
O(1) Tb(1) O(1) O(1) 0.0 no 12_555 25_555 37_555
O(1) Tb(1) O(1) O(1) -132.2(7) no 12_555 25_555 20_555
O(1) Tb(1) O(1) O(1) 132.2(7) no 12_555 25_555 42_555
O(1) Tb(1) O(1) C(1) 180.0 no 12_555 25_555 10_555
O(1) Tb(1) O(1) O(1) 0.0 no 25_555 12_555 22_555
O(1) Tb(1) O(1) O(1) 132.2(7) no 25_555 12_555 18_555
O(1) Tb(1) O(1) O(1) -132.2(7) no 25_555 12_555 15_555
O(1) Tb(1) O(1) C(1) 180.0 no 25_555 12_555 .
O(1) Tb(1) O(1) O(1) -152.8(7) no 12_555 29_555 42_555
O(1) Tb(1) O(1) O(1) -20.6(11) no 12_555 29_555 41_555
O(1) Tb(1) O(1) O(1) 75.1(9) no 12_555 29_555 14_555
O(1) Tb(1) O(1) C(1) 27.2(7) no 12_555 29_555 2_555
O(1) Tb(1) O(1) O(1) 78.8(4) no 29_555 12_555 22_555
O(1) Tb(1) O(1) O(1) -149.0(6) no 29_555 12_555 18_555
O(1) Tb(1) O(1) O(1) -53.3(10) no 29_555 12_555 15_555
O(1) Tb(1) O(1) C(1) -101.2(4) no 29_555 12_555 .
O(1) Tb(1) O(1) O(1) 101.2(4) no 12_555 30_555 41_555
O(1) Tb(1) O(1) O(1) -126.7(10) no 12_555 30_555 37_555
O(1) Tb(1) O(1) O(1) -31.0(6) no 12_555 30_555 22_555
O(1) Tb(1) O(1) C(1) -78.8(4) no 12_555 30_555 8_555
O(1) Tb(1) O(1) O(1) 27.2(7) no 30_555 12_555 22_555
O(1) Tb(1) O(1) O(1) 159.4(11) no 30_555 12_555 18_555
O(1) Tb(1) O(1) O(1) -104.9(9) no 30_555 12_555 15_555
O(1) Tb(1) O(1) C(1) -152.8(7) no 30_555 12_555 .
O(1) Tb(1) O(1) O(1) 180.0 no 12_555 37_555 25_555
O(1) Tb(1) O(1) O(1) -47.8(7) no 12_555 37_555 8_555
O(1) Tb(1) O(1) O(1) 47.8(7) no 12_555 37_555 30_555
O(1) Tb(1) O(1) C(1) 0.0 no 12_555 37_555 8_555
O(1) Tb(1) O(1) O(1) 0.0 no 37_555 12_555 22_555
O(1) Tb(1) O(1) O(1) 132.2(7) no 37_555 12_555 18_555
O(1) Tb(1) O(1) O(1) -132.2(7) no 37_555 12_555 15_555
O(1) Tb(1) O(1) C(1) 180.0 no 37_555 12_555 .
O(1) Tb(1) O(1) O(1) -67.1(6) no 12_555 41_555 30_555
O(1) Tb(1) O(1) O(1) 160.7(10) no 12_555 41_555 29_555
O(1) Tb(1) O(1) O(1) 65.1(8) no 12_555 41_555 2_555
O(1) Tb(1) O(1) C(1) 112.9(6) no 12_555 41_555 2_555
O(1) Tb(1) O(1) O(1) 67.1(6) no 41_555 12_555 22_555
O(1) Tb(1) O(1) O(1) -160.7(10) no 41_555 12_555 18_555
O(1) Tb(1) O(1) O(1) -65.1(8) no 41_555 12_555 15_555
O(1) Tb(1) O(1) C(1) -112.9(6) no 41_555 12_555 .
O(1) Tb(1) O(1) O(1) 47.8(11) no 12_555 42_555 29_555
O(1) Tb(1) O(1) O(1) -84.4(16) no 12_555 42_555 25_555
O(1) Tb(1) O(1) O(1) 180(540000) no 12_555 42_555 10_555
O(1) Tb(1) O(1) C(1) -132.2(11) no 12_555 42_555 10_555
O(1) Tb(1) O(1) O(1) 47.8(11) no 42_555 12_555 22_555
O(1) Tb(1) O(1) O(1) 180(540000) no 42_555 12_555 18_555
O(1) Tb(1) O(1) O(1) -84.4(16) no 42_555 12_555 15_555
O(1) Tb(1) O(1) C(1) -132.2(11) no 42_555 12_555 .
O(1) Tb(1) C(1) O(1) 180.0 no 12_555 . .
O(1) Tb(1) C(1) O(1) 0.0 no 12_555 . 12_555
O(1) Tb(1) C(1) O(1) -90.0 no 12_555 . 15_555
O(1) Tb(1) C(1) O(1) 90.0 no 12_555 . 18_555
C(1) Tb(1) O(1) O(1) 180.0 no . 12_555 22_555
C(1) Tb(1) O(1) O(1) -47.8(7) no . 12_555 18_555
C(1) Tb(1) O(1) O(1) 47.8(7) no . 12_555 15_555
C(1) Tb(1) O(1) C(1) 0.0 no . 12_555 .
O(1) Tb(1) C(1) O(1) 25.0(7) no 12_555 2_555 2_555
O(1) Tb(1) C(1) O(1) -155.0(7) no 12_555 2_555 29_555
O(1) Tb(1) C(1) O(1) 115.0(7) no 12_555 2_555 14_555
O(1) Tb(1) C(1) O(1) -65.0(7) no 12_555 2_555 41_555
C(1) Tb(1) O(1) O(1) 90.0 no 2_555 12_555 22_555
C(1) Tb(1) O(1) O(1) -137.8(7) no 2_555 12_555 18_555
C(1) Tb(1) O(1) O(1) -42.2(7) no 2_555 12_555 15_555
C(1) Tb(1) O(1) C(1) -90.0 no 2_555 12_555 .
O(1) Tb(1) C(1) O(1) -90.0 no 12_555 3_555 3_555
O(1) Tb(1) C(1) O(1) 90.0 no 12_555 3_555 6_555
O(1) Tb(1) C(1) O(1) 0.0 no 12_555 3_555 13_555
O(1) Tb(1) C(1) O(1) 180.0 no 12_555 3_555 24_555
C(1) Tb(1) O(1) O(1) 180.0 no 3_555 12_555 22_555
C(1) Tb(1) O(1) O(1) -47.8(7) no 3_555 12_555 18_555
C(1) Tb(1) O(1) O(1) 47.8(7) no 3_555 12_555 15_555
C(1) Tb(1) O(1) C(1) 0.0 no 3_555 12_555 .
O(1) Tb(1) C(1) O(1) -25.0(7) no 12_555 5_555 5_555
O(1) Tb(1) C(1) O(1) 155.0(7) no 12_555 5_555 11_555
O(1) Tb(1) C(1) O(1) -115.0(7) no 12_555 5_555 17_555
O(1) Tb(1) C(1) O(1) 65.0(7) no 12_555 5_555 23_555
C(1) Tb(1) O(1) O(1) -90.0 no 5_555 12_555 22_555
C(1) Tb(1) O(1) O(1) 42.2(7) no 5_555 12_555 18_555
C(1) Tb(1) O(1) O(1) 137.8(7) no 5_555 12_555 15_555
C(1) Tb(1) O(1) C(1) 90.0 no 5_555 12_555 .
O(1) Tb(1) C(1) O(1) -90.0 no 12_555 8_555 8_555
O(1) Tb(1) C(1) O(1) 90.0 no 12_555 8_555 30_555
O(1) Tb(1) C(1) O(1) 0.0 no 12_555 8_555 22_555
O(1) Tb(1) C(1) O(1) 180.0 no 12_555 8_555 37_555
C(1) Tb(1) O(1) O(1) 0.0 no 8_555 12_555 22_555
C(1) Tb(1) O(1) O(1) 132.2(7) no 8_555 12_555 18_555
C(1) Tb(1) O(1) O(1) -132.2(7) no 8_555 12_555 15_555
C(1) Tb(1) O(1) C(1) 180.0 no 8_555 12_555 .
O(1) Tb(1) C(1) O(1) 180.0 no 12_555 10_555 10_555
O(1) Tb(1) C(1) O(1) 0.0 no 12_555 10_555 25_555
O(1) Tb(1) C(1) O(1) -90.0 no 12_555 10_555 20_555
O(1) Tb(1) C(1) O(1) 90.0 no 12_555 10_555 42_555
C(1) Tb(1) O(1) O(1) 0.0 no 10_555 12_555 22_555
C(1) Tb(1) O(1) O(1) 132.2(7) no 10_555 12_555 18_555
C(1) Tb(1) O(1) O(1) -132.2(7) no 10_555 12_555 15_555
C(1) Tb(1) O(1) C(1) 180.0 no 10_555 12_555 .
O(1) Tb(1) O(1) O(1) 27.2(7) no 13_555 14_555 3_555
O(1) Tb(1) O(1) O(1) -104.9(9) no 13_555 14_555 2_555
O(1) Tb(1) O(1) O(1) 159.4(11) no 13_555 14_555 29_555
O(1) Tb(1) O(1) C(1) -152.8(7) no 13_555 14_555 2_555
O(1) Tb(1) O(1) O(1) 101.2(4) no 14_555 13_555 .
O(1) Tb(1) O(1) O(1) -31.0(6) no 14_555 13_555 3_555
O(1) Tb(1) O(1) O(1) -126.7(10) no 14_555 13_555 6_555
O(1) Tb(1) O(1) C(1) -78.8(4) no 14_555 13_555 3_555
O(1) Tb(1) O(1) O(1) 101.2(4) no 13_555 15_555 2_555
O(1) Tb(1) O(1) O(1) -31.0(6) no 13_555 15_555 .
O(1) Tb(1) O(1) O(1) -126.7(10) no 13_555 15_555 12_555
O(1) Tb(1) O(1) C(1) -78.8(4) no 13_555 15_555 .
O(1) Tb(1) O(1) O(1) 27.2(7) no 15_555 13_555 .
O(1) Tb(1) O(1) O(1) -104.9(9) no 15_555 13_555 3_555
O(1) Tb(1) O(1) O(1) 159.4(11) no 15_555 13_555 6_555
O(1) Tb(1) O(1) C(1) -152.8(7) no 15_555 13_555 3_555
O(1) Tb(1) O(1) O(1) -27.2(7) no 13_555 17_555 6_555
O(1) Tb(1) O(1) O(1) 104.9(9) no 13_555 17_555 5_555
O(1) Tb(1) O(1) O(1) -159.4(11) no 13_555 17_555 11_555
O(1) Tb(1) O(1) C(1) 152.8(7) no 13_555 17_555 5_555
O(1) Tb(1) O(1) O(1) -101.2(4) no 17_555 13_555 .
O(1) Tb(1) O(1) O(1) 126.7(10) no 17_555 13_555 3_555
O(1) Tb(1) O(1) O(1) 31.0(6) no 17_555 13_555 6_555
O(1) Tb(1) O(1) C(1) 78.8(4) no 17_555 13_555 3_555
O(1) Tb(1) O(1) O(1) -101.2(4) no 13_555 18_555 5_555
O(1) Tb(1) O(1) O(1) 31.0(6) no 13_555 18_555 .
O(1) Tb(1) O(1) O(1) 126.7(10) no 13_555 18_555 12_555
O(1) Tb(1) O(1) C(1) 78.8(4) no 13_555 18_555 .
O(1) Tb(1) O(1) O(1) -27.2(7) no 18_555 13_555 .
O(1) Tb(1) O(1) O(1) -159.4(11) no 18_555 13_555 3_555
O(1) Tb(1) O(1) O(1) 104.9(9) no 18_555 13_555 6_555
O(1) Tb(1) O(1) C(1) 152.8(7) no 18_555 13_555 3_555
O(1) Tb(1) O(1) O(1) 78.8(4) no 13_555 20_555 11_555
O(1) Tb(1) O(1) O(1) -53.3(10) no 13_555 20_555 10_555
O(1) Tb(1) O(1) O(1) -149.0(6) no 13_555 20_555 25_555
O(1) Tb(1) O(1) C(1) -101.2(4) no 13_555 20_555 10_555
O(1) Tb(1) O(1) O(1) -152.8(7) no 20_555 13_555 .
O(1) Tb(1) O(1) O(1) 75.1(9) no 20_555 13_555 3_555
O(1) Tb(1) O(1) O(1) -20.6(11) no 20_555 13_555 6_555
O(1) Tb(1) O(1) C(1) 27.2(7) no 20_555 13_555 3_555
O(1) Tb(1) O(1) O(1) 0.0 no 13_555 22_555 12_555
O(1) Tb(1) O(1) O(1) -132.2(7) no 13_555 22_555 8_555
O(1) Tb(1) O(1) O(1) 132.2(7) no 13_555 22_555 30_555
O(1) Tb(1) O(1) C(1) 180.0 no 13_555 22_555 8_555
O(1) Tb(1) O(1) O(1) 0.0 no 22_555 13_555 .
O(1) Tb(1) O(1) O(1) -132.2(7) no 22_555 13_555 3_555
O(1) Tb(1) O(1) O(1) 132.2(7) no 22_555 13_555 6_555
O(1) Tb(1) O(1) C(1) 180.0 no 22_555 13_555 3_555
O(1) Tb(1) O(1) O(1) 152.8(7) no 13_555 23_555 8_555
O(1) Tb(1) O(1) O(1) 20.6(11) no 13_555 23_555 5_555
O(1) Tb(1) O(1) O(1) -75.1(9) no 13_555 23_555 11_555
O(1) Tb(1) O(1) C(1) -27.2(7) no 13_555 23_555 5_555
O(1) Tb(1) O(1) O(1) -78.8(4) no 23_555 13_555 .
O(1) Tb(1) O(1) O(1) 149.0(6) no 23_555 13_555 3_555
O(1) Tb(1) O(1) O(1) 53.3(10) no 23_555 13_555 6_555
O(1) Tb(1) O(1) C(1) 101.2(4) no 23_555 13_555 3_555
O(1) Tb(1) O(1) O(1) 180.0 no 13_555 24_555 10_555
O(1) Tb(1) O(1) O(1) 47.8(7) no 13_555 24_555 6_555
O(1) Tb(1) O(1) O(1) -47.8(7) no 13_555 24_555 3_555
O(1) Tb(1) O(1) C(1) 0.0 no 13_555 24_555 3_555
O(1) Tb(1) O(1) O(1) 180.0 no 24_555 13_555 .
O(1) Tb(1) O(1) O(1) 47.8(7) no 24_555 13_555 3_555
O(1) Tb(1) O(1) O(1) -47.8(7) no 24_555 13_555 6_555
O(1) Tb(1) O(1) C(1) 0.0 no 24_555 13_555 3_555
O(1) Tb(1) O(1) O(1) 180.0 no 13_555 25_555 37_555
O(1) Tb(1) O(1) O(1) 47.8(7) no 13_555 25_555 20_555
O(1) Tb(1) O(1) O(1) -47.8(7) no 13_555 25_555 42_555
O(1) Tb(1) O(1) C(1) 0.0 no 13_555 25_555 10_555
O(1) Tb(1) O(1) O(1) 180.0 no 25_555 13_555 .
O(1) Tb(1) O(1) O(1) 47.8(7) no 25_555 13_555 3_555
O(1) Tb(1) O(1) O(1) -47.8(7) no 25_555 13_555 6_555
O(1) Tb(1) O(1) C(1) 0.0 no 25_555 13_555 3_555
O(1) Tb(1) O(1) O(1) 112.9(6) no 13_555 29_555 42_555
O(1) Tb(1) O(1) O(1) -114.9(8) no 13_555 29_555 41_555
O(1) Tb(1) O(1) O(1) -19.3(10) no 13_555 29_555 14_555
O(1) Tb(1) O(1) C(1) -67.1(6) no 13_555 29_555 2_555
O(1) Tb(1) O(1) O(1) 112.9(6) no 29_555 13_555 .
O(1) Tb(1) O(1) O(1) -19.3(10) no 29_555 13_555 3_555
O(1) Tb(1) O(1) O(1) -114.9(8) no 29_555 13_555 6_555
O(1) Tb(1) O(1) C(1) -67.1(6) no 29_555 13_555 3_555
O(1) Tb(1) O(1) O(1) 47.8(11) no 13_555 30_555 41_555
O(1) Tb(1) O(1) O(1) 180(540000) no 13_555 30_555 37_555
O(1) Tb(1) O(1) O(1) -84.4(16) no 13_555 30_555 22_555
O(1) Tb(1) O(1) C(1) -132.2(11) no 13_555 30_555 8_555
O(1) Tb(1) O(1) O(1) 47.8(11) no 30_555 13_555 .
O(1) Tb(1) O(1) O(1) -84.4(16) no 30_555 13_555 3_555
O(1) Tb(1) O(1) O(1) 180(540000) no 30_555 13_555 6_555
O(1) Tb(1) O(1) C(1) -132.2(11) no 30_555 13_555 3_555
O(1) Tb(1) O(1) O(1) -152.8(7) no 13_555 41_555 30_555
O(1) Tb(1) O(1) O(1) 75.1(9) no 13_555 41_555 29_555
O(1) Tb(1) O(1) O(1) -20.6(11) no 13_555 41_555 2_555
O(1) Tb(1) O(1) C(1) 27.2(7) no 13_555 41_555 2_555
O(1) Tb(1) O(1) O(1) 78.8(4) no 41_555 13_555 .
O(1) Tb(1) O(1) O(1) -53.3(10) no 41_555 13_555 3_555
O(1) Tb(1) O(1) O(1) -149.0(6) no 41_555 13_555 6_555
O(1) Tb(1) O(1) C(1) -101.2(4) no 41_555 13_555 3_555
O(1) Tb(1) O(1) O(1) -78.8(4) no 13_555 42_555 29_555
O(1) Tb(1) O(1) O(1) 149.0(6) no 13_555 42_555 25_555
O(1) Tb(1) O(1) O(1) 53.3(10) no 13_555 42_555 10_555
O(1) Tb(1) O(1) C(1) 101.2(4) no 13_555 42_555 10_555
O(1) Tb(1) O(1) O(1) 152.8(7) no 42_555 13_555 .
O(1) Tb(1) O(1) O(1) 20.6(11) no 42_555 13_555 3_555
O(1) Tb(1) O(1) O(1) -75.1(9) no 42_555 13_555 6_555
O(1) Tb(1) O(1) C(1) -27.2(7) no 42_555 13_555 3_555
O(1) Tb(1) C(1) O(1) 0.0 no 13_555 . .
O(1) Tb(1) C(1) O(1) 180.0 no 13_555 . 12_555
O(1) Tb(1) C(1) O(1) 90.0 no 13_555 . 15_555
O(1) Tb(1) C(1) O(1) -90.0 no 13_555 . 18_555
C(1) Tb(1) O(1) O(1) 0.0 no . 13_555 .
C(1) Tb(1) O(1) O(1) -132.2(7) no . 13_555 3_555
C(1) Tb(1) O(1) O(1) 132.2(7) no . 13_555 6_555
C(1) Tb(1) O(1) C(1) 180.0 no . 13_555 3_555
O(1) Tb(1) C(1) O(1) -65.0(7) no 13_555 2_555 2_555
O(1) Tb(1) C(1) O(1) 115.0(7) no 13_555 2_555 29_555
O(1) Tb(1) C(1) O(1) 25.0(7) no 13_555 2_555 14_555
O(1) Tb(1) C(1) O(1) -155.0(7) no 13_555 2_555 41_555
C(1) Tb(1) O(1) O(1) 90.0 no 2_555 13_555 .
C(1) Tb(1) O(1) O(1) -42.2(7) no 2_555 13_555 3_555
C(1) Tb(1) O(1) O(1) -137.8(7) no 2_555 13_555 6_555
C(1) Tb(1) O(1) C(1) -90.0 no 2_555 13_555 3_555
O(1) Tb(1) C(1) O(1) -90.0 no 13_555 3_555 3_555
O(1) Tb(1) C(1) O(1) 90.0 no 13_555 3_555 6_555
O(1) Tb(1) C(1) O(1) 0.0 no 13_555 3_555 13_555
O(1) Tb(1) C(1) O(1) 180.0 no 13_555 3_555 24_555
C(1) Tb(1) O(1) O(1) 180.0 no 3_555 13_555 .
C(1) Tb(1) O(1) O(1) 47.8(7) no 3_555 13_555 3_555
C(1) Tb(1) O(1) O(1) -47.8(7) no 3_555 13_555 6_555
C(1) Tb(1) O(1) C(1) 0.0 no 3_555 13_555 3_555
O(1) Tb(1) C(1) O(1) 65.0(7) no 13_555 5_555 5_555
O(1) Tb(1) C(1) O(1) -115.0(7) no 13_555 5_555 11_555
O(1) Tb(1) C(1) O(1) -25.0(7) no 13_555 5_555 17_555
O(1) Tb(1) C(1) O(1) 155.0(7) no 13_555 5_555 23_555
C(1) Tb(1) O(1) O(1) -90.0 no 5_555 13_555 .
C(1) Tb(1) O(1) O(1) 137.8(7) no 5_555 13_555 3_555
C(1) Tb(1) O(1) O(1) 42.2(7) no 5_555 13_555 6_555
C(1) Tb(1) O(1) C(1) 90.0 no 5_555 13_555 3_555
O(1) Tb(1) C(1) O(1) -90.0 no 13_555 8_555 8_555
O(1) Tb(1) C(1) O(1) 90.0 no 13_555 8_555 30_555
O(1) Tb(1) C(1) O(1) 0.0 no 13_555 8_555 22_555
O(1) Tb(1) C(1) O(1) 180.0 no 13_555 8_555 37_555
C(1) Tb(1) O(1) O(1) 0.0 no 8_555 13_555 .
C(1) Tb(1) O(1) O(1) -132.2(7) no 8_555 13_555 3_555
C(1) Tb(1) O(1) O(1) 132.2(7) no 8_555 13_555 6_555
C(1) Tb(1) O(1) C(1) 180.0 no 8_555 13_555 3_555
O(1) Tb(1) C(1) O(1) 0.0 no 13_555 10_555 10_555
O(1) Tb(1) C(1) O(1) 180.0 no 13_555 10_555 25_555
O(1) Tb(1) C(1) O(1) 90.0 no 13_555 10_555 20_555
O(1) Tb(1) C(1) O(1) -90.0 no 13_555 10_555 42_555
C(1) Tb(1) O(1) O(1) 180.0 no 10_555 13_555 .
C(1) Tb(1) O(1) O(1) 47.8(7) no 10_555 13_555 3_555
C(1) Tb(1) O(1) O(1) -47.8(7) no 10_555 13_555 6_555
C(1) Tb(1) O(1) C(1) 0.0 no 10_555 13_555 3_555
O(1) Tb(1) O(1) O(1) 27.2(7) no 14_555 15_555 2_555
O(1) Tb(1) O(1) O(1) -104.9(9) no 14_555 15_555 .
O(1) Tb(1) O(1) O(1) 159.4(11) no 14_555 15_555 12_555
O(1) Tb(1) O(1) C(1) -152.8(7) no 14_555 15_555 .
O(1) Tb(1) O(1) O(1) 101.2(4) no 15_555 14_555 3_555
O(1) Tb(1) O(1) O(1) -31.0(6) no 15_555 14_555 2_555
O(1) Tb(1) O(1) O(1) -126.7(10) no 15_555 14_555 29_555
O(1) Tb(1) O(1) C(1) -78.8(4) no 15_555 14_555 2_555
O(1) Tb(1) O(1) O(1) 0.0 no 14_555 17_555 6_555
O(1) Tb(1) O(1) O(1) 132.2(7) no 14_555 17_555 5_555
O(1) Tb(1) O(1) O(1) -132.2(7) no 14_555 17_555 11_555
O(1) Tb(1) O(1) C(1) 180.0 no 14_555 17_555 5_555
O(1) Tb(1) O(1) O(1) 0.0 no 17_555 14_555 3_555
O(1) Tb(1) O(1) O(1) -132.2(7) no 17_555 14_555 2_555
O(1) Tb(1) O(1) O(1) 132.2(7) no 17_555 14_555 29_555
O(1) Tb(1) O(1) C(1) 180.0 no 17_555 14_555 2_555
O(1) Tb(1) O(1) O(1) -152.8(7) no 14_555 18_555 5_555
O(1) Tb(1) O(1) O(1) -20.6(11) no 14_555 18_555 .
O(1) Tb(1) O(1) O(1) 75.1(9) no 14_555 18_555 12_555
O(1) Tb(1) O(1) C(1) 27.2(7) no 14_555 18_555 .
O(1) Tb(1) O(1) O(1) 78.8(4) no 18_555 14_555 3_555
O(1) Tb(1) O(1) O(1) -53.3(10) no 18_555 14_555 2_555
O(1) Tb(1) O(1) O(1) -149.0(6) no 18_555 14_555 29_555
O(1) Tb(1) O(1) C(1) -101.2(4) no 18_555 14_555 2_555
O(1) Tb(1) O(1) O(1) 152.8(7) no 14_555 20_555 11_555
O(1) Tb(1) O(1) O(1) 20.6(11) no 14_555 20_555 10_555
O(1) Tb(1) O(1) O(1) -75.1(9) no 14_555 20_555 25_555
O(1) Tb(1) O(1) C(1) -27.2(7) no 14_555 20_555 10_555
O(1) Tb(1) O(1) O(1) -78.8(4) no 20_555 14_555 3_555
O(1) Tb(1) O(1) O(1) 149.0(6) no 20_555 14_555 2_555
O(1) Tb(1) O(1) O(1) 53.3(10) no 20_555 14_555 29_555
O(1) Tb(1) O(1) C(1) 101.2(4) no 20_555 14_555 2_555
O(1) Tb(1) O(1) O(1) -78.8(4) no 14_555 22_555 12_555
O(1) Tb(1) O(1) O(1) 149.0(6) no 14_555 22_555 8_555
O(1) Tb(1) O(1) O(1) 53.3(10) no 14_555 22_555 30_555
O(1) Tb(1) O(1) C(1) 101.2(4) no 14_555 22_555 8_555
O(1) Tb(1) O(1) O(1) 152.8(7) no 22_555 14_555 3_555
O(1) Tb(1) O(1) O(1) 20.6(11) no 22_555 14_555 2_555
O(1) Tb(1) O(1) O(1) -75.1(9) no 22_555 14_555 29_555
O(1) Tb(1) O(1) C(1) -27.2(7) no 22_555 14_555 2_555
O(1) Tb(1) O(1) O(1) -101.2(4) no 14_555 24_555 10_555
O(1) Tb(1) O(1) O(1) 126.7(10) no 14_555 24_555 6_555
O(1) Tb(1) O(1) O(1) 31.0(6) no 14_555 24_555 3_555
O(1) Tb(1) O(1) C(1) 78.8(4) no 14_555 24_555 3_555
O(1) Tb(1) O(1) O(1) -27.2(7) no 24_555 14_555 3_555
O(1) Tb(1) O(1) O(1) -159.4(11) no 24_555 14_555 2_555
O(1) Tb(1) O(1) O(1) 104.9(9) no 24_555 14_555 29_555
O(1) Tb(1) O(1) C(1) 152.8(7) no 24_555 14_555 2_555
O(1) Tb(1) O(1) O(1) -112.9(6) no 14_555 25_555 37_555
O(1) Tb(1) O(1) O(1) 114.9(8) no 14_555 25_555 20_555
O(1) Tb(1) O(1) O(1) 19.3(10) no 14_555 25_555 42_555
O(1) Tb(1) O(1) C(1) 67.1(6) no 14_555 25_555 10_555
O(1) Tb(1) O(1) O(1) -112.9(6) no 25_555 14_555 3_555
O(1) Tb(1) O(1) O(1) 114.9(8) no 25_555 14_555 2_555
O(1) Tb(1) O(1) O(1) 19.3(10) no 25_555 14_555 29_555
O(1) Tb(1) O(1) C(1) 67.1(6) no 25_555 14_555 2_555
O(1) Tb(1) O(1) O(1) 132.2(11) no 14_555 29_555 42_555
O(1) Tb(1) O(1) O(1) -95.6(16) no 14_555 29_555 41_555
O(1) Tb(1) O(1) O(1) 0.0(8) no 14_555 29_555 14_555
O(1) Tb(1) O(1) C(1) -47.8(11) no 14_555 29_555 2_555
O(1) Tb(1) O(1) O(1) -132.2(11) no 29_555 14_555 3_555
O(1) Tb(1) O(1) O(1) 95.6(16) no 29_555 14_555 2_555
O(1) Tb(1) O(1) O(1) 0.0(8) no 29_555 14_555 29_555
O(1) Tb(1) O(1) C(1) 47.8(11) no 29_555 14_555 2_555
O(1) Tb(1) O(1) O(1) 0.0 no 14_555 30_555 41_555
O(1) Tb(1) O(1) O(1) 132.2(7) no 14_555 30_555 37_555
O(1) Tb(1) O(1) O(1) -132.2(7) no 14_555 30_555 22_555
O(1) Tb(1) O(1) C(1) 180.0 no 14_555 30_555 8_555
O(1) Tb(1) O(1) O(1) 180.0 no 30_555 14_555 3_555
O(1) Tb(1) O(1) O(1) 47.8(7) no 30_555 14_555 2_555
O(1) Tb(1) O(1) O(1) -47.8(7) no 30_555 14_555 29_555
O(1) Tb(1) O(1) C(1) 0.0 no 30_555 14_555 2_555
O(1) Tb(1) O(1) O(1) 78.8(4) no 14_555 37_555 25_555
O(1) Tb(1) O(1) O(1) -149.0(6) no 14_555 37_555 8_555
O(1) Tb(1) O(1) O(1) -53.3(10) no 14_555 37_555 30_555
O(1) Tb(1) O(1) C(1) -101.2(4) no 14_555 37_555 8_555
O(1) Tb(1) O(1) O(1) -152.8(7) no 37_555 14_555 3_555
O(1) Tb(1) O(1) O(1) 75.1(9) no 37_555 14_555 2_555
O(1) Tb(1) O(1) O(1) -20.6(11) no 37_555 14_555 29_555
O(1) Tb(1) O(1) C(1) 27.2(7) no 37_555 14_555 2_555
O(1) Tb(1) O(1) O(1) 180.0 no 14_555 41_555 30_555
O(1) Tb(1) O(1) O(1) 47.8(7) no 14_555 41_555 29_555
O(1) Tb(1) O(1) O(1) -47.8(7) no 14_555 41_555 2_555
O(1) Tb(1) O(1) C(1) 0.0 no 14_555 41_555 2_555
O(1) Tb(1) O(1) O(1) 180.0 no 41_555 14_555 3_555
O(1) Tb(1) O(1) O(1) 47.8(7) no 41_555 14_555 2_555
O(1) Tb(1) O(1) O(1) -47.8(7) no 41_555 14_555 29_555
O(1) Tb(1) O(1) C(1) 0.0 no 41_555 14_555 2_555
O(1) Tb(1) O(1) O(1) -27.2(7) no 14_555 42_555 29_555
O(1) Tb(1) O(1) O(1) -159.4(11) no 14_555 42_555 25_555
O(1) Tb(1) O(1) O(1) 104.9(9) no 14_555 42_555 10_555
O(1) Tb(1) O(1) C(1) 152.8(7) no 14_555 42_555 10_555
O(1) Tb(1) O(1) O(1) -101.2(4) no 42_555 14_555 3_555
O(1) Tb(1) O(1) O(1) 126.7(10) no 42_555 14_555 2_555
O(1) Tb(1) O(1) O(1) 31.0(6) no 42_555 14_555 29_555
O(1) Tb(1) O(1) C(1) 78.8(4) no 42_555 14_555 2_555
O(1) Tb(1) C(1) O(1) -65.0(7) no 14_555 . .
O(1) Tb(1) C(1) O(1) 115.0(7) no 14_555 . 12_555
O(1) Tb(1) C(1) O(1) 25.0(7) no 14_555 . 15_555
O(1) Tb(1) C(1) O(1) -155.0(7) no 14_555 . 18_555
C(1) Tb(1) O(1) O(1) 90.0 no . 14_555 3_555
C(1) Tb(1) O(1) O(1) -42.2(7) no . 14_555 2_555
C(1) Tb(1) O(1) O(1) -137.8(7) no . 14_555 29_555
C(1) Tb(1) O(1) C(1) -90.0 no . 14_555 2_555
O(1) Tb(1) C(1) O(1) -90.0 no 14_555 2_555 2_555
O(1) Tb(1) C(1) O(1) 90.0 no 14_555 2_555 29_555
O(1) Tb(1) C(1) O(1) 0.0 no 14_555 2_555 14_555
O(1) Tb(1) C(1) O(1) 180.0 no 14_555 2_555 41_555
C(1) Tb(1) O(1) O(1) 180.0 no 2_555 14_555 3_555
C(1) Tb(1) O(1) O(1) 47.8(7) no 2_555 14_555 2_555
C(1) Tb(1) O(1) O(1) -47.8(7) no 2_555 14_555 29_555
C(1) Tb(1) O(1) C(1) 0.0 no 2_555 14_555 2_555
O(1) Tb(1) C(1) O(1) 0.0 no 14_555 3_555 3_555
O(1) Tb(1) C(1) O(1) 180.0 no 14_555 3_555 6_555
O(1) Tb(1) C(1) O(1) 90.0 no 14_555 3_555 13_555
O(1) Tb(1) C(1) O(1) -90.0 no 14_555 3_555 24_555
C(1) Tb(1) O(1) O(1) 0.0 no 3_555 14_555 3_555
C(1) Tb(1) O(1) O(1) -132.2(7) no 3_555 14_555 2_555
C(1) Tb(1) O(1) O(1) 132.2(7) no 3_555 14_555 29_555
C(1) Tb(1) O(1) C(1) 180.0 no 3_555 14_555 2_555
O(1) Tb(1) C(1) O(1) 90.0 no 14_555 5_555 5_555
O(1) Tb(1) C(1) O(1) -90.0 no 14_555 5_555 11_555
O(1) Tb(1) C(1) O(1) 0.0 no 14_555 5_555 17_555
O(1) Tb(1) C(1) O(1) 180.0 no 14_555 5_555 23_555
C(1) Tb(1) O(1) O(1) 0.0 no 5_555 14_555 3_555
C(1) Tb(1) O(1) O(1) -132.2(7) no 5_555 14_555 2_555
C(1) Tb(1) O(1) O(1) 132.2(7) no 5_555 14_555 29_555
C(1) Tb(1) O(1) C(1) 180.0 no 5_555 14_555 2_555
O(1) Tb(1) C(1) O(1) 180.0 no 14_555 8_555 8_555
O(1) Tb(1) C(1) O(1) 0.0 no 14_555 8_555 30_555
O(1) Tb(1) C(1) O(1) -90.0 no 14_555 8_555 22_555
O(1) Tb(1) C(1) O(1) 90.0 no 14_555 8_555 37_555
C(1) Tb(1) O(1) O(1) 180.0 no 8_555 14_555 3_555
C(1) Tb(1) O(1) O(1) 47.8(7) no 8_555 14_555 2_555
C(1) Tb(1) O(1) O(1) -47.8(7) no 8_555 14_555 29_555
C(1) Tb(1) O(1) C(1) 0.0 no 8_555 14_555 2_555
O(1) Tb(1) C(1) O(1) 65.0(7) no 14_555 10_555 10_555
O(1) Tb(1) C(1) O(1) -115.0(7) no 14_555 10_555 25_555
O(1) Tb(1) C(1) O(1) 155.0(7) no 14_555 10_555 20_555
O(1) Tb(1) C(1) O(1) -25.0(7) no 14_555 10_555 42_555
C(1) Tb(1) O(1) O(1) -90.0 no 10_555 14_555 3_555
C(1) Tb(1) O(1) O(1) 137.8(7) no 10_555 14_555 2_555
C(1) Tb(1) O(1) O(1) 42.2(7) no 10_555 14_555 29_555
C(1) Tb(1) O(1) C(1) 90.0 no 10_555 14_555 2_555
O(1) Tb(1) O(1) O(1) -78.8(4) no 15_555 17_555 6_555
O(1) Tb(1) O(1) O(1) 53.3(10) no 15_555 17_555 5_555
O(1) Tb(1) O(1) O(1) 149.0(6) no 15_555 17_555 11_555
O(1) Tb(1) O(1) C(1) 101.2(4) no 15_555 17_555 5_555
O(1) Tb(1) O(1) O(1) 152.8(7) no 17_555 15_555 2_555
O(1) Tb(1) O(1) O(1) 20.6(11) no 17_555 15_555 .
O(1) Tb(1) O(1) O(1) -75.1(9) no 17_555 15_555 12_555
O(1) Tb(1) O(1) C(1) -27.2(7) no 17_555 15_555 .
O(1) Tb(1) O(1) O(1) 180.0 no 15_555 18_555 5_555
O(1) Tb(1) O(1) O(1) -47.8(7) no 15_555 18_555 .
O(1) Tb(1) O(1) O(1) 47.8(7) no 15_555 18_555 12_555
O(1) Tb(1) O(1) C(1) 0.0 no 15_555 18_555 .
O(1) Tb(1) O(1) O(1) 180.0 no 18_555 15_555 2_555
O(1) Tb(1) O(1) O(1) 47.8(7) no 18_555 15_555 .
O(1) Tb(1) O(1) O(1) -47.8(7) no 18_555 15_555 12_555
O(1) Tb(1) O(1) C(1) 0.0 no 18_555 15_555 .
O(1) Tb(1) O(1) O(1) -27.2(7) no 15_555 22_555 12_555
O(1) Tb(1) O(1) O(1) -159.4(11) no 15_555 22_555 8_555
O(1) Tb(1) O(1) O(1) 104.9(9) no 15_555 22_555 30_555
O(1) Tb(1) O(1) C(1) 152.8(7) no 15_555 22_555 8_555
O(1) Tb(1) O(1) O(1) -101.2(4) no 22_555 15_555 2_555
O(1) Tb(1) O(1) O(1) 126.7(10) no 22_555 15_555 .
O(1) Tb(1) O(1) O(1) 31.0(6) no 22_555 15_555 12_555
O(1) Tb(1) O(1) C(1) 78.8(4) no 22_555 15_555 .
O(1) Tb(1) O(1) O(1) 78.8(4) no 15_555 23_555 8_555
O(1) Tb(1) O(1) O(1) -53.3(10) no 15_555 23_555 5_555
O(1) Tb(1) O(1) O(1) -149.0(6) no 15_555 23_555 11_555
O(1) Tb(1) O(1) C(1) -101.2(4) no 15_555 23_555 5_555
O(1) Tb(1) O(1) O(1) -152.8(7) no 23_555 15_555 2_555
O(1) Tb(1) O(1) O(1) 75.1(9) no 23_555 15_555 .
O(1) Tb(1) O(1) O(1) -20.6(11) no 23_555 15_555 12_555
O(1) Tb(1) O(1) C(1) 27.2(7) no 23_555 15_555 .
O(1) Tb(1) O(1) O(1) -152.8(7) no 15_555 24_555 10_555
O(1) Tb(1) O(1) O(1) 75.1(9) no 15_555 24_555 6_555
O(1) Tb(1) O(1) O(1) -20.6(11) no 15_555 24_555 3_555
O(1) Tb(1) O(1) C(1) 27.2(7) no 15_555 24_555 3_555
O(1) Tb(1) O(1) O(1) 78.8(4) no 24_555 15_555 2_555
O(1) Tb(1) O(1) O(1) -53.3(10) no 24_555 15_555 .
O(1) Tb(1) O(1) O(1) -149.0(6) no 24_555 15_555 12_555
O(1) Tb(1) O(1) C(1) -101.2(4) no 24_555 15_555 .
O(1) Tb(1) O(1) O(1) -47.8(11) no 15_555 25_555 37_555
O(1) Tb(1) O(1) O(1) 180(468000) no 15_555 25_555 20_555
O(1) Tb(1) O(1) O(1) 84.4(16) no 15_555 25_555 42_555
O(1) Tb(1) O(1) C(1) 132.2(11) no 15_555 25_555 10_555
O(1) Tb(1) O(1) O(1) -47.8(11) no 25_555 15_555 2_555
O(1) Tb(1) O(1) O(1) 180(468000) no 25_555 15_555 .
O(1) Tb(1) O(1) O(1) 84.4(16) no 25_555 15_555 12_555
O(1) Tb(1) O(1) C(1) 132.2(11) no 25_555 15_555 .
O(1) Tb(1) O(1) O(1) 180.0 no 15_555 29_555 42_555
O(1) Tb(1) O(1) O(1) -47.8(7) no 15_555 29_555 41_555
O(1) Tb(1) O(1) O(1) 47.8(7) no 15_555 29_555 14_555
O(1) Tb(1) O(1) C(1) 0.0 no 15_555 29_555 2_555
O(1) Tb(1) O(1) O(1) 0.0 no 29_555 15_555 2_555
O(1) Tb(1) O(1) O(1) -132.2(7) no 29_555 15_555 .
O(1) Tb(1) O(1) O(1) 132.2(7) no 29_555 15_555 12_555
O(1) Tb(1) O(1) C(1) 180.0 no 29_555 15_555 .
O(1) Tb(1) O(1) O(1) 67.1(6) no 15_555 30_555 41_555
O(1) Tb(1) O(1) O(1) -160.7(10) no 15_555 30_555 37_555
O(1) Tb(1) O(1) O(1) -65.1(8) no 15_555 30_555 22_555
O(1) Tb(1) O(1) C(1) -112.9(6) no 15_555 30_555 8_555
O(1) Tb(1) O(1) O(1) -67.1(6) no 30_555 15_555 2_555
O(1) Tb(1) O(1) O(1) 160.7(10) no 30_555 15_555 .
O(1) Tb(1) O(1) O(1) 65.1(8) no 30_555 15_555 12_555
O(1) Tb(1) O(1) C(1) 112.9(6) no 30_555 15_555 .
O(1) Tb(1) O(1) O(1) 152.8(7) no 15_555 37_555 25_555
O(1) Tb(1) O(1) O(1) -75.1(9) no 15_555 37_555 8_555
O(1) Tb(1) O(1) O(1) 20.6(11) no 15_555 37_555 30_555
O(1) Tb(1) O(1) C(1) -27.2(7) no 15_555 37_555 8_555
O(1) Tb(1) O(1) O(1) -78.8(4) no 37_555 15_555 2_555
O(1) Tb(1) O(1) O(1) 149.0(6) no 37_555 15_555 .
O(1) Tb(1) O(1) O(1) 53.3(10) no 37_555 15_555 12_555
O(1) Tb(1) O(1) C(1) 101.2(4) no 37_555 15_555 .
O(1) Tb(1) O(1) O(1) -101.2(4) no 15_555 41_555 30_555
O(1) Tb(1) O(1) O(1) 126.7(10) no 15_555 41_555 29_555
O(1) Tb(1) O(1) O(1) 31.0(6) no 15_555 41_555 2_555
O(1) Tb(1) O(1) C(1) 78.8(4) no 15_555 41_555 2_555
O(1) Tb(1) O(1) O(1) -27.2(7) no 41_555 15_555 2_555
O(1) Tb(1) O(1) O(1) -159.4(11) no 41_555 15_555 .
O(1) Tb(1) O(1) O(1) 104.9(9) no 41_555 15_555 12_555
O(1) Tb(1) O(1) C(1) 152.8(7) no 41_555 15_555 .
O(1) Tb(1) O(1) O(1) 0.0 no 15_555 42_555 29_555
O(1) Tb(1) O(1) O(1) -132.2(7) no 15_555 42_555 25_555
O(1) Tb(1) O(1) O(1) 132.2(7) no 15_555 42_555 10_555
O(1) Tb(1) O(1) C(1) 180.0 no 15_555 42_555 10_555
O(1) Tb(1) O(1) O(1) 0.0 no 42_555 15_555 2_555
O(1) Tb(1) O(1) O(1) -132.2(7) no 42_555 15_555 .
O(1) Tb(1) O(1) O(1) 132.2(7) no 42_555 15_555 12_555
O(1) Tb(1) O(1) C(1) 180.0 no 42_555 15_555 .
O(1) Tb(1) C(1) O(1) -90.0 no 15_555 . .
O(1) Tb(1) C(1) O(1) 90.0 no 15_555 . 12_555
O(1) Tb(1) C(1) O(1) 0.0 no 15_555 . 15_555
O(1) Tb(1) C(1) O(1) 180.0 no 15_555 . 18_555
C(1) Tb(1) O(1) O(1) 180.0 no . 15_555 2_555
C(1) Tb(1) O(1) O(1) 47.8(7) no . 15_555 .
C(1) Tb(1) O(1) O(1) -47.8(7) no . 15_555 12_555
C(1) Tb(1) O(1) C(1) 0.0 no . 15_555 .
O(1) Tb(1) C(1) O(1) 0.0 no 15_555 2_555 2_555
O(1) Tb(1) C(1) O(1) 180.0 no 15_555 2_555 29_555
O(1) Tb(1) C(1) O(1) 90.0 no 15_555 2_555 14_555
O(1) Tb(1) C(1) O(1) -90.0 no 15_555 2_555 41_555
C(1) Tb(1) O(1) O(1) 0.0 no 2_555 15_555 2_555
C(1) Tb(1) O(1) O(1) -132.2(7) no 2_555 15_555 .
C(1) Tb(1) O(1) O(1) 132.2(7) no 2_555 15_555 12_555
C(1) Tb(1) O(1) C(1) 180.0 no 2_555 15_555 .
O(1) Tb(1) C(1) O(1) -65.0(7) no 15_555 3_555 3_555
O(1) Tb(1) C(1) O(1) 115.0(7) no 15_555 3_555 6_555
O(1) Tb(1) C(1) O(1) 25.0(7) no 15_555 3_555 13_555
O(1) Tb(1) C(1) O(1) -155.0(7) no 15_555 3_555 24_555
C(1) Tb(1) O(1) O(1) 90.0 no 3_555 15_555 2_555
C(1) Tb(1) O(1) O(1) -42.2(7) no 3_555 15_555 .
C(1) Tb(1) O(1) O(1) -137.8(7) no 3_555 15_555 12_555
C(1) Tb(1) O(1) C(1) -90.0 no 3_555 15_555 .
O(1) Tb(1) C(1) O(1) 0.0 no 15_555 5_555 5_555
O(1) Tb(1) C(1) O(1) 180.0 no 15_555 5_555 11_555
O(1) Tb(1) C(1) O(1) -90.0 no 15_555 5_555 17_555
O(1) Tb(1) C(1) O(1) 90.0 no 15_555 5_555 23_555
C(1) Tb(1) O(1) O(1) 180.0 no 5_555 15_555 2_555
C(1) Tb(1) O(1) O(1) 47.8(7) no 5_555 15_555 .
C(1) Tb(1) O(1) O(1) -47.8(7) no 5_555 15_555 12_555
C(1) Tb(1) O(1) C(1) 0.0 no 5_555 15_555 .
O(1) Tb(1) C(1) O(1) -115.0(7) no 15_555 8_555 8_555
O(1) Tb(1) C(1) O(1) 65.0(7) no 15_555 8_555 30_555
O(1) Tb(1) C(1) O(1) -25.0(7) no 15_555 8_555 22_555
O(1) Tb(1) C(1) O(1) 155.0(7) no 15_555 8_555 37_555
C(1) Tb(1) O(1) O(1) -90.0 no 8_555 15_555 2_555
C(1) Tb(1) O(1) O(1) 137.8(7) no 8_555 15_555 .
C(1) Tb(1) O(1) O(1) 42.2(7) no 8_555 15_555 12_555
C(1) Tb(1) O(1) C(1) 90.0 no 8_555 15_555 .
O(1) Tb(1) C(1) O(1) 90.0 no 15_555 10_555 10_555
O(1) Tb(1) C(1) O(1) -90.0 no 15_555 10_555 25_555
O(1) Tb(1) C(1) O(1) 180.0 no 15_555 10_555 20_555
O(1) Tb(1) C(1) O(1) 0.0 no 15_555 10_555 42_555
C(1) Tb(1) O(1) O(1) 0.0 no 10_555 15_555 2_555
C(1) Tb(1) O(1) O(1) -132.2(7) no 10_555 15_555 .
C(1) Tb(1) O(1) O(1) 132.2(7) no 10_555 15_555 12_555
C(1) Tb(1) O(1) C(1) 180.0 no 10_555 15_555 .
O(1) Tb(1) O(1) O(1) -27.2(7) no 17_555 18_555 5_555
O(1) Tb(1) O(1) O(1) 104.9(9) no 17_555 18_555 .
O(1) Tb(1) O(1) O(1) -159.4(11) no 17_555 18_555 12_555
O(1) Tb(1) O(1) C(1) 152.8(7) no 17_555 18_555 .
O(1) Tb(1) O(1) O(1) -101.2(4) no 18_555 17_555 6_555
O(1) Tb(1) O(1) O(1) 31.0(6) no 18_555 17_555 5_555
O(1) Tb(1) O(1) O(1) 126.7(10) no 18_555 17_555 11_555
O(1) Tb(1) O(1) C(1) 78.8(4) no 18_555 17_555 5_555
O(1) Tb(1) O(1) O(1) 27.2(7) no 17_555 20_555 11_555
O(1) Tb(1) O(1) O(1) -104.9(9) no 17_555 20_555 10_555
O(1) Tb(1) O(1) O(1) 159.4(11) no 17_555 20_555 25_555
O(1) Tb(1) O(1) C(1) -152.8(7) no 17_555 20_555 10_555
O(1) Tb(1) O(1) O(1) 101.2(4) no 20_555 17_555 6_555
O(1) Tb(1) O(1) O(1) -126.7(10) no 20_555 17_555 5_555
O(1) Tb(1) O(1) O(1) -31.0(6) no 20_555 17_555 11_555
O(1) Tb(1) O(1) C(1) -78.8(4) no 20_555 17_555 5_555
O(1) Tb(1) O(1) O(1) 78.8(4) no 17_555 22_555 12_555
O(1) Tb(1) O(1) O(1) -53.3(10) no 17_555 22_555 8_555
O(1) Tb(1) O(1) O(1) -149.0(6) no 17_555 22_555 30_555
O(1) Tb(1) O(1) C(1) -101.2(4) no 17_555 22_555 8_555
O(1) Tb(1) O(1) O(1) -152.8(7) no 22_555 17_555 6_555
O(1) Tb(1) O(1) O(1) -20.6(11) no 22_555 17_555 5_555
O(1) Tb(1) O(1) O(1) 75.1(9) no 22_555 17_555 11_555
O(1) Tb(1) O(1) C(1) 27.2(7) no 22_555 17_555 5_555
O(1) Tb(1) O(1) O(1) 180.0 no 17_555 23_555 8_555
O(1) Tb(1) O(1) O(1) 47.8(7) no 17_555 23_555 5_555
O(1) Tb(1) O(1) O(1) -47.8(7) no 17_555 23_555 11_555
O(1) Tb(1) O(1) C(1) 0.0 no 17_555 23_555 5_555
O(1) Tb(1) O(1) O(1) 180.0 no 23_555 17_555 6_555
O(1) Tb(1) O(1) O(1) -47.8(7) no 23_555 17_555 5_555
O(1) Tb(1) O(1) O(1) 47.8(7) no 23_555 17_555 11_555
O(1) Tb(1) O(1) C(1) 0.0 no 23_555 17_555 5_555
O(1) Tb(1) O(1) O(1) 101.2(4) no 17_555 24_555 10_555
O(1) Tb(1) O(1) O(1) -31.0(6) no 17_555 24_555 6_555
O(1) Tb(1) O(1) O(1) -126.7(10) no 17_555 24_555 3_555
O(1) Tb(1) O(1) C(1) -78.8(4) no 17_555 24_555 3_555
O(1) Tb(1) O(1) O(1) 27.2(7) no 24_555 17_555 6_555
O(1) Tb(1) O(1) O(1) 159.4(11) no 24_555 17_555 5_555
O(1) Tb(1) O(1) O(1) -104.9(9) no 24_555 17_555 11_555
O(1) Tb(1) O(1) C(1) -152.8(7) no 24_555 17_555 5_555
O(1) Tb(1) O(1) O(1) 112.9(6) no 17_555 25_555 37_555
O(1) Tb(1) O(1) O(1) -19.3(10) no 17_555 25_555 20_555
O(1) Tb(1) O(1) O(1) -114.9(8) no 17_555 25_555 42_555
O(1) Tb(1) O(1) C(1) -67.1(6) no 17_555 25_555 10_555
O(1) Tb(1) O(1) O(1) 112.9(6) no 25_555 17_555 6_555
O(1) Tb(1) O(1) O(1) -114.9(8) no 25_555 17_555 5_555
O(1) Tb(1) O(1) O(1) -19.3(10) no 25_555 17_555 11_555
O(1) Tb(1) O(1) C(1) -67.1(6) no 25_555 17_555 5_555
O(1) Tb(1) O(1) O(1) 47.8(11) no 17_555 29_555 42_555
O(1) Tb(1) O(1) O(1) 180(540000) no 17_555 29_555 41_555
O(1) Tb(1) O(1) O(1) -84.4(16) no 17_555 29_555 14_555
O(1) Tb(1) O(1) C(1) -132.2(11) no 17_555 29_555 2_555
O(1) Tb(1) O(1) O(1) 47.8(11) no 29_555 17_555 6_555
O(1) Tb(1) O(1) O(1) 180(540000) no 29_555 17_555 5_555
O(1) Tb(1) O(1) O(1) -84.4(16) no 29_555 17_555 11_555
O(1) Tb(1) O(1) C(1) -132.2(11) no 29_555 17_555 5_555
O(1) Tb(1) O(1) O(1) 180.0 no 17_555 30_555 41_555
O(1) Tb(1) O(1) O(1) -47.8(7) no 17_555 30_555 37_555
O(1) Tb(1) O(1) O(1) 47.8(7) no 17_555 30_555 22_555
O(1) Tb(1) O(1) C(1) 0.0 no 17_555 30_555 8_555
O(1) Tb(1) O(1) O(1) 180.0 no 30_555 17_555 6_555
O(1) Tb(1) O(1) O(1) -47.8(7) no 30_555 17_555 5_555
O(1) Tb(1) O(1) O(1) 47.8(7) no 30_555 17_555 11_555
O(1) Tb(1) O(1) C(1) 0.0 no 30_555 17_555 5_555
O(1) Tb(1) O(1) O(1) -78.8(4) no 17_555 37_555 25_555
O(1) Tb(1) O(1) O(1) 53.3(10) no 17_555 37_555 8_555
O(1) Tb(1) O(1) O(1) 149.0(6) no 17_555 37_555 30_555
O(1) Tb(1) O(1) C(1) 101.2(4) no 17_555 37_555 8_555
O(1) Tb(1) O(1) O(1) 152.8(7) no 37_555 17_555 6_555
O(1) Tb(1) O(1) O(1) -75.1(9) no 37_555 17_555 5_555
O(1) Tb(1) O(1) O(1) 20.6(11) no 37_555 17_555 11_555
O(1) Tb(1) O(1) C(1) -27.2(7) no 37_555 17_555 5_555
O(1) Tb(1) O(1) O(1) -152.8(7) no 17_555 42_555 29_555
O(1) Tb(1) O(1) O(1) 75.1(9) no 17_555 42_555 25_555
O(1) Tb(1) O(1) O(1) -20.6(11) no 17_555 42_555 10_555
O(1) Tb(1) O(1) C(1) 27.2(7) no 17_555 42_555 10_555
O(1) Tb(1) O(1) O(1) 78.8(4) no 42_555 17_555 6_555
O(1) Tb(1) O(1) O(1) -149.0(6) no 42_555 17_555 5_555
O(1) Tb(1) O(1) O(1) -53.3(10) no 42_555 17_555 11_555
O(1) Tb(1) O(1) C(1) -101.2(4) no 42_555 17_555 5_555
O(1) Tb(1) C(1) O(1) 65.0(7) no 17_555 . .
O(1) Tb(1) C(1) O(1) -115.0(7) no 17_555 . 12_555
O(1) Tb(1) C(1) O(1) 155.0(7) no 17_555 . 15_555
O(1) Tb(1) C(1) O(1) -25.0(7) no 17_555 . 18_555
C(1) Tb(1) O(1) O(1) -90.0 no . 17_555 6_555
C(1) Tb(1) O(1) O(1) 42.2(7) no . 17_555 5_555
C(1) Tb(1) O(1) O(1) 137.8(7) no . 17_555 11_555
C(1) Tb(1) O(1) C(1) 90.0 no . 17_555 5_555
O(1) Tb(1) C(1) O(1) -90.0 no 17_555 2_555 2_555
O(1) Tb(1) C(1) O(1) 90.0 no 17_555 2_555 29_555
O(1) Tb(1) C(1) O(1) 0.0 no 17_555 2_555 14_555
O(1) Tb(1) C(1) O(1) 180.0 no 17_555 2_555 41_555
C(1) Tb(1) O(1) O(1) 0.0 no 2_555 17_555 6_555
C(1) Tb(1) O(1) O(1) 132.2(7) no 2_555 17_555 5_555
C(1) Tb(1) O(1) O(1) -132.2(7) no 2_555 17_555 11_555
C(1) Tb(1) O(1) C(1) 180.0 no 2_555 17_555 5_555
O(1) Tb(1) C(1) O(1) 180.0 no 17_555 3_555 3_555
O(1) Tb(1) C(1) O(1) 0.0 no 17_555 3_555 6_555
O(1) Tb(1) C(1) O(1) -90.0 no 17_555 3_555 13_555
O(1) Tb(1) C(1) O(1) 90.0 no 17_555 3_555 24_555
C(1) Tb(1) O(1) O(1) 0.0 no 3_555 17_555 6_555
C(1) Tb(1) O(1) O(1) 132.2(7) no 3_555 17_555 5_555
C(1) Tb(1) O(1) O(1) -132.2(7) no 3_555 17_555 11_555
C(1) Tb(1) O(1) C(1) 180.0 no 3_555 17_555 5_555
O(1) Tb(1) C(1) O(1) 90.0 no 17_555 5_555 5_555
O(1) Tb(1) C(1) O(1) -90.0 no 17_555 5_555 11_555
O(1) Tb(1) C(1) O(1) 0.0 no 17_555 5_555 17_555
O(1) Tb(1) C(1) O(1) 180.0 no 17_555 5_555 23_555
C(1) Tb(1) O(1) O(1) 180.0 no 5_555 17_555 6_555
C(1) Tb(1) O(1) O(1) -47.8(7) no 5_555 17_555 5_555
C(1) Tb(1) O(1) O(1) 47.8(7) no 5_555 17_555 11_555
C(1) Tb(1) O(1) C(1) 0.0 no 5_555 17_555 5_555
O(1) Tb(1) C(1) O(1) 0.0 no 17_555 8_555 8_555
O(1) Tb(1) C(1) O(1) 180.0 no 17_555 8_555 30_555
O(1) Tb(1) C(1) O(1) 90.0 no 17_555 8_555 22_555
O(1) Tb(1) C(1) O(1) -90.0 no 17_555 8_555 37_555
C(1) Tb(1) O(1) O(1) 180.0 no 8_555 17_555 6_555
C(1) Tb(1) O(1) O(1) -47.8(7) no 8_555 17_555 5_555
C(1) Tb(1) O(1) O(1) 47.8(7) no 8_555 17_555 11_555
C(1) Tb(1) O(1) C(1) 0.0 no 8_555 17_555 5_555
O(1) Tb(1) C(1) O(1) -65.0(7) no 17_555 10_555 10_555
O(1) Tb(1) C(1) O(1) 115.0(7) no 17_555 10_555 25_555
O(1) Tb(1) C(1) O(1) 25.0(7) no 17_555 10_555 20_555
O(1) Tb(1) C(1) O(1) -155.0(7) no 17_555 10_555 42_555
C(1) Tb(1) O(1) O(1) 90.0 no 10_555 17_555 6_555
C(1) Tb(1) O(1) O(1) -137.8(7) no 10_555 17_555 5_555
C(1) Tb(1) O(1) O(1) -42.2(7) no 10_555 17_555 11_555
C(1) Tb(1) O(1) C(1) -90.0 no 10_555 17_555 5_555
O(1) Tb(1) O(1) O(1) 0.0 no 18_555 20_555 11_555
O(1) Tb(1) O(1) O(1) -132.2(7) no 18_555 20_555 10_555
O(1) Tb(1) O(1) O(1) 132.2(7) no 18_555 20_555 25_555
O(1) Tb(1) O(1) C(1) 180.0 no 18_555 20_555 10_555
O(1) Tb(1) O(1) O(1) 0.0 no 20_555 18_555 5_555
O(1) Tb(1) O(1) O(1) 132.2(7) no 20_555 18_555 .
O(1) Tb(1) O(1) O(1) -132.2(7) no 20_555 18_555 12_555
O(1) Tb(1) O(1) C(1) 180.0 no 20_555 18_555 .
O(1) Tb(1) O(1) O(1) 27.2(7) no 18_555 22_555 12_555
O(1) Tb(1) O(1) O(1) -104.9(9) no 18_555 22_555 8_555
O(1) Tb(1) O(1) O(1) 159.4(11) no 18_555 22_555 30_555
O(1) Tb(1) O(1) C(1) -152.8(7) no 18_555 22_555 8_555
O(1) Tb(1) O(1) O(1) 101.2(4) no 22_555 18_555 5_555
O(1) Tb(1) O(1) O(1) -126.7(10) no 22_555 18_555 .
O(1) Tb(1) O(1) O(1) -31.0(6) no 22_555 18_555 12_555
O(1) Tb(1) O(1) C(1) -78.8(4) no 22_555 18_555 .
O(1) Tb(1) O(1) O(1) 101.2(4) no 18_555 23_555 8_555
O(1) Tb(1) O(1) O(1) -31.0(6) no 18_555 23_555 5_555
O(1) Tb(1) O(1) O(1) -126.7(10) no 18_555 23_555 11_555
O(1) Tb(1) O(1) C(1) -78.8(4) no 18_555 23_555 5_555
O(1) Tb(1) O(1) O(1) 27.2(7) no 23_555 18_555 5_555
O(1) Tb(1) O(1) O(1) 159.4(11) no 23_555 18_555 .
O(1) Tb(1) O(1) O(1) -104.9(9) no 23_555 18_555 12_555
O(1) Tb(1) O(1) C(1) -152.8(7) no 23_555 18_555 .
O(1) Tb(1) O(1) O(1) 152.8(7) no 18_555 24_555 10_555
O(1) Tb(1) O(1) O(1) 20.6(11) no 18_555 24_555 6_555
O(1) Tb(1) O(1) O(1) -75.1(9) no 18_555 24_555 3_555
O(1) Tb(1) O(1) C(1) -27.2(7) no 18_555 24_555 3_555
O(1) Tb(1) O(1) O(1) -78.8(4) no 24_555 18_555 5_555
O(1) Tb(1) O(1) O(1) 53.3(10) no 24_555 18_555 .
O(1) Tb(1) O(1) O(1) 149.0(6) no 24_555 18_555 12_555
O(1) Tb(1) O(1) C(1) 101.2(4) no 24_555 18_555 .
O(1) Tb(1) O(1) O(1) 47.8(11) no 18_555 25_555 37_555
O(1) Tb(1) O(1) O(1) -84.4(16) no 18_555 25_555 20_555
O(1) Tb(1) O(1) O(1) 180(540000) no 18_555 25_555 42_555
O(1) Tb(1) O(1) C(1) -132.2(11) no 18_555 25_555 10_555
O(1) Tb(1) O(1) O(1) 47.8(11) no 25_555 18_555 5_555
O(1) Tb(1) O(1) O(1) 180(540000) no 25_555 18_555 .
O(1) Tb(1) O(1) O(1) -84.4(16) no 25_555 18_555 12_555
O(1) Tb(1) O(1) C(1) -132.2(11) no 25_555 18_555 .
O(1) Tb(1) O(1) O(1) 180.0 no 18_555 29_555 42_555
O(1) Tb(1) O(1) O(1) -47.8(7) no 18_555 29_555 41_555
O(1) Tb(1) O(1) O(1) 47.8(7) no 18_555 29_555 14_555
O(1) Tb(1) O(1) C(1) 0.0 no 18_555 29_555 2_555
O(1) Tb(1) O(1) O(1) 180.0 no 29_555 18_555 5_555
O(1) Tb(1) O(1) O(1) -47.8(7) no 29_555 18_555 .
O(1) Tb(1) O(1) O(1) 47.8(7) no 29_555 18_555 12_555
O(1) Tb(1) O(1) C(1) 0.0 no 29_555 18_555 .
O(1) Tb(1) O(1) O(1) 112.9(6) no 18_555 30_555 41_555
O(1) Tb(1) O(1) O(1) -114.9(8) no 18_555 30_555 37_555
O(1) Tb(1) O(1) O(1) -19.3(10) no 18_555 30_555 22_555
O(1) Tb(1) O(1) C(1) -67.1(6) no 18_555 30_555 8_555
O(1) Tb(1) O(1) O(1) 112.9(6) no 30_555 18_555 5_555
O(1) Tb(1) O(1) O(1) -114.9(8) no 30_555 18_555 .
O(1) Tb(1) O(1) O(1) -19.3(10) no 30_555 18_555 12_555
O(1) Tb(1) O(1) C(1) -67.1(6) no 30_555 18_555 .
O(1) Tb(1) O(1) O(1) -152.8(7) no 18_555 37_555 25_555
O(1) Tb(1) O(1) O(1) -20.6(11) no 18_555 37_555 8_555
O(1) Tb(1) O(1) O(1) 75.1(9) no 18_555 37_555 30_555
O(1) Tb(1) O(1) C(1) 27.2(7) no 18_555 37_555 8_555
O(1) Tb(1) O(1) O(1) 78.8(4) no 37_555 18_555 5_555
O(1) Tb(1) O(1) O(1) -149.0(6) no 37_555 18_555 .
O(1) Tb(1) O(1) O(1) -53.3(10) no 37_555 18_555 12_555
O(1) Tb(1) O(1) C(1) -101.2(4) no 37_555 18_555 .
O(1) Tb(1) O(1) O(1) -78.8(4) no 18_555 41_555 30_555
O(1) Tb(1) O(1) O(1) 149.0(6) no 18_555 41_555 29_555
O(1) Tb(1) O(1) O(1) 53.3(10) no 18_555 41_555 2_555
O(1) Tb(1) O(1) C(1) 101.2(4) no 18_555 41_555 2_555
O(1) Tb(1) O(1) O(1) 152.8(7) no 41_555 18_555 5_555
O(1) Tb(1) O(1) O(1) -75.1(9) no 41_555 18_555 .
O(1) Tb(1) O(1) O(1) 20.6(11) no 41_555 18_555 12_555
O(1) Tb(1) O(1) C(1) -27.2(7) no 41_555 18_555 .
O(1) Tb(1) C(1) O(1) 90.0 no 18_555 . .
O(1) Tb(1) C(1) O(1) -90.0 no 18_555 . 12_555
O(1) Tb(1) C(1) O(1) 180.0 no 18_555 . 15_555
O(1) Tb(1) C(1) O(1) 0.0 no 18_555 . 18_555
C(1) Tb(1) O(1) O(1) 180.0 no . 18_555 5_555
C(1) Tb(1) O(1) O(1) -47.8(7) no . 18_555 .
C(1) Tb(1) O(1) O(1) 47.8(7) no . 18_555 12_555
C(1) Tb(1) O(1) C(1) 0.0 no . 18_555 .
O(1) Tb(1) C(1) O(1) 0.0 no 18_555 2_555 2_555
O(1) Tb(1) C(1) O(1) 180.0 no 18_555 2_555 29_555
O(1) Tb(1) C(1) O(1) 90.0 no 18_555 2_555 14_555
O(1) Tb(1) C(1) O(1) -90.0 no 18_555 2_555 41_555
C(1) Tb(1) O(1) O(1) 180.0 no 2_555 18_555 5_555
C(1) Tb(1) O(1) O(1) -47.8(7) no 2_555 18_555 .
C(1) Tb(1) O(1) O(1) 47.8(7) no 2_555 18_555 12_555
C(1) Tb(1) O(1) C(1) 0.0 no 2_555 18_555 .
O(1) Tb(1) C(1) O(1) -115.0(7) no 18_555 3_555 3_555
O(1) Tb(1) C(1) O(1) 65.0(7) no 18_555 3_555 6_555
O(1) Tb(1) C(1) O(1) -25.0(7) no 18_555 3_555 13_555
O(1) Tb(1) C(1) O(1) 155.0(7) no 18_555 3_555 24_555
C(1) Tb(1) O(1) O(1) -90.0 no 3_555 18_555 5_555
C(1) Tb(1) O(1) O(1) 42.2(7) no 3_555 18_555 .
C(1) Tb(1) O(1) O(1) 137.8(7) no 3_555 18_555 12_555
C(1) Tb(1) O(1) C(1) 90.0 no 3_555 18_555 .
O(1) Tb(1) C(1) O(1) 0.0 no 18_555 5_555 5_555
O(1) Tb(1) C(1) O(1) 180.0 no 18_555 5_555 11_555
O(1) Tb(1) C(1) O(1) -90.0 no 18_555 5_555 17_555
O(1) Tb(1) C(1) O(1) 90.0 no 18_555 5_555 23_555
C(1) Tb(1) O(1) O(1) 0.0 no 5_555 18_555 5_555
C(1) Tb(1) O(1) O(1) 132.2(7) no 5_555 18_555 .
C(1) Tb(1) O(1) O(1) -132.2(7) no 5_555 18_555 12_555
C(1) Tb(1) O(1) C(1) 180.0 no 5_555 18_555 .
O(1) Tb(1) C(1) O(1) -65.0(7) no 18_555 8_555 8_555
O(1) Tb(1) C(1) O(1) 115.0(7) no 18_555 8_555 30_555
O(1) Tb(1) C(1) O(1) 25.0(7) no 18_555 8_555 22_555
O(1) Tb(1) C(1) O(1) -155.0(7) no 18_555 8_555 37_555
C(1) Tb(1) O(1) O(1) 90.0 no 8_555 18_555 5_555
C(1) Tb(1) O(1) O(1) -137.8(7) no 8_555 18_555 .
C(1) Tb(1) O(1) O(1) -42.2(7) no 8_555 18_555 12_555
C(1) Tb(1) O(1) C(1) -90.0 no 8_555 18_555 .
O(1) Tb(1) C(1) O(1) -90.0 no 18_555 10_555 10_555
O(1) Tb(1) C(1) O(1) 90.0 no 18_555 10_555 25_555
O(1) Tb(1) C(1) O(1) 0.0 no 18_555 10_555 20_555
O(1) Tb(1) C(1) O(1) 180.0 no 18_555 10_555 42_555
C(1) Tb(1) O(1) O(1) 0.0 no 10_555 18_555 5_555
C(1) Tb(1) O(1) O(1) 132.2(7) no 10_555 18_555 .
C(1) Tb(1) O(1) O(1) -132.2(7) no 10_555 18_555 12_555
C(1) Tb(1) O(1) C(1) 180.0 no 10_555 18_555 .
O(1) Tb(1) O(1) O(1) 152.8(7) no 20_555 22_555 12_555
O(1) Tb(1) O(1) O(1) 20.6(11) no 20_555 22_555 8_555
O(1) Tb(1) O(1) O(1) -75.1(9) no 20_555 22_555 30_555
O(1) Tb(1) O(1) C(1) -27.2(7) no 20_555 22_555 8_555
O(1) Tb(1) O(1) O(1) -78.8(4) no 22_555 20_555 11_555
O(1) Tb(1) O(1) O(1) 149.0(6) no 22_555 20_555 10_555
O(1) Tb(1) O(1) O(1) 53.3(10) no 22_555 20_555 25_555
O(1) Tb(1) O(1) C(1) 101.2(4) no 22_555 20_555 10_555
O(1) Tb(1) O(1) O(1) -101.2(4) no 20_555 23_555 8_555
O(1) Tb(1) O(1) O(1) 126.7(10) no 20_555 23_555 5_555
O(1) Tb(1) O(1) O(1) 31.0(6) no 20_555 23_555 11_555
O(1) Tb(1) O(1) C(1) 78.8(4) no 20_555 23_555 5_555
O(1) Tb(1) O(1) O(1) -27.2(7) no 23_555 20_555 11_555
O(1) Tb(1) O(1) O(1) -159.4(11) no 23_555 20_555 10_555
O(1) Tb(1) O(1) O(1) 104.9(9) no 23_555 20_555 25_555
O(1) Tb(1) O(1) C(1) 152.8(7) no 23_555 20_555 10_555
O(1) Tb(1) O(1) O(1) 27.2(7) no 20_555 24_555 10_555
O(1) Tb(1) O(1) O(1) -104.9(9) no 20_555 24_555 6_555
O(1) Tb(1) O(1) O(1) 159.4(11) no 20_555 24_555 3_555
O(1) Tb(1) O(1) C(1) -152.8(7) no 20_555 24_555 3_555
O(1) Tb(1) O(1) O(1) 101.2(4) no 24_555 20_555 11_555
O(1) Tb(1) O(1) O(1) -31.0(6) no 24_555 20_555 10_555
O(1) Tb(1) O(1) O(1) -126.7(10) no 24_555 20_555 25_555
O(1) Tb(1) O(1) C(1) -78.8(4) no 24_555 20_555 10_555
O(1) Tb(1) O(1) O(1) 132.2(11) no 20_555 25_555 37_555
O(1) Tb(1) O(1) O(1) 0.0(8) no 20_555 25_555 20_555
O(1) Tb(1) O(1) O(1) -95.6(16) no 20_555 25_555 42_555
O(1) Tb(1) O(1) C(1) -47.8(11) no 20_555 25_555 10_555
O(1) Tb(1) O(1) O(1) -132.2(11) no 25_555 20_555 11_555
O(1) Tb(1) O(1) O(1) 95.6(16) no 25_555 20_555 10_555
O(1) Tb(1) O(1) O(1) 0.0(8) no 25_555 20_555 25_555
O(1) Tb(1) O(1) C(1) 47.8(11) no 25_555 20_555 10_555
O(1) Tb(1) O(1) O(1) 0.0 no 20_555 29_555 42_555
O(1) Tb(1) O(1) O(1) 132.2(7) no 20_555 29_555 41_555
O(1) Tb(1) O(1) O(1) -132.2(7) no 20_555 29_555 14_555
O(1) Tb(1) O(1) C(1) 180.0 no 20_555 29_555 2_555
O(1) Tb(1) O(1) O(1) 180.0 no 29_555 20_555 11_555
O(1) Tb(1) O(1) O(1) 47.8(7) no 29_555 20_555 10_555
O(1) Tb(1) O(1) O(1) -47.8(7) no 29_555 20_555 25_555
O(1) Tb(1) O(1) C(1) 0.0 no 29_555 20_555 10_555
O(1) Tb(1) O(1) O(1) -112.9(6) no 20_555 30_555 41_555
O(1) Tb(1) O(1) O(1) 19.3(10) no 20_555 30_555 37_555
O(1) Tb(1) O(1) O(1) 114.9(8) no 20_555 30_555 22_555
O(1) Tb(1) O(1) C(1) 67.1(6) no 20_555 30_555 8_555
O(1) Tb(1) O(1) O(1) -112.9(6) no 30_555 20_555 11_555
O(1) Tb(1) O(1) O(1) 114.9(8) no 30_555 20_555 10_555
O(1) Tb(1) O(1) O(1) 19.3(10) no 30_555 20_555 25_555
O(1) Tb(1) O(1) C(1) 67.1(6) no 30_555 20_555 10_555
O(1) Tb(1) O(1) O(1) -27.2(7) no 20_555 37_555 25_555
O(1) Tb(1) O(1) O(1) 104.9(9) no 20_555 37_555 8_555
O(1) Tb(1) O(1) O(1) -159.4(11) no 20_555 37_555 30_555
O(1) Tb(1) O(1) C(1) 152.8(7) no 20_555 37_555 8_555
O(1) Tb(1) O(1) O(1) -101.2(4) no 37_555 20_555 11_555
O(1) Tb(1) O(1) O(1) 126.7(10) no 37_555 20_555 10_555
O(1) Tb(1) O(1) O(1) 31.0(6) no 37_555 20_555 25_555
O(1) Tb(1) O(1) C(1) 78.8(4) no 37_555 20_555 10_555
O(1) Tb(1) O(1) O(1) 78.8(4) no 20_555 41_555 30_555
O(1) Tb(1) O(1) O(1) -53.3(10) no 20_555 41_555 29_555
O(1) Tb(1) O(1) O(1) -149.0(6) no 20_555 41_555 2_555
O(1) Tb(1) O(1) C(1) -101.2(4) no 20_555 41_555 2_555
O(1) Tb(1) O(1) O(1) -152.8(7) no 41_555 20_555 11_555
O(1) Tb(1) O(1) O(1) 75.1(9) no 41_555 20_555 10_555
O(1) Tb(1) O(1) O(1) -20.6(11) no 41_555 20_555 25_555
O(1) Tb(1) O(1) C(1) 27.2(7) no 41_555 20_555 10_555
O(1) Tb(1) O(1) O(1) 180.0 no 20_555 42_555 29_555
O(1) Tb(1) O(1) O(1) 47.8(7) no 20_555 42_555 25_555
O(1) Tb(1) O(1) O(1) -47.8(7) no 20_555 42_555 10_555
O(1) Tb(1) O(1) C(1) 0.0 no 20_555 42_555 10_555
O(1) Tb(1) O(1) O(1) 180.0 no 42_555 20_555 11_555
O(1) Tb(1) O(1) O(1) 47.8(7) no 42_555 20_555 10_555
O(1) Tb(1) O(1) O(1) -47.8(7) no 42_555 20_555 25_555
O(1) Tb(1) O(1) C(1) 0.0 no 42_555 20_555 10_555
O(1) Tb(1) C(1) O(1) 90.0 no 20_555 . .
O(1) Tb(1) C(1) O(1) -90.0 no 20_555 . 12_555
O(1) Tb(1) C(1) O(1) 180.0 no 20_555 . 15_555
O(1) Tb(1) C(1) O(1) 0.0 no 20_555 . 18_555
C(1) Tb(1) O(1) O(1) 0.0 no . 20_555 11_555
C(1) Tb(1) O(1) O(1) -132.2(7) no . 20_555 10_555
C(1) Tb(1) O(1) O(1) 132.2(7) no . 20_555 25_555
C(1) Tb(1) O(1) C(1) 180.0 no . 20_555 10_555
O(1) Tb(1) C(1) O(1) 180.0 no 20_555 2_555 2_555
O(1) Tb(1) C(1) O(1) 0.0 no 20_555 2_555 29_555
O(1) Tb(1) C(1) O(1) -90.0 no 20_555 2_555 14_555
O(1) Tb(1) C(1) O(1) 90.0 no 20_555 2_555 41_555
C(1) Tb(1) O(1) O(1) 180.0 no 2_555 20_555 11_555
C(1) Tb(1) O(1) O(1) 47.8(7) no 2_555 20_555 10_555
C(1) Tb(1) O(1) O(1) -47.8(7) no 2_555 20_555 25_555
C(1) Tb(1) O(1) C(1) 0.0 no 2_555 20_555 10_555
O(1) Tb(1) C(1) O(1) 115.0(7) no 20_555 3_555 3_555
O(1) Tb(1) C(1) O(1) -65.0(7) no 20_555 3_555 6_555
O(1) Tb(1) C(1) O(1) -155.0(7) no 20_555 3_555 13_555
O(1) Tb(1) C(1) O(1) 25.0(7) no 20_555 3_555 24_555
C(1) Tb(1) O(1) O(1) 90.0 no 3_555 20_555 11_555
C(1) Tb(1) O(1) O(1) -42.2(7) no 3_555 20_555 10_555
C(1) Tb(1) O(1) O(1) -137.8(7) no 3_555 20_555 25_555
C(1) Tb(1) O(1) C(1) -90.0 no 3_555 20_555 10_555
O(1) Tb(1) C(1) O(1) 180.0 no 20_555 5_555 5_555
O(1) Tb(1) C(1) O(1) 0.0 no 20_555 5_555 11_555
O(1) Tb(1) C(1) O(1) 90.0 no 20_555 5_555 17_555
O(1) Tb(1) C(1) O(1) -90.0 no 20_555 5_555 23_555
C(1) Tb(1) O(1) O(1) 0.0 no 5_555 20_555 11_555
C(1) Tb(1) O(1) O(1) -132.2(7) no 5_555 20_555 10_555
C(1) Tb(1) O(1) O(1) 132.2(7) no 5_555 20_555 25_555
C(1) Tb(1) O(1) C(1) 180.0 no 5_555 20_555 10_555
O(1) Tb(1) C(1) O(1) 65.0(7) no 20_555 8_555 8_555
O(1) Tb(1) C(1) O(1) -115.0(7) no 20_555 8_555 30_555
O(1) Tb(1) C(1) O(1) 155.0(7) no 20_555 8_555 22_555
O(1) Tb(1) C(1) O(1) -25.0(7) no 20_555 8_555 37_555
C(1) Tb(1) O(1) O(1) -90.0 no 8_555 20_555 11_555
C(1) Tb(1) O(1) O(1) 137.8(7) no 8_555 20_555 10_555
C(1) Tb(1) O(1) O(1) 42.2(7) no 8_555 20_555 25_555
C(1) Tb(1) O(1) C(1) 90.0 no 8_555 20_555 10_555
O(1) Tb(1) C(1) O(1) -90.0 no 20_555 10_555 10_555
O(1) Tb(1) C(1) O(1) 90.0 no 20_555 10_555 25_555
O(1) Tb(1) C(1) O(1) 0.0 no 20_555 10_555 20_555
O(1) Tb(1) C(1) O(1) 180.0 no 20_555 10_555 42_555
C(1) Tb(1) O(1) O(1) 180.0 no 10_555 20_555 11_555
C(1) Tb(1) O(1) O(1) 47.8(7) no 10_555 20_555 10_555
C(1) Tb(1) O(1) O(1) -47.8(7) no 10_555 20_555 25_555
C(1) Tb(1) O(1) C(1) 0.0 no 10_555 20_555 10_555
O(1) Tb(1) O(1) O(1) 27.2(7) no 22_555 23_555 8_555
O(1) Tb(1) O(1) O(1) -104.9(9) no 22_555 23_555 5_555
O(1) Tb(1) O(1) O(1) 159.4(11) no 22_555 23_555 11_555
O(1) Tb(1) O(1) C(1) -152.8(7) no 22_555 23_555 5_555
O(1) Tb(1) O(1) O(1) 101.2(4) no 23_555 22_555 12_555
O(1) Tb(1) O(1) O(1) -31.0(6) no 23_555 22_555 8_555
O(1) Tb(1) O(1) O(1) -126.7(10) no 23_555 22_555 30_555
O(1) Tb(1) O(1) C(1) -78.8(4) no 23_555 22_555 8_555
O(1) Tb(1) O(1) O(1) 0.0 no 22_555 25_555 37_555
O(1) Tb(1) O(1) O(1) -132.2(7) no 22_555 25_555 20_555
O(1) Tb(1) O(1) O(1) 132.2(7) no 22_555 25_555 42_555
O(1) Tb(1) O(1) C(1) 180.0 no 22_555 25_555 10_555
O(1) Tb(1) O(1) O(1) 180.0 no 25_555 22_555 12_555
O(1) Tb(1) O(1) O(1) 47.8(7) no 25_555 22_555 8_555
O(1) Tb(1) O(1) O(1) -47.8(7) no 25_555 22_555 30_555
O(1) Tb(1) O(1) C(1) 0.0 no 25_555 22_555 8_555
O(1) Tb(1) O(1) O(1) -112.9(6) no 22_555 29_555 42_555
O(1) Tb(1) O(1) O(1) 19.3(10) no 22_555 29_555 41_555
O(1) Tb(1) O(1) O(1) 114.9(8) no 22_555 29_555 14_555
O(1) Tb(1) O(1) C(1) 67.1(6) no 22_555 29_555 2_555
O(1) Tb(1) O(1) O(1) -112.9(6) no 29_555 22_555 12_555
O(1) Tb(1) O(1) O(1) 114.9(8) no 29_555 22_555 8_555
O(1) Tb(1) O(1) O(1) 19.3(10) no 29_555 22_555 30_555
O(1) Tb(1) O(1) C(1) 67.1(6) no 29_555 22_555 8_555
O(1) Tb(1) O(1) O(1) 132.2(11) no 22_555 30_555 41_555
O(1) Tb(1) O(1) O(1) -95.6(16) no 22_555 30_555 37_555
O(1) Tb(1) O(1) O(1) 0.0(8) no 22_555 30_555 22_555
O(1) Tb(1) O(1) C(1) -47.8(11) no 22_555 30_555 8_555
O(1) Tb(1) O(1) O(1) -132.2(11) no 30_555 22_555 12_555
O(1) Tb(1) O(1) O(1) 95.6(16) no 30_555 22_555 8_555
O(1) Tb(1) O(1) O(1) 0.0(8) no 30_555 22_555 30_555
O(1) Tb(1) O(1) C(1) 47.8(11) no 30_555 22_555 8_555
O(1) Tb(1) O(1) O(1) 180.0 no 22_555 37_555 25_555
O(1) Tb(1) O(1) O(1) -47.8(7) no 22_555 37_555 8_555
O(1) Tb(1) O(1) O(1) 47.8(7) no 22_555 37_555 30_555
O(1) Tb(1) O(1) C(1) 0.0 no 22_555 37_555 8_555
O(1) Tb(1) O(1) O(1) 180.0 no 37_555 22_555 12_555
O(1) Tb(1) O(1) O(1) 47.8(7) no 37_555 22_555 8_555
O(1) Tb(1) O(1) O(1) -47.8(7) no 37_555 22_555 30_555
O(1) Tb(1) O(1) C(1) 0.0 no 37_555 22_555 8_555
O(1) Tb(1) O(1) O(1) -27.2(7) no 22_555 41_555 30_555
O(1) Tb(1) O(1) O(1) -159.4(11) no 22_555 41_555 29_555
O(1) Tb(1) O(1) O(1) 104.9(9) no 22_555 41_555 2_555
O(1) Tb(1) O(1) C(1) 152.8(7) no 22_555 41_555 2_555
O(1) Tb(1) O(1) O(1) -101.2(4) no 41_555 22_555 12_555
O(1) Tb(1) O(1) O(1) 126.7(10) no 41_555 22_555 8_555
O(1) Tb(1) O(1) O(1) 31.0(6) no 41_555 22_555 30_555
O(1) Tb(1) O(1) C(1) 78.8(4) no 41_555 22_555 8_555
O(1) Tb(1) O(1) O(1) 78.8(4) no 22_555 42_555 29_555
O(1) Tb(1) O(1) O(1) -53.3(10) no 22_555 42_555 25_555
O(1) Tb(1) O(1) O(1) -149.0(6) no 22_555 42_555 10_555
O(1) Tb(1) O(1) C(1) -101.2(4) no 22_555 42_555 10_555
O(1) Tb(1) O(1) O(1) -152.8(7) no 42_555 22_555 12_555
O(1) Tb(1) O(1) O(1) 75.1(9) no 42_555 22_555 8_555
O(1) Tb(1) O(1) O(1) -20.6(11) no 42_555 22_555 30_555
O(1) Tb(1) O(1) C(1) 27.2(7) no 42_555 22_555 8_555
O(1) Tb(1) C(1) O(1) 180.0 no 22_555 . .
O(1) Tb(1) C(1) O(1) 0.0 no 22_555 . 12_555
O(1) Tb(1) C(1) O(1) -90.0 no 22_555 . 15_555
O(1) Tb(1) C(1) O(1) 90.0 no 22_555 . 18_555
C(1) Tb(1) O(1) O(1) 0.0 no . 22_555 12_555
C(1) Tb(1) O(1) O(1) -132.2(7) no . 22_555 8_555
C(1) Tb(1) O(1) O(1) 132.2(7) no . 22_555 30_555
C(1) Tb(1) O(1) C(1) 180.0 no . 22_555 8_555
O(1) Tb(1) C(1) O(1) 65.0(7) no 22_555 2_555 2_555
O(1) Tb(1) C(1) O(1) -115.0(7) no 22_555 2_555 29_555
O(1) Tb(1) C(1) O(1) 155.0(7) no 22_555 2_555 14_555
O(1) Tb(1) C(1) O(1) -25.0(7) no 22_555 2_555 41_555
C(1) Tb(1) O(1) O(1) -90.0 no 2_555 22_555 12_555
C(1) Tb(1) O(1) O(1) 137.8(7) no 2_555 22_555 8_555
C(1) Tb(1) O(1) O(1) 42.2(7) no 2_555 22_555 30_555
C(1) Tb(1) O(1) C(1) 90.0 no 2_555 22_555 8_555
O(1) Tb(1) C(1) O(1) -90.0 no 22_555 3_555 3_555
O(1) Tb(1) C(1) O(1) 90.0 no 22_555 3_555 6_555
O(1) Tb(1) C(1) O(1) 0.0 no 22_555 3_555 13_555
O(1) Tb(1) C(1) O(1) 180.0 no 22_555 3_555 24_555
C(1) Tb(1) O(1) O(1) 0.0 no 3_555 22_555 12_555
C(1) Tb(1) O(1) O(1) -132.2(7) no 3_555 22_555 8_555
C(1) Tb(1) O(1) O(1) 132.2(7) no 3_555 22_555 30_555
C(1) Tb(1) O(1) C(1) 180.0 no 3_555 22_555 8_555
O(1) Tb(1) C(1) O(1) -65.0(7) no 22_555 5_555 5_555
O(1) Tb(1) C(1) O(1) 115.0(7) no 22_555 5_555 11_555
O(1) Tb(1) C(1) O(1) -155.0(7) no 22_555 5_555 17_555
O(1) Tb(1) C(1) O(1) 25.0(7) no 22_555 5_555 23_555
C(1) Tb(1) O(1) O(1) 90.0 no 5_555 22_555 12_555
C(1) Tb(1) O(1) O(1) -42.2(7) no 5_555 22_555 8_555
C(1) Tb(1) O(1) O(1) -137.8(7) no 5_555 22_555 30_555
C(1) Tb(1) O(1) C(1) -90.0 no 5_555 22_555 8_555
O(1) Tb(1) C(1) O(1) -90.0 no 22_555 8_555 8_555
O(1) Tb(1) C(1) O(1) 90.0 no 22_555 8_555 30_555
O(1) Tb(1) C(1) O(1) 0.0 no 22_555 8_555 22_555
O(1) Tb(1) C(1) O(1) 180.0 no 22_555 8_555 37_555
C(1) Tb(1) O(1) O(1) 180.0 no 8_555 22_555 12_555
C(1) Tb(1) O(1) O(1) 47.8(7) no 8_555 22_555 8_555
C(1) Tb(1) O(1) O(1) -47.8(7) no 8_555 22_555 30_555
C(1) Tb(1) O(1) C(1) 0.0 no 8_555 22_555 8_555
O(1) Tb(1) C(1) O(1) 180.0 no 22_555 10_555 10_555
O(1) Tb(1) C(1) O(1) 0.0 no 22_555 10_555 25_555
O(1) Tb(1) C(1) O(1) -90.0 no 22_555 10_555 20_555
O(1) Tb(1) C(1) O(1) 90.0 no 22_555 10_555 42_555
C(1) Tb(1) O(1) O(1) 180.0 no 10_555 22_555 12_555
C(1) Tb(1) O(1) O(1) 47.8(7) no 10_555 22_555 8_555
C(1) Tb(1) O(1) O(1) -47.8(7) no 10_555 22_555 30_555
C(1) Tb(1) O(1) C(1) 0.0 no 10_555 22_555 8_555
O(1) Tb(1) O(1) O(1) 78.8(4) no 23_555 24_555 10_555
O(1) Tb(1) O(1) O(1) -53.3(10) no 23_555 24_555 6_555
O(1) Tb(1) O(1) O(1) -149.0(6) no 23_555 24_555 3_555
O(1) Tb(1) O(1) C(1) -101.2(4) no 23_555 24_555 3_555
O(1) Tb(1) O(1) O(1) -152.8(7) no 24_555 23_555 8_555
O(1) Tb(1) O(1) O(1) 75.1(9) no 24_555 23_555 5_555
O(1) Tb(1) O(1) O(1) -20.6(11) no 24_555 23_555 11_555
O(1) Tb(1) O(1) C(1) 27.2(7) no 24_555 23_555 5_555
O(1) Tb(1) O(1) O(1) 67.1(6) no 23_555 25_555 37_555
O(1) Tb(1) O(1) O(1) -65.1(8) no 23_555 25_555 20_555
O(1) Tb(1) O(1) O(1) -160.7(10) no 23_555 25_555 42_555
O(1) Tb(1) O(1) C(1) -112.9(6) no 23_555 25_555 10_555
O(1) Tb(1) O(1) O(1) -67.1(6) no 25_555 23_555 8_555
O(1) Tb(1) O(1) O(1) 160.7(10) no 25_555 23_555 5_555
O(1) Tb(1) O(1) O(1) 65.1(8) no 25_555 23_555 11_555
O(1) Tb(1) O(1) C(1) 112.9(6) no 25_555 23_555 5_555
O(1) Tb(1) O(1) O(1) -47.8(11) no 23_555 29_555 42_555
O(1) Tb(1) O(1) O(1) 84.4(16) no 23_555 29_555 41_555
O(1) Tb(1) O(1) O(1) 180(468000) no 23_555 29_555 14_555
O(1) Tb(1) O(1) C(1) 132.2(11) no 23_555 29_555 2_555
O(1) Tb(1) O(1) O(1) -47.8(11) no 29_555 23_555 8_555
O(1) Tb(1) O(1) O(1) 180(468000) no 29_555 23_555 5_555
O(1) Tb(1) O(1) O(1) 84.4(16) no 29_555 23_555 11_555
O(1) Tb(1) O(1) C(1) 132.2(11) no 29_555 23_555 5_555
O(1) Tb(1) O(1) O(1) 180.0 no 23_555 30_555 41_555
O(1) Tb(1) O(1) O(1) -47.8(7) no 23_555 30_555 37_555
O(1) Tb(1) O(1) O(1) 47.8(7) no 23_555 30_555 22_555
O(1) Tb(1) O(1) C(1) 0.0 no 23_555 30_555 8_555
O(1) Tb(1) O(1) O(1) 0.0 no 30_555 23_555 8_555
O(1) Tb(1) O(1) O(1) -132.2(7) no 30_555 23_555 5_555
O(1) Tb(1) O(1) O(1) 132.2(7) no 30_555 23_555 11_555
O(1) Tb(1) O(1) C(1) 180.0 no 30_555 23_555 5_555
O(1) Tb(1) O(1) O(1) -101.2(4) no 23_555 37_555 25_555
O(1) Tb(1) O(1) O(1) 31.0(6) no 23_555 37_555 8_555
O(1) Tb(1) O(1) O(1) 126.7(10) no 23_555 37_555 30_555
O(1) Tb(1) O(1) C(1) 78.8(4) no 23_555 37_555 8_555
O(1) Tb(1) O(1) O(1) -27.2(7) no 37_555 23_555 8_555
O(1) Tb(1) O(1) O(1) -159.4(11) no 37_555 23_555 5_555
O(1) Tb(1) O(1) O(1) 104.9(9) no 37_555 23_555 11_555
O(1) Tb(1) O(1) C(1) 152.8(7) no 37_555 23_555 5_555
O(1) Tb(1) O(1) O(1) 0.0 no 23_555 41_555 30_555
O(1) Tb(1) O(1) O(1) -132.2(7) no 23_555 41_555 29_555
O(1) Tb(1) O(1) O(1) 132.2(7) no 23_555 41_555 2_555
O(1) Tb(1) O(1) C(1) 180.0 no 23_555 41_555 2_555
O(1) Tb(1) O(1) O(1) 0.0 no 41_555 23_555 8_555
O(1) Tb(1) O(1) O(1) -132.2(7) no 41_555 23_555 5_555
O(1) Tb(1) O(1) O(1) 132.2(7) no 41_555 23_555 11_555
O(1) Tb(1) O(1) C(1) 180.0 no 41_555 23_555 5_555
O(1) Tb(1) O(1) O(1) 152.8(7) no 23_555 42_555 29_555
O(1) Tb(1) O(1) O(1) 20.6(11) no 23_555 42_555 25_555
O(1) Tb(1) O(1) O(1) -75.1(9) no 23_555 42_555 10_555
O(1) Tb(1) O(1) C(1) -27.2(7) no 23_555 42_555 10_555
O(1) Tb(1) O(1) O(1) -78.8(4) no 42_555 23_555 8_555
O(1) Tb(1) O(1) O(1) 149.0(6) no 42_555 23_555 5_555
O(1) Tb(1) O(1) O(1) 53.3(10) no 42_555 23_555 11_555
O(1) Tb(1) O(1) C(1) 101.2(4) no 42_555 23_555 5_555
O(1) Tb(1) C(1) O(1) 115.0(7) no 23_555 . .
O(1) Tb(1) C(1) O(1) -65.0(7) no 23_555 . 12_555
O(1) Tb(1) C(1) O(1) -155.0(7) no 23_555 . 15_555
O(1) Tb(1) C(1) O(1) 25.0(7) no 23_555 . 18_555
C(1) Tb(1) O(1) O(1) 90.0 no . 23_555 8_555
C(1) Tb(1) O(1) O(1) -42.2(7) no . 23_555 5_555
C(1) Tb(1) O(1) O(1) -137.8(7) no . 23_555 11_555
C(1) Tb(1) O(1) C(1) -90.0 no . 23_555 5_555
O(1) Tb(1) C(1) O(1) 90.0 no 23_555 2_555 2_555
O(1) Tb(1) C(1) O(1) -90.0 no 23_555 2_555 29_555
O(1) Tb(1) C(1) O(1) 180.0 no 23_555 2_555 14_555
O(1) Tb(1) C(1) O(1) 0.0 no 23_555 2_555 41_555
C(1) Tb(1) O(1) O(1) 0.0 no 2_555 23_555 8_555
C(1) Tb(1) O(1) O(1) -132.2(7) no 2_555 23_555 5_555
C(1) Tb(1) O(1) O(1) 132.2(7) no 2_555 23_555 11_555
C(1) Tb(1) O(1) C(1) 180.0 no 2_555 23_555 5_555
O(1) Tb(1) C(1) O(1) 180.0 no 23_555 3_555 3_555
O(1) Tb(1) C(1) O(1) 0.0 no 23_555 3_555 6_555
O(1) Tb(1) C(1) O(1) -90.0 no 23_555 3_555 13_555
O(1) Tb(1) C(1) O(1) 90.0 no 23_555 3_555 24_555
C(1) Tb(1) O(1) O(1) 180.0 no 3_555 23_555 8_555
C(1) Tb(1) O(1) O(1) 47.8(7) no 3_555 23_555 5_555
C(1) Tb(1) O(1) O(1) -47.8(7) no 3_555 23_555 11_555
C(1) Tb(1) O(1) C(1) 0.0 no 3_555 23_555 5_555
O(1) Tb(1) C(1) O(1) -90.0 no 23_555 5_555 5_555
O(1) Tb(1) C(1) O(1) 90.0 no 23_555 5_555 11_555
O(1) Tb(1) C(1) O(1) 180.0 no 23_555 5_555 17_555
O(1) Tb(1) C(1) O(1) 0.0 no 23_555 5_555 23_555
C(1) Tb(1) O(1) O(1) 180.0 no 5_555 23_555 8_555
C(1) Tb(1) O(1) O(1) 47.8(7) no 5_555 23_555 5_555
C(1) Tb(1) O(1) O(1) -47.8(7) no 5_555 23_555 11_555
C(1) Tb(1) O(1) C(1) 0.0 no 5_555 23_555 5_555
O(1) Tb(1) C(1) O(1) 0.0 no 23_555 8_555 8_555
O(1) Tb(1) C(1) O(1) 180.0 no 23_555 8_555 30_555
O(1) Tb(1) C(1) O(1) 90.0 no 23_555 8_555 22_555
O(1) Tb(1) C(1) O(1) -90.0 no 23_555 8_555 37_555
C(1) Tb(1) O(1) O(1) 0.0 no 8_555 23_555 8_555
C(1) Tb(1) O(1) O(1) -132.2(7) no 8_555 23_555 5_555
C(1) Tb(1) O(1) O(1) 132.2(7) no 8_555 23_555 11_555
C(1) Tb(1) O(1) C(1) 180.0 no 8_555 23_555 5_555
O(1) Tb(1) C(1) O(1) -115.0(7) no 23_555 10_555 10_555
O(1) Tb(1) C(1) O(1) 65.0(7) no 23_555 10_555 25_555
O(1) Tb(1) C(1) O(1) -25.0(7) no 23_555 10_555 20_555
O(1) Tb(1) C(1) O(1) 155.0(7) no 23_555 10_555 42_555
C(1) Tb(1) O(1) O(1) -90.0 no 10_555 23_555 8_555
C(1) Tb(1) O(1) O(1) 137.8(7) no 10_555 23_555 5_555
C(1) Tb(1) O(1) O(1) 42.2(7) no 10_555 23_555 11_555
C(1) Tb(1) O(1) C(1) 90.0 no 10_555 23_555 5_555
O(1) Tb(1) O(1) O(1) 180.0 no 24_555 25_555 37_555
O(1) Tb(1) O(1) O(1) 47.8(7) no 24_555 25_555 20_555
O(1) Tb(1) O(1) O(1) -47.8(7) no 24_555 25_555 42_555
O(1) Tb(1) O(1) C(1) 0.0 no 24_555 25_555 10_555
O(1) Tb(1) O(1) O(1) 0.0 no 25_555 24_555 10_555
O(1) Tb(1) O(1) O(1) -132.2(7) no 25_555 24_555 6_555
O(1) Tb(1) O(1) O(1) 132.2(7) no 25_555 24_555 3_555
O(1) Tb(1) O(1) C(1) 180.0 no 25_555 24_555 3_555
O(1) Tb(1) O(1) O(1) 67.1(6) no 24_555 29_555 42_555
O(1) Tb(1) O(1) O(1) -160.7(10) no 24_555 29_555 41_555
O(1) Tb(1) O(1) O(1) -65.1(8) no 24_555 29_555 14_555
O(1) Tb(1) O(1) C(1) -112.9(6) no 24_555 29_555 2_555
O(1) Tb(1) O(1) O(1) -67.1(6) no 29_555 24_555 10_555
O(1) Tb(1) O(1) O(1) 160.7(10) no 29_555 24_555 6_555
O(1) Tb(1) O(1) O(1) 65.1(8) no 29_555 24_555 3_555
O(1) Tb(1) O(1) C(1) 112.9(6) no 29_555 24_555 3_555
O(1) Tb(1) O(1) O(1) -47.8(11) no 24_555 30_555 41_555
O(1) Tb(1) O(1) O(1) 84.4(16) no 24_555 30_555 37_555
O(1) Tb(1) O(1) O(1) 180(468000) no 24_555 30_555 22_555
O(1) Tb(1) O(1) C(1) 132.2(11) no 24_555 30_555 8_555
O(1) Tb(1) O(1) O(1) -47.8(11) no 30_555 24_555 10_555
O(1) Tb(1) O(1) O(1) 180(468000) no 30_555 24_555 6_555
O(1) Tb(1) O(1) O(1) 84.4(16) no 30_555 24_555 3_555
O(1) Tb(1) O(1) C(1) 132.2(11) no 30_555 24_555 3_555
O(1) Tb(1) O(1) O(1) 0.0 no 24_555 37_555 25_555
O(1) Tb(1) O(1) O(1) 132.2(7) no 24_555 37_555 8_555
O(1) Tb(1) O(1) O(1) -132.2(7) no 24_555 37_555 30_555
O(1) Tb(1) O(1) C(1) 180.0 no 24_555 37_555 8_555
O(1) Tb(1) O(1) O(1) 0.0 no 37_555 24_555 10_555
O(1) Tb(1) O(1) O(1) -132.2(7) no 37_555 24_555 6_555
O(1) Tb(1) O(1) O(1) 132.2(7) no 37_555 24_555 3_555
O(1) Tb(1) O(1) C(1) 180.0 no 37_555 24_555 3_555
O(1) Tb(1) O(1) O(1) 152.8(7) no 24_555 41_555 30_555
O(1) Tb(1) O(1) O(1) 20.6(11) no 24_555 41_555 29_555
O(1) Tb(1) O(1) O(1) -75.1(9) no 24_555 41_555 2_555
O(1) Tb(1) O(1) C(1) -27.2(7) no 24_555 41_555 2_555
O(1) Tb(1) O(1) O(1) -78.8(4) no 41_555 24_555 10_555
O(1) Tb(1) O(1) O(1) 149.0(6) no 41_555 24_555 6_555
O(1) Tb(1) O(1) O(1) 53.3(10) no 41_555 24_555 3_555
O(1) Tb(1) O(1) C(1) 101.2(4) no 41_555 24_555 3_555
O(1) Tb(1) O(1) O(1) -101.2(4) no 24_555 42_555 29_555
O(1) Tb(1) O(1) O(1) 126.7(10) no 24_555 42_555 25_555
O(1) Tb(1) O(1) O(1) 31.0(6) no 24_555 42_555 10_555
O(1) Tb(1) O(1) C(1) 78.8(4) no 24_555 42_555 10_555
O(1) Tb(1) O(1) O(1) -27.2(7) no 42_555 24_555 10_555
O(1) Tb(1) O(1) O(1) -159.4(11) no 42_555 24_555 6_555
O(1) Tb(1) O(1) O(1) 104.9(9) no 42_555 24_555 3_555
O(1) Tb(1) O(1) C(1) 152.8(7) no 42_555 24_555 3_555
O(1) Tb(1) C(1) O(1) 0.0 no 24_555 . .
O(1) Tb(1) C(1) O(1) 180.0 no 24_555 . 12_555
O(1) Tb(1) C(1) O(1) 90.0 no 24_555 . 15_555
O(1) Tb(1) C(1) O(1) -90.0 no 24_555 . 18_555
C(1) Tb(1) O(1) O(1) 180.0 no . 24_555 10_555
C(1) Tb(1) O(1) O(1) 47.8(7) no . 24_555 6_555
C(1) Tb(1) O(1) O(1) -47.8(7) no . 24_555 3_555
C(1) Tb(1) O(1) C(1) 0.0 no . 24_555 3_555
O(1) Tb(1) C(1) O(1) -115.0(7) no 24_555 2_555 2_555
O(1) Tb(1) C(1) O(1) 65.0(7) no 24_555 2_555 29_555
O(1) Tb(1) C(1) O(1) -25.0(7) no 24_555 2_555 14_555
O(1) Tb(1) C(1) O(1) 155.0(7) no 24_555 2_555 41_555
C(1) Tb(1) O(1) O(1) -90.0 no 2_555 24_555 10_555
C(1) Tb(1) O(1) O(1) 137.8(7) no 2_555 24_555 6_555
C(1) Tb(1) O(1) O(1) 42.2(7) no 2_555 24_555 3_555
C(1) Tb(1) O(1) C(1) 90.0 no 2_555 24_555 3_555
O(1) Tb(1) C(1) O(1) 90.0 no 24_555 3_555 3_555
O(1) Tb(1) C(1) O(1) -90.0 no 24_555 3_555 6_555
O(1) Tb(1) C(1) O(1) 180.0 no 24_555 3_555 13_555
O(1) Tb(1) C(1) O(1) 0.0 no 24_555 3_555 24_555
C(1) Tb(1) O(1) O(1) 180.0 no 3_555 24_555 10_555
C(1) Tb(1) O(1) O(1) 47.8(7) no 3_555 24_555 6_555
C(1) Tb(1) O(1) O(1) -47.8(7) no 3_555 24_555 3_555
C(1) Tb(1) O(1) C(1) 0.0 no 3_555 24_555 3_555
O(1) Tb(1) C(1) O(1) 115.0(7) no 24_555 5_555 5_555
O(1) Tb(1) C(1) O(1) -65.0(7) no 24_555 5_555 11_555
O(1) Tb(1) C(1) O(1) 25.0(7) no 24_555 5_555 17_555
O(1) Tb(1) C(1) O(1) -155.0(7) no 24_555 5_555 23_555
C(1) Tb(1) O(1) O(1) 90.0 no 5_555 24_555 10_555
C(1) Tb(1) O(1) O(1) -42.2(7) no 5_555 24_555 6_555
C(1) Tb(1) O(1) O(1) -137.8(7) no 5_555 24_555 3_555
C(1) Tb(1) O(1) C(1) -90.0 no 5_555 24_555 3_555
O(1) Tb(1) C(1) O(1) 90.0 no 24_555 8_555 8_555
O(1) Tb(1) C(1) O(1) -90.0 no 24_555 8_555 30_555
O(1) Tb(1) C(1) O(1) 180.0 no 24_555 8_555 22_555
O(1) Tb(1) C(1) O(1) 0.0 no 24_555 8_555 37_555
C(1) Tb(1) O(1) O(1) 0.0 no 8_555 24_555 10_555
C(1) Tb(1) O(1) O(1) -132.2(7) no 8_555 24_555 6_555
C(1) Tb(1) O(1) O(1) 132.2(7) no 8_555 24_555 3_555
C(1) Tb(1) O(1) C(1) 180.0 no 8_555 24_555 3_555
O(1) Tb(1) C(1) O(1) 0.0 no 24_555 10_555 10_555
O(1) Tb(1) C(1) O(1) 180.0 no 24_555 10_555 25_555
O(1) Tb(1) C(1) O(1) 90.0 no 24_555 10_555 20_555
O(1) Tb(1) C(1) O(1) -90.0 no 24_555 10_555 42_555
C(1) Tb(1) O(1) O(1) 0.0 no 10_555 24_555 10_555
C(1) Tb(1) O(1) O(1) -132.2(7) no 10_555 24_555 6_555
C(1) Tb(1) O(1) O(1) 132.2(7) no 10_555 24_555 3_555
C(1) Tb(1) O(1) C(1) 180.0 no 10_555 24_555 3_555
O(1) Tb(1) O(1) O(1) -27.2(7) no 25_555 29_555 42_555
O(1) Tb(1) O(1) O(1) 104.9(9) no 25_555 29_555 41_555
O(1) Tb(1) O(1) O(1) -159.4(11) no 25_555 29_555 14_555
O(1) Tb(1) O(1) C(1) 152.8(7) no 25_555 29_555 2_555
O(1) Tb(1) O(1) O(1) -101.2(4) no 29_555 25_555 37_555
O(1) Tb(1) O(1) O(1) 126.7(10) no 29_555 25_555 20_555
O(1) Tb(1) O(1) O(1) 31.0(6) no 29_555 25_555 42_555
O(1) Tb(1) O(1) C(1) 78.8(4) no 29_555 25_555 10_555
O(1) Tb(1) O(1) O(1) -101.2(4) no 25_555 30_555 41_555
O(1) Tb(1) O(1) O(1) 31.0(6) no 25_555 30_555 37_555
O(1) Tb(1) O(1) O(1) 126.7(10) no 25_555 30_555 22_555
O(1) Tb(1) O(1) C(1) 78.8(4) no 25_555 30_555 8_555
O(1) Tb(1) O(1) O(1) -27.2(7) no 30_555 25_555 37_555
O(1) Tb(1) O(1) O(1) -159.4(11) no 30_555 25_555 20_555
O(1) Tb(1) O(1) O(1) 104.9(9) no 30_555 25_555 42_555
O(1) Tb(1) O(1) C(1) 152.8(7) no 30_555 25_555 10_555
O(1) Tb(1) O(1) O(1) 0.0 no 25_555 37_555 25_555
O(1) Tb(1) O(1) O(1) 132.2(7) no 25_555 37_555 8_555
O(1) Tb(1) O(1) O(1) -132.2(7) no 25_555 37_555 30_555
O(1) Tb(1) O(1) C(1) 180.0 no 25_555 37_555 8_555
O(1) Tb(1) O(1) O(1) 0.0 no 37_555 25_555 37_555
O(1) Tb(1) O(1) O(1) -132.2(7) no 37_555 25_555 20_555
O(1) Tb(1) O(1) O(1) 132.2(7) no 37_555 25_555 42_555
O(1) Tb(1) O(1) C(1) 180.0 no 37_555 25_555 10_555
O(1) Tb(1) O(1) O(1) 67.1(6) no 25_555 41_555 30_555
O(1) Tb(1) O(1) O(1) -65.1(8) no 25_555 41_555 29_555
O(1) Tb(1) O(1) O(1) -160.7(10) no 25_555 41_555 2_555
O(1) Tb(1) O(1) C(1) -112.9(6) no 25_555 41_555 2_555
O(1) Tb(1) O(1) O(1) -67.1(6) no 41_555 25_555 37_555
O(1) Tb(1) O(1) O(1) 160.7(10) no 41_555 25_555 20_555
O(1) Tb(1) O(1) O(1) 65.1(8) no 41_555 25_555 42_555
O(1) Tb(1) O(1) C(1) 112.9(6) no 41_555 25_555 10_555
O(1) Tb(1) O(1) O(1) 132.2(11) no 25_555 42_555 29_555
O(1) Tb(1) O(1) O(1) 0.0(8) no 25_555 42_555 25_555
O(1) Tb(1) O(1) O(1) -95.6(16) no 25_555 42_555 10_555
O(1) Tb(1) O(1) C(1) -47.8(11) no 25_555 42_555 10_555
O(1) Tb(1) O(1) O(1) -132.2(11) no 42_555 25_555 37_555
O(1) Tb(1) O(1) O(1) 95.6(16) no 42_555 25_555 20_555
O(1) Tb(1) O(1) O(1) 0.0(8) no 42_555 25_555 42_555
O(1) Tb(1) O(1) C(1) 47.8(11) no 42_555 25_555 10_555
O(1) Tb(1) C(1) O(1) 180.0 no 25_555 . .
O(1) Tb(1) C(1) O(1) 0.0 no 25_555 . 12_555
O(1) Tb(1) C(1) O(1) -90.0 no 25_555 . 15_555
O(1) Tb(1) C(1) O(1) 90.0 no 25_555 . 18_555
C(1) Tb(1) O(1) O(1) 0.0 no . 25_555 37_555
C(1) Tb(1) O(1) O(1) -132.2(7) no . 25_555 20_555
C(1) Tb(1) O(1) O(1) 132.2(7) no . 25_555 42_555
C(1) Tb(1) O(1) C(1) 180.0 no . 25_555 10_555
O(1) Tb(1) C(1) O(1) 155.0(7) no 25_555 2_555 2_555
O(1) Tb(1) C(1) O(1) -25.0(7) no 25_555 2_555 29_555
O(1) Tb(1) C(1) O(1) -115.0(7) no 25_555 2_555 14_555
O(1) Tb(1) C(1) O(1) 65.0(7) no 25_555 2_555 41_555
C(1) Tb(1) O(1) O(1) -90.0 no 2_555 25_555 37_555
C(1) Tb(1) O(1) O(1) 137.8(7) no 2_555 25_555 20_555
C(1) Tb(1) O(1) O(1) 42.2(7) no 2_555 25_555 42_555
C(1) Tb(1) O(1) C(1) 90.0 no 2_555 25_555 10_555
O(1) Tb(1) C(1) O(1) 90.0 no 25_555 3_555 3_555
O(1) Tb(1) C(1) O(1) -90.0 no 25_555 3_555 6_555
O(1) Tb(1) C(1) O(1) 180.0 no 25_555 3_555 13_555
O(1) Tb(1) C(1) O(1) 0.0 no 25_555 3_555 24_555
C(1) Tb(1) O(1) O(1) 180.0 no 3_555 25_555 37_555
C(1) Tb(1) O(1) O(1) 47.8(7) no 3_555 25_555 20_555
C(1) Tb(1) O(1) O(1) -47.8(7) no 3_555 25_555 42_555
C(1) Tb(1) O(1) C(1) 0.0 no 3_555 25_555 10_555
O(1) Tb(1) C(1) O(1) -155.0(7) no 25_555 5_555 5_555
O(1) Tb(1) C(1) O(1) 25.0(7) no 25_555 5_555 11_555
O(1) Tb(1) C(1) O(1) 115.0(7) no 25_555 5_555 17_555
O(1) Tb(1) C(1) O(1) -65.0(7) no 25_555 5_555 23_555
C(1) Tb(1) O(1) O(1) 90.0 no 5_555 25_555 37_555
C(1) Tb(1) O(1) O(1) -42.2(7) no 5_555 25_555 20_555
C(1) Tb(1) O(1) O(1) -137.8(7) no 5_555 25_555 42_555
C(1) Tb(1) O(1) C(1) -90.0 no 5_555 25_555 10_555
O(1) Tb(1) C(1) O(1) 90.0 no 25_555 8_555 8_555
O(1) Tb(1) C(1) O(1) -90.0 no 25_555 8_555 30_555
O(1) Tb(1) C(1) O(1) 180.0 no 25_555 8_555 22_555
O(1) Tb(1) C(1) O(1) 0.0 no 25_555 8_555 37_555
C(1) Tb(1) O(1) O(1) 0.0 no 8_555 25_555 37_555
C(1) Tb(1) O(1) O(1) -132.2(7) no 8_555 25_555 20_555
C(1) Tb(1) O(1) O(1) 132.2(7) no 8_555 25_555 42_555
C(1) Tb(1) O(1) C(1) 180.0 no 8_555 25_555 10_555
O(1) Tb(1) C(1) O(1) 180.0 no 25_555 10_555 10_555
O(1) Tb(1) C(1) O(1) 0.0 no 25_555 10_555 25_555
O(1) Tb(1) C(1) O(1) -90.0 no 25_555 10_555 20_555
O(1) Tb(1) C(1) O(1) 90.0 no 25_555 10_555 42_555
C(1) Tb(1) O(1) O(1) 180.0 no 10_555 25_555 37_555
C(1) Tb(1) O(1) O(1) 47.8(7) no 10_555 25_555 20_555
C(1) Tb(1) O(1) O(1) -47.8(7) no 10_555 25_555 42_555
C(1) Tb(1) O(1) C(1) 0.0 no 10_555 25_555 10_555
O(1) Tb(1) O(1) O(1) -27.2(7) no 29_555 30_555 41_555
O(1) Tb(1) O(1) O(1) 104.9(9) no 29_555 30_555 37_555
O(1) Tb(1) O(1) O(1) -159.4(11) no 29_555 30_555 22_555
O(1) Tb(1) O(1) C(1) 152.8(7) no 29_555 30_555 8_555
O(1) Tb(1) O(1) O(1) -101.2(4) no 30_555 29_555 42_555
O(1) Tb(1) O(1) O(1) 31.0(6) no 30_555 29_555 41_555
O(1) Tb(1) O(1) O(1) 126.7(10) no 30_555 29_555 14_555
O(1) Tb(1) O(1) C(1) 78.8(4) no 30_555 29_555 2_555
O(1) Tb(1) O(1) O(1) 67.1(6) no 29_555 37_555 25_555
O(1) Tb(1) O(1) O(1) -160.7(10) no 29_555 37_555 8_555
O(1) Tb(1) O(1) O(1) -65.1(8) no 29_555 37_555 30_555
O(1) Tb(1) O(1) C(1) -112.9(6) no 29_555 37_555 8_555
O(1) Tb(1) O(1) O(1) -67.1(6) no 37_555 29_555 42_555
O(1) Tb(1) O(1) O(1) 65.1(8) no 37_555 29_555 41_555
O(1) Tb(1) O(1) O(1) 160.7(10) no 37_555 29_555 14_555
O(1) Tb(1) O(1) C(1) 112.9(6) no 37_555 29_555 2_555
O(1) Tb(1) O(1) O(1) 132.2(11) no 29_555 41_555 30_555
O(1) Tb(1) O(1) O(1) 0.0(8) no 29_555 41_555 29_555
O(1) Tb(1) O(1) O(1) -95.6(16) no 29_555 41_555 2_555
O(1) Tb(1) O(1) C(1) -47.8(11) no 29_555 41_555 2_555
O(1) Tb(1) O(1) O(1) -132.2(11) no 41_555 29_555 42_555
O(1) Tb(1) O(1) O(1) 0.0(8) no 41_555 29_555 41_555
O(1) Tb(1) O(1) O(1) 95.6(16) no 41_555 29_555 14_555
O(1) Tb(1) O(1) C(1) 47.8(11) no 41_555 29_555 2_555
O(1) Tb(1) O(1) O(1) 0.0 no 29_555 42_555 29_555
O(1) Tb(1) O(1) O(1) -132.2(7) no 29_555 42_555 25_555
O(1) Tb(1) O(1) O(1) 132.2(7) no 29_555 42_555 10_555
O(1) Tb(1) O(1) C(1) 180.0 no 29_555 42_555 10_555
O(1) Tb(1) O(1) O(1) 0.0 no 42_555 29_555 42_555
O(1) Tb(1) O(1) O(1) 132.2(7) no 42_555 29_555 41_555
O(1) Tb(1) O(1) O(1) -132.2(7) no 42_555 29_555 14_555
O(1) Tb(1) O(1) C(1) 180.0 no 42_555 29_555 2_555
O(1) Tb(1) C(1) O(1) -90.0 no 29_555 . .
O(1) Tb(1) C(1) O(1) 90.0 no 29_555 . 12_555
O(1) Tb(1) C(1) O(1) 0.0 no 29_555 . 15_555
O(1) Tb(1) C(1) O(1) 180.0 no 29_555 . 18_555
C(1) Tb(1) O(1) O(1) 180.0 no . 29_555 42_555
C(1) Tb(1) O(1) O(1) -47.8(7) no . 29_555 41_555
C(1) Tb(1) O(1) O(1) 47.8(7) no . 29_555 14_555
C(1) Tb(1) O(1) C(1) 0.0 no . 29_555 2_555
O(1) Tb(1) C(1) O(1) 180.0 no 29_555 2_555 2_555
O(1) Tb(1) C(1) O(1) 0.0 no 29_555 2_555 29_555
O(1) Tb(1) C(1) O(1) -90.0 no 29_555 2_555 14_555
O(1) Tb(1) C(1) O(1) 90.0 no 29_555 2_555 41_555
C(1) Tb(1) O(1) O(1) 180.0 no 2_555 29_555 42_555
C(1) Tb(1) O(1) O(1) -47.8(7) no 2_555 29_555 41_555
C(1) Tb(1) O(1) O(1) 47.8(7) no 2_555 29_555 14_555
C(1) Tb(1) O(1) C(1) 0.0 no 2_555 29_555 2_555
O(1) Tb(1) C(1) O(1) 25.0(7) no 29_555 3_555 3_555
O(1) Tb(1) C(1) O(1) -155.0(7) no 29_555 3_555 6_555
O(1) Tb(1) C(1) O(1) 115.0(7) no 29_555 3_555 13_555
O(1) Tb(1) C(1) O(1) -65.0(7) no 29_555 3_555 24_555
C(1) Tb(1) O(1) O(1) 90.0 no 3_555 29_555 42_555
C(1) Tb(1) O(1) O(1) -137.8(7) no 3_555 29_555 41_555
C(1) Tb(1) O(1) O(1) -42.2(7) no 3_555 29_555 14_555
C(1) Tb(1) O(1) C(1) -90.0 no 3_555 29_555 2_555
O(1) Tb(1) C(1) O(1) 180.0 no 29_555 5_555 5_555
O(1) Tb(1) C(1) O(1) 0.0 no 29_555 5_555 11_555
O(1) Tb(1) C(1) O(1) 90.0 no 29_555 5_555 17_555
O(1) Tb(1) C(1) O(1) -90.0 no 29_555 5_555 23_555
C(1) Tb(1) O(1) O(1) 0.0 no 5_555 29_555 42_555
C(1) Tb(1) O(1) O(1) 132.2(7) no 5_555 29_555 41_555
C(1) Tb(1) O(1) O(1) -132.2(7) no 5_555 29_555 14_555
C(1) Tb(1) O(1) C(1) 180.0 no 5_555 29_555 2_555
O(1) Tb(1) C(1) O(1) 155.0(7) no 29_555 8_555 8_555
O(1) Tb(1) C(1) O(1) -25.0(7) no 29_555 8_555 30_555
O(1) Tb(1) C(1) O(1) -115.0(7) no 29_555 8_555 22_555
O(1) Tb(1) C(1) O(1) 65.0(7) no 29_555 8_555 37_555
C(1) Tb(1) O(1) O(1) -90.0 no 8_555 29_555 42_555
C(1) Tb(1) O(1) O(1) 42.2(7) no 8_555 29_555 41_555
C(1) Tb(1) O(1) O(1) 137.8(7) no 8_555 29_555 14_555
C(1) Tb(1) O(1) C(1) 90.0 no 8_555 29_555 2_555
O(1) Tb(1) C(1) O(1) 90.0 no 29_555 10_555 10_555
O(1) Tb(1) C(1) O(1) -90.0 no 29_555 10_555 25_555
O(1) Tb(1) C(1) O(1) 180.0 no 29_555 10_555 20_555
O(1) Tb(1) C(1) O(1) 0.0 no 29_555 10_555 42_555
C(1) Tb(1) O(1) O(1) 0.0 no 10_555 29_555 42_555
C(1) Tb(1) O(1) O(1) 132.2(7) no 10_555 29_555 41_555
C(1) Tb(1) O(1) O(1) -132.2(7) no 10_555 29_555 14_555
C(1) Tb(1) O(1) C(1) 180.0 no 10_555 29_555 2_555
O(1) Tb(1) O(1) O(1) 132.2(11) no 30_555 37_555 25_555
O(1) Tb(1) O(1) O(1) -95.6(16) no 30_555 37_555 8_555
O(1) Tb(1) O(1) O(1) 0.0(8) no 30_555 37_555 30_555
O(1) Tb(1) O(1) C(1) -47.8(11) no 30_555 37_555 8_555
O(1) Tb(1) O(1) O(1) -132.2(11) no 37_555 30_555 41_555
O(1) Tb(1) O(1) O(1) 0.0(8) no 37_555 30_555 37_555
O(1) Tb(1) O(1) O(1) 95.6(16) no 37_555 30_555 22_555
O(1) Tb(1) O(1) C(1) 47.8(11) no 37_555 30_555 8_555
O(1) Tb(1) O(1) O(1) 0.0 no 30_555 41_555 30_555
O(1) Tb(1) O(1) O(1) -132.2(7) no 30_555 41_555 29_555
O(1) Tb(1) O(1) O(1) 132.2(7) no 30_555 41_555 2_555
O(1) Tb(1) O(1) C(1) 180.0 no 30_555 41_555 2_555
O(1) Tb(1) O(1) O(1) 0.0 no 41_555 30_555 41_555
O(1) Tb(1) O(1) O(1) 132.2(7) no 41_555 30_555 37_555
O(1) Tb(1) O(1) O(1) -132.2(7) no 41_555 30_555 22_555
O(1) Tb(1) O(1) C(1) 180.0 no 41_555 30_555 8_555
O(1) Tb(1) O(1) O(1) 67.1(6) no 30_555 42_555 29_555
O(1) Tb(1) O(1) O(1) -65.1(8) no 30_555 42_555 25_555
O(1) Tb(1) O(1) O(1) -160.7(10) no 30_555 42_555 10_555
O(1) Tb(1) O(1) C(1) -112.9(6) no 30_555 42_555 10_555
O(1) Tb(1) O(1) O(1) -67.1(6) no 42_555 30_555 41_555
O(1) Tb(1) O(1) O(1) 65.1(8) no 42_555 30_555 37_555
O(1) Tb(1) O(1) O(1) 160.7(10) no 42_555 30_555 22_555
O(1) Tb(1) O(1) C(1) 112.9(6) no 42_555 30_555 8_555
O(1) Tb(1) C(1) O(1) -155.0(7) no 30_555 . .
O(1) Tb(1) C(1) O(1) 25.0(7) no 30_555 . 12_555
O(1) Tb(1) C(1) O(1) -65.0(7) no 30_555 . 15_555
O(1) Tb(1) C(1) O(1) 115.0(7) no 30_555 . 18_555
C(1) Tb(1) O(1) O(1) 90.0 no . 30_555 41_555
C(1) Tb(1) O(1) O(1) -137.8(7) no . 30_555 37_555
C(1) Tb(1) O(1) O(1) -42.2(7) no . 30_555 22_555
C(1) Tb(1) O(1) C(1) -90.0 no . 30_555 8_555
O(1) Tb(1) C(1) O(1) 90.0 no 30_555 2_555 2_555
O(1) Tb(1) C(1) O(1) -90.0 no 30_555 2_555 29_555
O(1) Tb(1) C(1) O(1) 180.0 no 30_555 2_555 14_555
O(1) Tb(1) C(1) O(1) 0.0 no 30_555 2_555 41_555
C(1) Tb(1) O(1) O(1) 0.0 no 2_555 30_555 41_555
C(1) Tb(1) O(1) O(1) 132.2(7) no 2_555 30_555 37_555
C(1) Tb(1) O(1) O(1) -132.2(7) no 2_555 30_555 22_555
C(1) Tb(1) O(1) C(1) 180.0 no 2_555 30_555 8_555
O(1) Tb(1) C(1) O(1) 0.0 no 30_555 3_555 3_555
O(1) Tb(1) C(1) O(1) 180.0 no 30_555 3_555 6_555
O(1) Tb(1) C(1) O(1) 90.0 no 30_555 3_555 13_555
O(1) Tb(1) C(1) O(1) -90.0 no 30_555 3_555 24_555
C(1) Tb(1) O(1) O(1) 0.0 no 3_555 30_555 41_555
C(1) Tb(1) O(1) O(1) 132.2(7) no 3_555 30_555 37_555
C(1) Tb(1) O(1) O(1) -132.2(7) no 3_555 30_555 22_555
C(1) Tb(1) O(1) C(1) 180.0 no 3_555 30_555 8_555
O(1) Tb(1) C(1) O(1) -90.0 no 30_555 5_555 5_555
O(1) Tb(1) C(1) O(1) 90.0 no 30_555 5_555 11_555
O(1) Tb(1) C(1) O(1) 180.0 no 30_555 5_555 17_555
O(1) Tb(1) C(1) O(1) 0.0 no 30_555 5_555 23_555
C(1) Tb(1) O(1) O(1) 180.0 no 5_555 30_555 41_555
C(1) Tb(1) O(1) O(1) -47.8(7) no 5_555 30_555 37_555
C(1) Tb(1) O(1) O(1) 47.8(7) no 5_555 30_555 22_555
C(1) Tb(1) O(1) C(1) 0.0 no 5_555 30_555 8_555
O(1) Tb(1) C(1) O(1) 180.0 no 30_555 8_555 8_555
O(1) Tb(1) C(1) O(1) 0.0 no 30_555 8_555 30_555
O(1) Tb(1) C(1) O(1) -90.0 no 30_555 8_555 22_555
O(1) Tb(1) C(1) O(1) 90.0 no 30_555 8_555 37_555
C(1) Tb(1) O(1) O(1) 180.0 no 8_555 30_555 41_555
C(1) Tb(1) O(1) O(1) -47.8(7) no 8_555 30_555 37_555
C(1) Tb(1) O(1) O(1) 47.8(7) no 8_555 30_555 22_555
C(1) Tb(1) O(1) C(1) 0.0 no 8_555 30_555 8_555
O(1) Tb(1) C(1) O(1) 155.0(7) no 30_555 10_555 10_555
O(1) Tb(1) C(1) O(1) -25.0(7) no 30_555 10_555 25_555
O(1) Tb(1) C(1) O(1) -115.0(7) no 30_555 10_555 20_555
O(1) Tb(1) C(1) O(1) 65.0(7) no 30_555 10_555 42_555
C(1) Tb(1) O(1) O(1) -90.0 no 10_555 30_555 41_555
C(1) Tb(1) O(1) O(1) 42.2(7) no 10_555 30_555 37_555
C(1) Tb(1) O(1) O(1) 137.8(7) no 10_555 30_555 22_555
C(1) Tb(1) O(1) C(1) 90.0 no 10_555 30_555 8_555
O(1) Tb(1) O(1) O(1) 27.2(7) no 37_555 41_555 30_555
O(1) Tb(1) O(1) O(1) -104.9(9) no 37_555 41_555 29_555
O(1) Tb(1) O(1) O(1) 159.4(11) no 37_555 41_555 2_555
O(1) Tb(1) O(1) C(1) -152.8(7) no 37_555 41_555 2_555
O(1) Tb(1) O(1) O(1) 101.2(4) no 41_555 37_555 25_555
O(1) Tb(1) O(1) O(1) -126.7(10) no 41_555 37_555 8_555
O(1) Tb(1) O(1) O(1) -31.0(6) no 41_555 37_555 30_555
O(1) Tb(1) O(1) C(1) -78.8(4) no 41_555 37_555 8_555
O(1) Tb(1) O(1) O(1) 101.2(4) no 37_555 42_555 29_555
O(1) Tb(1) O(1) O(1) -31.0(6) no 37_555 42_555 25_555
O(1) Tb(1) O(1) O(1) -126.7(10) no 37_555 42_555 10_555
O(1) Tb(1) O(1) C(1) -78.8(4) no 37_555 42_555 10_555
O(1) Tb(1) O(1) O(1) 27.2(7) no 42_555 37_555 25_555
O(1) Tb(1) O(1) O(1) 159.4(11) no 42_555 37_555 8_555
O(1) Tb(1) O(1) O(1) -104.9(9) no 42_555 37_555 30_555
O(1) Tb(1) O(1) C(1) -152.8(7) no 42_555 37_555 8_555
O(1) Tb(1) C(1) O(1) 180.0 no 37_555 . .
O(1) Tb(1) C(1) O(1) 0.0 no 37_555 . 12_555
O(1) Tb(1) C(1) O(1) -90.0 no 37_555 . 15_555
O(1) Tb(1) C(1) O(1) 90.0 no 37_555 . 18_555
C(1) Tb(1) O(1) O(1) 180.0 no . 37_555 25_555
C(1) Tb(1) O(1) O(1) -47.8(7) no . 37_555 8_555
C(1) Tb(1) O(1) O(1) 47.8(7) no . 37_555 30_555
C(1) Tb(1) O(1) C(1) 0.0 no . 37_555 8_555
O(1) Tb(1) C(1) O(1) 115.0(7) no 37_555 2_555 2_555
O(1) Tb(1) C(1) O(1) -65.0(7) no 37_555 2_555 29_555
O(1) Tb(1) C(1) O(1) -155.0(7) no 37_555 2_555 14_555
O(1) Tb(1) C(1) O(1) 25.0(7) no 37_555 2_555 41_555
C(1) Tb(1) O(1) O(1) 90.0 no 2_555 37_555 25_555
C(1) Tb(1) O(1) O(1) -137.8(7) no 2_555 37_555 8_555
C(1) Tb(1) O(1) O(1) -42.2(7) no 2_555 37_555 30_555
C(1) Tb(1) O(1) C(1) -90.0 no 2_555 37_555 8_555
O(1) Tb(1) C(1) O(1) 90.0 no 37_555 3_555 3_555
O(1) Tb(1) C(1) O(1) -90.0 no 37_555 3_555 6_555
O(1) Tb(1) C(1) O(1) 180.0 no 37_555 3_555 13_555
O(1) Tb(1) C(1) O(1) 0.0 no 37_555 3_555 24_555
C(1) Tb(1) O(1) O(1) 0.0 no 3_555 37_555 25_555
C(1) Tb(1) O(1) O(1) 132.2(7) no 3_555 37_555 8_555
C(1) Tb(1) O(1) O(1) -132.2(7) no 3_555 37_555 30_555
C(1) Tb(1) O(1) C(1) 180.0 no 3_555 37_555 8_555
O(1) Tb(1) C(1) O(1) -115.0(7) no 37_555 5_555 5_555
O(1) Tb(1) C(1) O(1) 65.0(7) no 37_555 5_555 11_555
O(1) Tb(1) C(1) O(1) 155.0(7) no 37_555 5_555 17_555
O(1) Tb(1) C(1) O(1) -25.0(7) no 37_555 5_555 23_555
C(1) Tb(1) O(1) O(1) -90.0 no 5_555 37_555 25_555
C(1) Tb(1) O(1) O(1) 42.2(7) no 5_555 37_555 8_555
C(1) Tb(1) O(1) O(1) 137.8(7) no 5_555 37_555 30_555
C(1) Tb(1) O(1) C(1) 90.0 no 5_555 37_555 8_555
O(1) Tb(1) C(1) O(1) 90.0 no 37_555 8_555 8_555
O(1) Tb(1) C(1) O(1) -90.0 no 37_555 8_555 30_555
O(1) Tb(1) C(1) O(1) 180.0 no 37_555 8_555 22_555
O(1) Tb(1) C(1) O(1) 0.0 no 37_555 8_555 37_555
C(1) Tb(1) O(1) O(1) 180.0 no 8_555 37_555 25_555
C(1) Tb(1) O(1) O(1) -47.8(7) no 8_555 37_555 8_555
C(1) Tb(1) O(1) O(1) 47.8(7) no 8_555 37_555 30_555
C(1) Tb(1) O(1) C(1) 0.0 no 8_555 37_555 8_555
O(1) Tb(1) C(1) O(1) 180.0 no 37_555 10_555 10_555
O(1) Tb(1) C(1) O(1) 0.0 no 37_555 10_555 25_555
O(1) Tb(1) C(1) O(1) -90.0 no 37_555 10_555 20_555
O(1) Tb(1) C(1) O(1) 90.0 no 37_555 10_555 42_555
C(1) Tb(1) O(1) O(1) 0.0 no 10_555 37_555 25_555
C(1) Tb(1) O(1) O(1) 132.2(7) no 10_555 37_555 8_555
C(1) Tb(1) O(1) O(1) -132.2(7) no 10_555 37_555 30_555
C(1) Tb(1) O(1) C(1) 180.0 no 10_555 37_555 8_555
O(1) Tb(1) O(1) O(1) 27.2(7) no 41_555 42_555 29_555
O(1) Tb(1) O(1) O(1) -104.9(9) no 41_555 42_555 25_555
O(1) Tb(1) O(1) O(1) 159.4(11) no 41_555 42_555 10_555
O(1) Tb(1) O(1) C(1) -152.8(7) no 41_555 42_555 10_555
O(1) Tb(1) O(1) O(1) 101.2(4) no 42_555 41_555 30_555
O(1) Tb(1) O(1) O(1) -31.0(6) no 42_555 41_555 29_555
O(1) Tb(1) O(1) O(1) -126.7(10) no 42_555 41_555 2_555
O(1) Tb(1) O(1) C(1) -78.8(4) no 42_555 41_555 2_555
O(1) Tb(1) C(1) O(1) -115.0(7) no 41_555 . .
O(1) Tb(1) C(1) O(1) 65.0(7) no 41_555 . 12_555
O(1) Tb(1) C(1) O(1) -25.0(7) no 41_555 . 15_555
O(1) Tb(1) C(1) O(1) 155.0(7) no 41_555 . 18_555
C(1) Tb(1) O(1) O(1) -90.0 no . 41_555 30_555
C(1) Tb(1) O(1) O(1) 137.8(7) no . 41_555 29_555
C(1) Tb(1) O(1) O(1) 42.2(7) no . 41_555 2_555
C(1) Tb(1) O(1) C(1) 90.0 no . 41_555 2_555
O(1) Tb(1) C(1) O(1) 90.0 no 41_555 2_555 2_555
O(1) Tb(1) C(1) O(1) -90.0 no 41_555 2_555 29_555
O(1) Tb(1) C(1) O(1) 180.0 no 41_555 2_555 14_555
O(1) Tb(1) C(1) O(1) 0.0 no 41_555 2_555 41_555
C(1) Tb(1) O(1) O(1) 180.0 no 2_555 41_555 30_555
C(1) Tb(1) O(1) O(1) 47.8(7) no 2_555 41_555 29_555
C(1) Tb(1) O(1) O(1) -47.8(7) no 2_555 41_555 2_555
C(1) Tb(1) O(1) C(1) 0.0 no 2_555 41_555 2_555
O(1) Tb(1) C(1) O(1) 0.0 no 41_555 3_555 3_555
O(1) Tb(1) C(1) O(1) 180.0 no 41_555 3_555 6_555
O(1) Tb(1) C(1) O(1) 90.0 no 41_555 3_555 13_555
O(1) Tb(1) C(1) O(1) -90.0 no 41_555 3_555 24_555
C(1) Tb(1) O(1) O(1) 180.0 no 3_555 41_555 30_555
C(1) Tb(1) O(1) O(1) 47.8(7) no 3_555 41_555 29_555
C(1) Tb(1) O(1) O(1) -47.8(7) no 3_555 41_555 2_555
C(1) Tb(1) O(1) C(1) 0.0 no 3_555 41_555 2_555
O(1) Tb(1) C(1) O(1) -90.0 no 41_555 5_555 5_555
O(1) Tb(1) C(1) O(1) 90.0 no 41_555 5_555 11_555
O(1) Tb(1) C(1) O(1) 180.0 no 41_555 5_555 17_555
O(1) Tb(1) C(1) O(1) 0.0 no 41_555 5_555 23_555
C(1) Tb(1) O(1) O(1) 0.0 no 5_555 41_555 30_555
C(1) Tb(1) O(1) O(1) -132.2(7) no 5_555 41_555 29_555
C(1) Tb(1) O(1) O(1) 132.2(7) no 5_555 41_555 2_555
C(1) Tb(1) O(1) C(1) 180.0 no 5_555 41_555 2_555
O(1) Tb(1) C(1) O(1) 180.0 no 41_555 8_555 8_555
O(1) Tb(1) C(1) O(1) 0.0 no 41_555 8_555 30_555
O(1) Tb(1) C(1) O(1) -90.0 no 41_555 8_555 22_555
O(1) Tb(1) C(1) O(1) 90.0 no 41_555 8_555 37_555
C(1) Tb(1) O(1) O(1) 0.0 no 8_555 41_555 30_555
C(1) Tb(1) O(1) O(1) -132.2(7) no 8_555 41_555 29_555
C(1) Tb(1) O(1) O(1) 132.2(7) no 8_555 41_555 2_555
C(1) Tb(1) O(1) C(1) 180.0 no 8_555 41_555 2_555
O(1) Tb(1) C(1) O(1) 115.0(7) no 41_555 10_555 10_555
O(1) Tb(1) C(1) O(1) -65.0(7) no 41_555 10_555 25_555
O(1) Tb(1) C(1) O(1) -155.0(7) no 41_555 10_555 20_555
O(1) Tb(1) C(1) O(1) 25.0(7) no 41_555 10_555 42_555
C(1) Tb(1) O(1) O(1) 90.0 no 10_555 41_555 30_555
C(1) Tb(1) O(1) O(1) -42.2(7) no 10_555 41_555 29_555
C(1) Tb(1) O(1) O(1) -137.8(7) no 10_555 41_555 2_555
C(1) Tb(1) O(1) C(1) -90.0 no 10_555 41_555 2_555
O(1) Tb(1) C(1) O(1) -90.0 no 42_555 . .
O(1) Tb(1) C(1) O(1) 90.0 no 42_555 . 12_555
O(1) Tb(1) C(1) O(1) 0.0 no 42_555 . 15_555
O(1) Tb(1) C(1) O(1) 180.0 no 42_555 . 18_555
C(1) Tb(1) O(1) O(1) 0.0 no . 42_555 29_555
C(1) Tb(1) O(1) O(1) -132.2(7) no . 42_555 25_555
C(1) Tb(1) O(1) O(1) 132.2(7) no . 42_555 10_555
C(1) Tb(1) O(1) C(1) 180.0 no . 42_555 10_555
O(1) Tb(1) C(1) O(1) 180.0 no 42_555 2_555 2_555
O(1) Tb(1) C(1) O(1) 0.0 no 42_555 2_555 29_555
O(1) Tb(1) C(1) O(1) -90.0 no 42_555 2_555 14_555
O(1) Tb(1) C(1) O(1) 90.0 no 42_555 2_555 41_555
C(1) Tb(1) O(1) O(1) 0.0 no 2_555 42_555 29_555
C(1) Tb(1) O(1) O(1) -132.2(7) no 2_555 42_555 25_555
C(1) Tb(1) O(1) O(1) 132.2(7) no 2_555 42_555 10_555
C(1) Tb(1) O(1) C(1) 180.0 no 2_555 42_555 10_555
O(1) Tb(1) C(1) O(1) 65.0(7) no 42_555 3_555 3_555
O(1) Tb(1) C(1) O(1) -115.0(7) no 42_555 3_555 6_555
O(1) Tb(1) C(1) O(1) 155.0(7) no 42_555 3_555 13_555
O(1) Tb(1) C(1) O(1) -25.0(7) no 42_555 3_555 24_555
C(1) Tb(1) O(1) O(1) -90.0 no 3_555 42_555 29_555
C(1) Tb(1) O(1) O(1) 137.8(7) no 3_555 42_555 25_555
C(1) Tb(1) O(1) O(1) 42.2(7) no 3_555 42_555 10_555
C(1) Tb(1) O(1) C(1) 90.0 no 3_555 42_555 10_555
O(1) Tb(1) C(1) O(1) 180.0 no 42_555 5_555 5_555
O(1) Tb(1) C(1) O(1) 0.0 no 42_555 5_555 11_555
O(1) Tb(1) C(1) O(1) 90.0 no 42_555 5_555 17_555
O(1) Tb(1) C(1) O(1) -90.0 no 42_555 5_555 23_555
C(1) Tb(1) O(1) O(1) 180.0 no 5_555 42_555 29_555
C(1) Tb(1) O(1) O(1) 47.8(7) no 5_555 42_555 25_555
C(1) Tb(1) O(1) O(1) -47.8(7) no 5_555 42_555 10_555
C(1) Tb(1) O(1) C(1) 0.0 no 5_555 42_555 10_555
O(1) Tb(1) C(1) O(1) 115.0(7) no 42_555 8_555 8_555
O(1) Tb(1) C(1) O(1) -65.0(7) no 42_555 8_555 30_555
O(1) Tb(1) C(1) O(1) -155.0(7) no 42_555 8_555 22_555
O(1) Tb(1) C(1) O(1) 25.0(7) no 42_555 8_555 37_555
C(1) Tb(1) O(1) O(1) 90.0 no 8_555 42_555 29_555
C(1) Tb(1) O(1) O(1) -42.2(7) no 8_555 42_555 25_555
C(1) Tb(1) O(1) O(1) -137.8(7) no 8_555 42_555 10_555
C(1) Tb(1) O(1) C(1) -90.0 no 8_555 42_555 10_555
O(1) Tb(1) C(1) O(1) 90.0 no 42_555 10_555 10_555
O(1) Tb(1) C(1) O(1) -90.0 no 42_555 10_555 25_555
O(1) Tb(1) C(1) O(1) 180.0 no 42_555 10_555 20_555
O(1) Tb(1) C(1) O(1) 0.0 no 42_555 10_555 42_555
C(1) Tb(1) O(1) O(1) 180.0 no 10_555 42_555 29_555
C(1) Tb(1) O(1) O(1) 47.8(7) no 10_555 42_555 25_555
C(1) Tb(1) O(1) O(1) -47.8(7) no 10_555 42_555 10_555
C(1) Tb(1) O(1) C(1) 0.0 no 10_555 42_555 10_555
C(1) Tb(1) C(1) O(1) 0.0 no . 2_555 2_555
C(1) Tb(1) C(1) O(1) 180.0 no . 2_555 29_555
C(1) Tb(1) C(1) O(1) 90.0 no . 2_555 14_555
C(1) Tb(1) C(1) O(1) -90.0 no . 2_555 41_555
C(1) Tb(1) C(1) O(1) -90.0 no 2_555 . .
C(1) Tb(1) C(1) O(1) 90.0 no 2_555 . 12_555
C(1) Tb(1) C(1) O(1) 0.0 no 2_555 . 15_555
C(1) Tb(1) C(1) O(1) 180.0 no 2_555 . 18_555
C(1) Tb(1) C(1) O(1) -90.0 no . 3_555 3_555
C(1) Tb(1) C(1) O(1) 90.0 no . 3_555 6_555
C(1) Tb(1) C(1) O(1) 0.0 no . 3_555 13_555
C(1) Tb(1) C(1) O(1) 180.0 no . 3_555 24_555
C(1) Tb(1) C(1) O(1) 0.0 no 3_555 . .
C(1) Tb(1) C(1) O(1) 180.0 no 3_555 . 12_555
C(1) Tb(1) C(1) O(1) 90.0 no 3_555 . 15_555
C(1) Tb(1) C(1) O(1) -90.0 no 3_555 . 18_555
C(1) Tb(1) C(1) O(1) 0.0 no . 5_555 5_555
C(1) Tb(1) C(1) O(1) 180.0 no . 5_555 11_555
C(1) Tb(1) C(1) O(1) -90.0 no . 5_555 17_555
C(1) Tb(1) C(1) O(1) 90.0 no . 5_555 23_555
C(1) Tb(1) C(1) O(1) 90.0 no 5_555 . .
C(1) Tb(1) C(1) O(1) -90.0 no 5_555 . 12_555
C(1) Tb(1) C(1) O(1) 180.0 no 5_555 . 15_555
C(1) Tb(1) C(1) O(1) 0.0 no 5_555 . 18_555
C(1) Tb(1) C(1) O(1) -90.0 no . 8_555 8_555
C(1) Tb(1) C(1) O(1) 90.0 no . 8_555 30_555
C(1) Tb(1) C(1) O(1) 0.0 no . 8_555 22_555
C(1) Tb(1) C(1) O(1) 180.0 no . 8_555 37_555
C(1) Tb(1) C(1) O(1) 180.0 no 8_555 . .
C(1) Tb(1) C(1) O(1) 0.0 no 8_555 . 12_555
C(1) Tb(1) C(1) O(1) -90.0 no 8_555 . 15_555
C(1) Tb(1) C(1) O(1) 90.0 no 8_555 . 18_555
C(1) Tb(1) C(1) O(1) 0.0 no 2_555 3_555 3_555
C(1) Tb(1) C(1) O(1) 180.0 no 2_555 3_555 6_555
C(1) Tb(1) C(1) O(1) 90.0 no 2_555 3_555 13_555
C(1) Tb(1) C(1) O(1) -90.0 no 2_555 3_555 24_555
C(1) Tb(1) C(1) O(1) -90.0 no 3_555 2_555 2_555
C(1) Tb(1) C(1) O(1) 90.0 no 3_555 2_555 29_555
C(1) Tb(1) C(1) O(1) 0.0 no 3_555 2_555 14_555
C(1) Tb(1) C(1) O(1) 180.0 no 3_555 2_555 41_555
C(1) Tb(1) C(1) O(1) 180.0 no 2_555 8_555 8_555
C(1) Tb(1) C(1) O(1) 0.0 no 2_555 8_555 30_555
C(1) Tb(1) C(1) O(1) -90.0 no 2_555 8_555 22_555
C(1) Tb(1) C(1) O(1) 90.0 no 2_555 8_555 37_555
C(1) Tb(1) C(1) O(1) 90.0 no 8_555 2_555 2_555
C(1) Tb(1) C(1) O(1) -90.0 no 8_555 2_555 29_555
C(1) Tb(1) C(1) O(1) 180.0 no 8_555 2_555 14_555
C(1) Tb(1) C(1) O(1) 0.0 no 8_555 2_555 41_555
C(1) Tb(1) C(1) O(1) 90.0 no 2_555 10_555 10_555
C(1) Tb(1) C(1) O(1) -90.0 no 2_555 10_555 25_555
C(1) Tb(1) C(1) O(1) 180.0 no 2_555 10_555 20_555
C(1) Tb(1) C(1) O(1) 0.0 no 2_555 10_555 42_555
C(1) Tb(1) C(1) O(1) 180.0 no 10_555 2_555 2_555
C(1) Tb(1) C(1) O(1) 0.0 no 10_555 2_555 29_555
C(1) Tb(1) C(1) O(1) -90.0 no 10_555 2_555 14_555
C(1) Tb(1) C(1) O(1) 90.0 no 10_555 2_555 41_555
C(1) Tb(1) C(1) O(1) 90.0 no 3_555 5_555 5_555
C(1) Tb(1) C(1) O(1) -90.0 no 3_555 5_555 11_555
C(1) Tb(1) C(1) O(1) 0.0 no 3_555 5_555 17_555
C(1) Tb(1) C(1) O(1) 180.0 no 3_555 5_555 23_555
C(1) Tb(1) C(1) O(1) 180.0 no 5_555 3_555 3_555
C(1) Tb(1) C(1) O(1) 0.0 no 5_555 3_555 6_555
C(1) Tb(1) C(1) O(1) -90.0 no 5_555 3_555 13_555
C(1) Tb(1) C(1) O(1) 90.0 no 5_555 3_555 24_555
C(1) Tb(1) C(1) O(1) 0.0 no 3_555 10_555 10_555
C(1) Tb(1) C(1) O(1) 180.0 no 3_555 10_555 25_555
C(1) Tb(1) C(1) O(1) 90.0 no 3_555 10_555 20_555
C(1) Tb(1) C(1) O(1) -90.0 no 3_555 10_555 42_555
C(1) Tb(1) C(1) O(1) 90.0 no 10_555 3_555 3_555
C(1) Tb(1) C(1) O(1) -90.0 no 10_555 3_555 6_555
C(1) Tb(1) C(1) O(1) 180.0 no 10_555 3_555 13_555
C(1) Tb(1) C(1) O(1) 0.0 no 10_555 3_555 24_555
C(1) Tb(1) C(1) O(1) 0.0 no 5_555 8_555 8_555
C(1) Tb(1) C(1) O(1) 180.0 no 5_555 8_555 30_555
C(1) Tb(1) C(1) O(1) 90.0 no 5_555 8_555 22_555
C(1) Tb(1) C(1) O(1) -90.0 no 5_555 8_555 37_555
C(1) Tb(1) C(1) O(1) -90.0 no 8_555 5_555 5_555
C(1) Tb(1) C(1) O(1) 90.0 no 8_555 5_555 11_555
C(1) Tb(1) C(1) O(1) 180.0 no 8_555 5_555 17_555
C(1) Tb(1) C(1) O(1) 0.0 no 8_555 5_555 23_555
C(1) Tb(1) C(1) O(1) -90.0 no 5_555 10_555 10_555
C(1) Tb(1) C(1) O(1) 90.0 no 5_555 10_555 25_555
C(1) Tb(1) C(1) O(1) 0.0 no 5_555 10_555 20_555
C(1) Tb(1) C(1) O(1) 180.0 no 5_555 10_555 42_555
C(1) Tb(1) C(1) O(1) 180.0 no 10_555 5_555 5_555
C(1) Tb(1) C(1) O(1) 0.0 no 10_555 5_555 11_555
C(1) Tb(1) C(1) O(1) 90.0 no 10_555 5_555 17_555
C(1) Tb(1) C(1) O(1) -90.0 no 10_555 5_555 23_555
C(1) Tb(1) C(1) O(1) 180.0 no 8_555 10_555 10_555
C(1) Tb(1) C(1) O(1) 0.0 no 8_555 10_555 25_555
C(1) Tb(1) C(1) O(1) -90.0 no 8_555 10_555 20_555
C(1) Tb(1) C(1) O(1) 90.0 no 8_555 10_555 42_555
C(1) Tb(1) C(1) O(1) 90.0 no 10_555 8_555 8_555
C(1) Tb(1) C(1) O(1) -90.0 no 10_555 8_555 30_555
C(1) Tb(1) C(1) O(1) 180.0 no 10_555 8_555 22_555
C(1) Tb(1) C(1) O(1) 0.0 no 10_555 8_555 37_555
N(1) Co(1) N(1) C(4) 180.0 no . 98_554 98_554
N(1) Co(1) N(1) C(4) 0.0 no . 98_554 125_554
N(1) Co(1) N(1) C(4) 90.0 no . 98_554 110_554
N(1) Co(1) N(1) C(4) -90.0 no . 98_554 137_554
N(1) Co(1) N(1) C(4) -90.0 no 98_554 . .
N(1) Co(1) N(1) C(4) 90.0 no 98_554 . 12_555
N(1) Co(1) N(1) C(4) 180.0 no 98_554 . 15_555
N(1) Co(1) N(1) C(4) 0.0 no 98_554 . 18_555
N(1) Co(1) N(1) C(4) 180.0 no . 101_555 101_555
N(1) Co(1) N(1) C(4) 0.0 no . 101_555 107_555
N(1) Co(1) N(1) C(4) -90.0 no . 101_555 113_555
N(1) Co(1) N(1) C(4) 90.0 no . 101_555 119_555
N(1) Co(1) N(1) C(4) 90.0 no 101_555 . .
N(1) Co(1) N(1) C(4) -90.0 no 101_555 . 12_555
N(1) Co(1) N(1) C(4) 0.0 no 101_555 . 15_555
N(1) Co(1) N(1) C(4) 180.0 no 101_555 . 18_555
N(1) Co(1) N(1) C(4) -90.0 no . 147_545 147_545
N(1) Co(1) N(1) C(4) 90.0 no . 147_545 150_545
N(1) Co(1) N(1) C(4) 180.0 no . 147_545 157_545
N(1) Co(1) N(1) C(4) 0.0 no . 147_545 168_545
N(1) Co(1) N(1) C(4) 180.0 no 147_545 . .
N(1) Co(1) N(1) C(4) 0.0 no 147_545 . 12_555
N(1) Co(1) N(1) C(4) 90.0 no 147_545 . 15_555
N(1) Co(1) N(1) C(4) -90.0 no 147_545 . 18_555
N(1) Co(1) N(1) C(4) -90.0 no . 152_555 152_555
N(1) Co(1) N(1) C(4) 90.0 no . 152_555 174_555
N(1) Co(1) N(1) C(4) 180.0 no . 152_555 166_555
N(1) Co(1) N(1) C(4) 0.0 no . 152_555 181_555
N(1) Co(1) N(1) C(4) 0.0 no 152_555 . .
N(1) Co(1) N(1) C(4) 180.0 no 152_555 . 12_555
N(1) Co(1) N(1) C(4) -90.0 no 152_555 . 15_555
N(1) Co(1) N(1) C(4) 90.0 no 152_555 . 18_555
N(1) Co(1) N(1) C(4) 0.0 no 10_655 98_554 98_554
N(1) Co(1) N(1) C(4) 180.0 no 10_655 98_554 125_554
N(1) Co(1) N(1) C(4) -90.0 no 10_655 98_554 110_554
N(1) Co(1) N(1) C(4) 90.0 no 10_655 98_554 137_554
N(1) Co(1) N(1) C(4) 90.0 no 98_554 10_655 10_655
N(1) Co(1) N(1) C(4) -90.0 no 98_554 10_655 25_655
N(1) Co(1) N(1) C(4) 0.0 no 98_554 10_655 20_655
N(1) Co(1) N(1) C(4) 180.0 no 98_554 10_655 42_655
N(1) Co(1) N(1) C(4) 0.0 no 10_655 101_555 101_555
N(1) Co(1) N(1) C(4) 180.0 no 10_655 101_555 107_555
N(1) Co(1) N(1) C(4) 90.0 no 10_655 101_555 113_555
N(1) Co(1) N(1) C(4) -90.0 no 10_655 101_555 119_555
N(1) Co(1) N(1) C(4) -90.0 no 101_555 10_655 10_655
N(1) Co(1) N(1) C(4) 90.0 no 101_555 10_655 25_655
N(1) Co(1) N(1) C(4) 180.0 no 101_555 10_655 20_655
N(1) Co(1) N(1) C(4) 0.0 no 101_555 10_655 42_655
N(1) Co(1) N(1) C(4) 90.0 no 10_655 147_545 147_545
N(1) Co(1) N(1) C(4) -90.0 no 10_655 147_545 150_545
N(1) Co(1) N(1) C(4) 0.0 no 10_655 147_545 157_545
N(1) Co(1) N(1) C(4) 180.0 no 10_655 147_545 168_545
N(1) Co(1) N(1) C(4) 180.0 no 147_545 10_655 10_655
N(1) Co(1) N(1) C(4) 0.0 no 147_545 10_655 25_655
N(1) Co(1) N(1) C(4) 90.0 no 147_545 10_655 20_655
N(1) Co(1) N(1) C(4) -90.0 no 147_545 10_655 42_655
N(1) Co(1) N(1) C(4) 90.0 no 10_655 152_555 152_555
N(1) Co(1) N(1) C(4) -90.0 no 10_655 152_555 174_555
N(1) Co(1) N(1) C(4) 0.0 no 10_655 152_555 166_555
N(1) Co(1) N(1) C(4) 180.0 no 10_655 152_555 181_555
N(1) Co(1) N(1) C(4) 0.0 no 152_555 10_655 10_655
N(1) Co(1) N(1) C(4) 180.0 no 152_555 10_655 25_655
N(1) Co(1) N(1) C(4) -90.0 no 152_555 10_655 20_655
N(1) Co(1) N(1) C(4) 90.0 no 152_555 10_655 42_655
N(1) Co(1) N(1) C(4) 180.0 no 98_554 147_545 147_545
N(1) Co(1) N(1) C(4) 0.0 no 98_554 147_545 150_545
N(1) Co(1) N(1) C(4) 90.0 no 98_554 147_545 157_545
N(1) Co(1) N(1) C(4) -90.0 no 98_554 147_545 168_545
N(1) Co(1) N(1) C(4) -90.0 no 147_545 98_554 98_554
N(1) Co(1) N(1) C(4) 90.0 no 147_545 98_554 125_554
N(1) Co(1) N(1) C(4) 180.0 no 147_545 98_554 110_554
N(1) Co(1) N(1) C(4) 0.0 no 147_545 98_554 137_554
N(1) Co(1) N(1) C(4) 0.0 no 98_554 152_555 152_555
N(1) Co(1) N(1) C(4) 180.0 no 98_554 152_555 174_555
N(1) Co(1) N(1) C(4) -90.0 no 98_554 152_555 166_555
N(1) Co(1) N(1) C(4) 90.0 no 98_554 152_555 181_555
N(1) Co(1) N(1) C(4) 90.0 no 152_555 98_554 98_554
N(1) Co(1) N(1) C(4) -90.0 no 152_555 98_554 125_554
N(1) Co(1) N(1) C(4) 0.0 no 152_555 98_554 110_554
N(1) Co(1) N(1) C(4) 180.0 no 152_555 98_554 137_554
N(1) Co(1) N(1) C(4) 0.0 no 101_555 147_545 147_545
N(1) Co(1) N(1) C(4) 180.0 no 101_555 147_545 150_545
N(1) Co(1) N(1) C(4) -90.0 no 101_555 147_545 157_545
N(1) Co(1) N(1) C(4) 90.0 no 101_555 147_545 168_545
N(1) Co(1) N(1) C(4) 90.0 no 147_545 101_555 101_555
N(1) Co(1) N(1) C(4) -90.0 no 147_545 101_555 107_555
N(1) Co(1) N(1) C(4) 180.0 no 147_545 101_555 113_555
N(1) Co(1) N(1) C(4) 0.0 no 147_545 101_555 119_555
N(1) Co(1) N(1) C(4) 180.0 no 101_555 152_555 152_555
N(1) Co(1) N(1) C(4) 0.0 no 101_555 152_555 174_555
N(1) Co(1) N(1) C(4) 90.0 no 101_555 152_555 166_555
N(1) Co(1) N(1) C(4) -90.0 no 101_555 152_555 181_555
N(1) Co(1) N(1) C(4) -90.0 no 152_555 101_555 101_555
N(1) Co(1) N(1) C(4) 90.0 no 152_555 101_555 107_555
N(1) Co(1) N(1) C(4) 0.0 no 152_555 101_555 113_555
N(1) Co(1) N(1) C(4) 180.0 no 152_555 101_555 119_555
Tb(1) O(1) O(1) Tb(1) 0.0 no . 13_555 .
Tb(1) O(1) O(1) O(1) 54.7(15) no . 13_555 3_555
Tb(1) O(1) O(1) O(1) -54.7(15) no . 13_555 6_555
Tb(1) O(1) O(1) Tb(1) 0.0 no . 15_555 .
Tb(1) O(1) O(1) O(1) -53.5(14) no . 15_555 2_555
Tb(1) O(1) O(1) O(1) 71.7(9) no . 15_555 12_555
Tb(1) O(1) O(1) C(1) 110.9(11) no . 15_555 .
Tb(1) O(1) O(1) Tb(1) 0.0 no . 18_555 .
Tb(1) O(1) O(1) O(1) 53.5(14) no . 18_555 5_555
Tb(1) O(1) O(1) O(1) -71.7(9) no . 18_555 12_555
Tb(1) O(1) O(1) C(1) -110.9(11) no . 18_555 .
Tb(1) O(1) C(1) Tb(1) 0.0 no . . .
Tb(1) O(1) C(1) O(1) 0.0 no . . 12_555
Tb(1) O(1) C(1) O(1) -63.5(11) no . . 15_555
Tb(1) O(1) C(1) O(1) 63.5(11) no . . 18_555
Tb(1) O(1) C(1) C(2) 180.0 no . . .
O(1) O(1) O(1) Tb(1) 53.5(16) no 13_555 15_555 .
O(1) O(1) O(1) O(1) 0(3) no 13_555 15_555 2_555
O(1) O(1) O(1) O(1) 125.3(17) no 13_555 15_555 12_555
O(1) O(1) O(1) C(1) 164(3) no 13_555 15_555 .
O(1) O(1) O(1) Tb(1) -54.7(17) no 15_555 13_555 .
O(1) O(1) O(1) O(1) 0(3) no 15_555 13_555 3_555
O(1) O(1) O(1) O(1) -109.5(17) no 15_555 13_555 6_555
O(1) O(1) O(1) Tb(1) -53.5(16) no 13_555 18_555 .
O(1) O(1) O(1) O(1) 0(3) no 13_555 18_555 5_555
O(1) O(1) O(1) O(1) -125.3(17) no 13_555 18_555 12_555
O(1) O(1) O(1) C(1) -164(3) no 13_555 18_555 .
O(1) O(1) O(1) Tb(1) 54.7(17) no 18_555 13_555 .
O(1) O(1) O(1) O(1) 109.5(17) no 18_555 13_555 3_555
O(1) O(1) O(1) O(1) 0(3) no 18_555 13_555 6_555
O(1) O(1) O(1) Tb(1) 71.7(13) no 15_555 18_555 .
O(1) O(1) O(1) O(1) 125.3(18) no 15_555 18_555 5_555
O(1) O(1) O(1) O(1) 0.0(16) no 15_555 18_555 12_555
O(1) O(1) O(1) C(1) -39.1(13) no 15_555 18_555 .
O(1) O(1) O(1) Tb(1) -71.7(13) no 18_555 15_555 .
O(1) O(1) O(1) O(1) -125.3(18) no 18_555 15_555 2_555
O(1) O(1) O(1) O(1) 0.0(16) no 18_555 15_555 12_555
O(1) O(1) O(1) C(1) 39.1(13) no 18_555 15_555 .
O(1) O(1) C(1) Tb(1) 63.5(16) no 15_555 . .
O(1) O(1) C(1) O(1) 63.5(16) no 15_555 . 12_555
O(1) O(1) C(1) O(1) 0.0(11) no 15_555 . 15_555
O(1) O(1) C(1) O(1) 127(3) no 15_555 . 18_555
O(1) O(1) C(1) C(2) -116.5(16) no 15_555 . .
C(1) O(1) O(1) Tb(1) -111(2) no . 15_555 .
C(1) O(1) O(1) O(1) -164(3) no . 15_555 2_555
C(1) O(1) O(1) O(1) -39.1(19) no . 15_555 12_555
C(1) O(1) O(1) C(1) 0.0(17) no . 15_555 .
O(1) O(1) C(1) Tb(1) -63.5(16) no 18_555 . .
O(1) O(1) C(1) O(1) -63.5(16) no 18_555 . 12_555
O(1) O(1) C(1) O(1) -127(3) no 18_555 . 15_555
O(1) O(1) C(1) O(1) 0.0(11) no 18_555 . 18_555
O(1) O(1) C(1) C(2) 116.5(16) no 18_555 . .
C(1) O(1) O(1) Tb(1) 111(2) no . 18_555 .
C(1) O(1) O(1) O(1) 164(3) no . 18_555 5_555
C(1) O(1) O(1) O(1) 39.1(19) no . 18_555 12_555
C(1) O(1) O(1) C(1) 0.0(17) no . 18_555 .
Co(1) N(1) C(4) C(3) 180.0 no . . .
Co(1) N(1) C(4) C(4) -114.6(6) no . . 15_555
Co(1) N(1) C(4) C(4) 114.6(6) no . . 18_555
Co(1) N(1) C(4) C(4) 0.0 no . . 181_555
Co(1) N(1) C(4) C(3) 180.0 no . 12_555 12_555
Co(1) N(1) C(4) C(4) -114.6(6) no . 12_555 18_555
Co(1) N(1) C(4) C(4) 114.6(6) no . 12_555 15_555
Co(1) N(1) C(4) C(4) 0.0 no . 12_555 168_545
Co(1) N(1) C(4) C(3) 180.0 no . 15_555 15_555
Co(1) N(1) C(4) C(4) 114.6(6) no . 15_555 .
Co(1) N(1) C(4) C(4) -114.6(6) no . 15_555 12_555
Co(1) N(1) C(4) C(4) 0.0 no . 15_555 107_555
Co(1) N(1) C(4) C(3) 180.0 no . 18_555 18_555
Co(1) N(1) C(4) C(4) -114.6(6) no . 18_555 .
Co(1) N(1) C(4) C(4) 114.6(6) no . 18_555 12_555
Co(1) N(1) C(4) C(4) 0.0 no . 18_555 125_554
C(4) N(1) C(4) C(3) 0.0 no . 12_555 12_555
C(4) N(1) C(4) C(4) 65.4(6) no . 12_555 18_555
C(4) N(1) C(4) C(4) -65.4(6) no . 12_555 15_555
C(4) N(1) C(4) C(4) 180.0 no . 12_555 168_545
C(4) N(1) C(4) C(3) 0.0 no 12_555 . .
C(4) N(1) C(4) C(4) 65.4(6) no 12_555 . 15_555
C(4) N(1) C(4) C(4) -65.4(6) no 12_555 . 18_555
C(4) N(1) C(4) C(4) 180.0 no 12_555 . 181_555
C(4) N(1) C(4) C(3) 65.4(18) no . 15_555 15_555
C(4) N(1) C(4) C(4) 0.0(17) no . 15_555 .
C(4) N(1) C(4) C(4) 131(2) no . 15_555 12_555
C(4) N(1) C(4) C(4) -114.6(18) no . 15_555 107_555
C(4) N(1) C(4) C(3) -65.4(18) no 15_555 . .
C(4) N(1) C(4) C(4) 0.0(17) no 15_555 . 15_555
C(4) N(1) C(4) C(4) -131(2) no 15_555 . 18_555
C(4) N(1) C(4) C(4) 114.6(18) no 15_555 . 181_555
C(4) N(1) C(4) C(3) -65.4(18) no . 18_555 18_555
C(4) N(1) C(4) C(4) 0.0(17) no . 18_555 .
C(4) N(1) C(4) C(4) -131(2) no . 18_555 12_555
C(4) N(1) C(4) C(4) 114.6(18) no . 18_555 125_554
C(4) N(1) C(4) C(3) 65.4(18) no 18_555 . .
C(4) N(1) C(4) C(4) 131(2) no 18_555 . 15_555
C(4) N(1) C(4) C(4) 0.0(17) no 18_555 . 18_555
C(4) N(1) C(4) C(4) -114.6(18) no 18_555 . 181_555
C(4) N(1) C(4) C(3) -65.4(18) no 12_555 15_555 15_555
C(4) N(1) C(4) C(4) -131(2) no 12_555 15_555 .
C(4) N(1) C(4) C(4) 0.0(17) no 12_555 15_555 12_555
C(4) N(1) C(4) C(4) 114.6(18) no 12_555 15_555 107_555
C(4) N(1) C(4) C(3) 65.4(18) no 15_555 12_555 12_555
C(4) N(1) C(4) C(4) 131(2) no 15_555 12_555 18_555
C(4) N(1) C(4) C(4) 0.0(17) no 15_555 12_555 15_555
C(4) N(1) C(4) C(4) -114.6(18) no 15_555 12_555 168_545
C(4) N(1) C(4) C(3) 65.4(18) no 12_555 18_555 18_555
C(4) N(1) C(4) C(4) 131(2) no 12_555 18_555 .
C(4) N(1) C(4) C(4) 0.0(17) no 12_555 18_555 12_555
C(4) N(1) C(4) C(4) -114.6(18) no 12_555 18_555 125_554
C(4) N(1) C(4) C(3) -65.4(18) no 18_555 12_555 12_555
C(4) N(1) C(4) C(4) 0.0(17) no 18_555 12_555 18_555
C(4) N(1) C(4) C(4) -131(2) no 18_555 12_555 15_555
C(4) N(1) C(4) C(4) 114.6(18) no 18_555 12_555 168_545
C(4) N(1) C(4) C(3) 0.0 no 15_555 18_555 18_555
C(4) N(1) C(4) C(4) 65.4(6) no 15_555 18_555 .
C(4) N(1) C(4) C(4) -65.4(6) no 15_555 18_555 12_555
C(4) N(1) C(4) C(4) 180.0 no 15_555 18_555 125_554
C(4) N(1) C(4) C(3) 0.0 no 18_555 15_555 15_555
C(4) N(1) C(4) C(4) -65.4(6) no 18_555 15_555 .
C(4) N(1) C(4) C(4) 65.4(6) no 18_555 15_555 12_555
C(4) N(1) C(4) C(4) 180.0 no 18_555 15_555 107_555
O(1) C(1) C(2) C(3) 0.0 no . . .
O(1) C(1) C(2) C(3) 180.0 no . . 12_555
O(1) C(1) C(2) C(3) 90.0 no . . 15_555
O(1) C(1) C(2) C(3) -90.0 no . . 18_555
O(1) C(1) C(2) C(3) 180.0 no 12_555 . .
O(1) C(1) C(2) C(3) 0.0 no 12_555 . 12_555
O(1) C(1) C(2) C(3) -90.0 no 12_555 . 15_555
O(1) C(1) C(2) C(3) 90.0 no 12_555 . 18_555
O(1) C(1) C(2) C(3) -90.0 no 15_555 . .
O(1) C(1) C(2) C(3) 90.0 no 15_555 . 12_555
O(1) C(1) C(2) C(3) 0.0 no 15_555 . 15_555
O(1) C(1) C(2) C(3) 180.0 no 15_555 . 18_555
O(1) C(1) C(2) C(3) 90.0 no 18_555 . .
O(1) C(1) C(2) C(3) -90.0 no 18_555 . 12_555
O(1) C(1) C(2) C(3) 180.0 no 18_555 . 15_555
O(1) C(1) C(2) C(3) 0.0 no 18_555 . 18_555
C(1) C(2) C(3) C(3) 112.0(10) no . . 15_555
C(1) C(2) C(3) C(3) -112.0(10) no . . 18_555
C(1) C(2) C(3) C(4) 180.0 no . . .
C(1) C(2) C(3) C(3) 112.0(10) no . 12_555 18_555
C(1) C(2) C(3) C(3) -112.0(10) no . 12_555 15_555
C(1) C(2) C(3) C(4) 180.0 no . 12_555 12_555
C(1) C(2) C(3) C(3) -112.0(10) no . 15_555 .
C(1) C(2) C(3) C(3) 112.0(10) no . 15_555 12_555
C(1) C(2) C(3) C(4) 180.0 no . 15_555 15_555
C(1) C(2) C(3) C(3) 112.0(10) no . 18_555 .
C(1) C(2) C(3) C(3) -112.0(10) no . 18_555 12_555
C(1) C(2) C(3) C(4) 180.0 no . 18_555 18_555
C(3) C(2) C(3) C(3) -68.0(10) no . 12_555 18_555
C(3) C(2) C(3) C(3) 68.0(10) no . 12_555 15_555
C(3) C(2) C(3) C(4) 0.0 no . 12_555 12_555
C(3) C(2) C(3) C(3) -68.0(10) no 12_555 . 15_555
C(3) C(2) C(3) C(3) 68.0(10) no 12_555 . 18_555
C(3) C(2) C(3) C(4) 0.0 no 12_555 . .
C(3) C(2) C(3) C(3) 0.0(17) no . 15_555 .
C(3) C(2) C(3) C(3) -136(3) no . 15_555 12_555
C(3) C(2) C(3) C(4) -68.0(19) no . 15_555 15_555
C(3) C(2) C(3) C(3) 0.0(17) no 15_555 . 15_555
C(3) C(2) C(3) C(3) 136(3) no 15_555 . 18_555
C(3) C(2) C(3) C(4) 68.0(19) no 15_555 . .
C(3) C(2) C(3) C(3) 0.0(17) no . 18_555 .
C(3) C(2) C(3) C(3) 136(3) no . 18_555 12_555
C(3) C(2) C(3) C(4) 68.0(19) no . 18_555 18_555
C(3) C(2) C(3) C(3) -136(3) no 18_555 . 15_555
C(3) C(2) C(3) C(3) 0.0(17) no 18_555 . 18_555
C(3) C(2) C(3) C(4) -68.0(19) no 18_555 . .
C(3) C(2) C(3) C(3) 136(3) no 12_555 15_555 .
C(3) C(2) C(3) C(3) 0.0(17) no 12_555 15_555 12_555
C(3) C(2) C(3) C(4) 68.0(19) no 12_555 15_555 15_555
C(3) C(2) C(3) C(3) -136(3) no 15_555 12_555 18_555
C(3) C(2) C(3) C(3) 0.0(17) no 15_555 12_555 15_555
C(3) C(2) C(3) C(4) -68.0(19) no 15_555 12_555 12_555
C(3) C(2) C(3) C(3) -136(3) no 12_555 18_555 .
C(3) C(2) C(3) C(3) 0.0(17) no 12_555 18_555 12_555
C(3) C(2) C(3) C(4) -68.0(19) no 12_555 18_555 18_555
C(3) C(2) C(3) C(3) 0.0(17) no 18_555 12_555 18_555
C(3) C(2) C(3) C(3) 136(3) no 18_555 12_555 15_555
C(3) C(2) C(3) C(4) 68.0(19) no 18_555 12_555 12_555
C(3) C(2) C(3) C(3) -68.0(10) no 15_555 18_555 .
C(3) C(2) C(3) C(3) 68.0(10) no 15_555 18_555 12_555
C(3) C(2) C(3) C(4) 0.0 no 15_555 18_555 18_555
C(3) C(2) C(3) C(3) 68.0(10) no 18_555 15_555 .
C(3) C(2) C(3) C(3) -68.0(10) no 18_555 15_555 12_555
C(3) C(2) C(3) C(4) 0.0 no 18_555 15_555 15_555
C(2) C(3) C(3) C(2) 0.0(15) no . 15_555 .
C(2) C(3) C(3) C(3) 32.0(19) no . 15_555 12_555
C(2) C(3) C(3) C(4) 122(3) no . 15_555 15_555
C(2) C(3) C(3) C(2) 0.0(15) no . 18_555 .
C(2) C(3) C(3) C(3) -32.0(19) no . 18_555 12_555
C(2) C(3) C(3) C(4) -122(3) no . 18_555 18_555
C(2) C(3) C(4) N(1) 0.0 no . . .
C(2) C(3) C(4) C(4) -45.0(14) no . . 15_555
C(2) C(3) C(4) C(4) 45.0(14) no . . 18_555
C(2) C(3) C(4) C(4) 180.0 no . . 181_555
C(3) C(3) C(3) C(2) 32.0(18) no 15_555 18_555 .
C(3) C(3) C(3) C(3) 0(3) no 15_555 18_555 12_555
C(3) C(3) C(3) C(4) -90(3) no 15_555 18_555 18_555
C(3) C(3) C(3) C(2) -32.0(18) no 18_555 15_555 .
C(3) C(3) C(3) C(3) 0(3) no 18_555 15_555 12_555
C(3) C(3) C(3) C(4) 90(3) no 18_555 15_555 15_555
C(3) C(3) C(4) N(1) 45.0(19) no 15_555 . .
C(3) C(3) C(4) C(4) 0(3) no 15_555 . 15_555
C(3) C(3) C(4) C(4) 90(3) no 15_555 . 18_555
C(3) C(3) C(4) C(4) -135.0(19) no 15_555 . 181_555
C(4) C(3) C(3) C(2) -122(3) no . 15_555 .
C(4) C(3) C(3) C(3) -90(3) no . 15_555 12_555
C(4) C(3) C(3) C(4) 0(3) no . 15_555 15_555
C(3) C(3) C(4) N(1) -45.0(19) no 18_555 . .
C(3) C(3) C(4) C(4) -90(3) no 18_555 . 15_555
C(3) C(3) C(4) C(4) 0(3) no 18_555 . 18_555
C(3) C(3) C(4) C(4) 135.0(19) no 18_555 . 181_555
C(4) C(3) C(3) C(2) 122(3) no . 18_555 .
C(4) C(3) C(3) C(3) 90(3) no . 18_555 12_555
C(4) C(3) C(3) C(4) 0(3) no . 18_555 18_555
N(1) C(4) C(4) N(1) 0.0(8) no . 15_555 .
N(1) C(4) C(4) C(3) -127(3) no . 15_555 15_555
N(1) C(4) C(4) C(4) -36.1(15) no . 15_555 12_555
N(1) C(4) C(4) C(4) 89(3) no . 15_555 107_555
N(1) C(4) C(4) N(1) 0.0(8) no . 18_555 .
N(1) C(4) C(4) C(3) 127(3) no . 18_555 18_555
N(1) C(4) C(4) C(4) 36.1(15) no . 18_555 12_555
N(1) C(4) C(4) C(4) -89(3) no . 18_555 125_554
N(1) C(4) C(4) N(1) 0.0 no . 181_555 152_555
N(1) C(4) C(4) C(3) 180.0 no . 181_555 181_555
N(1) C(4) C(4) C(4) 55(3) no . 181_555 152_555
N(1) C(4) C(4) C(4) -55(3) no . 181_555 174_555
C(3) C(4) C(4) N(1) 127(3) no . 15_555 .
C(3) C(4) C(4) C(3) 0(3) no . 15_555 15_555
C(3) C(4) C(4) C(4) 90(3) no . 15_555 12_555
C(3) C(4) C(4) C(4) -144(3) no . 15_555 107_555
C(3) C(4) C(4) N(1) -127(3) no . 18_555 .
C(3) C(4) C(4) C(3) 0(3) no . 18_555 18_555
C(3) C(4) C(4) C(4) -90(3) no . 18_555 12_555
C(3) C(4) C(4) C(4) 144(3) no . 18_555 125_554
C(3) C(4) C(4) N(1) 180.0 no . 181_555 152_555
C(3) C(4) C(4) C(3) 0.0 no . 181_555 181_555
C(3) C(4) C(4) C(4) -125(3) no . 181_555 152_555
C(3) C(4) C(4) C(4) 125(3) no . 181_555 174_555
C(4) C(4) C(4) N(1) -36.1(18) no 15_555 18_555 .
C(4) C(4) C(4) C(3) 90(3) no 15_555 18_555 18_555
C(4) C(4) C(4) C(4) 0(3) no 15_555 18_555 12_555
C(4) C(4) C(4) C(4) -125(3) no 15_555 18_555 125_554
C(4) C(4) C(4) N(1) 36.1(18) no 18_555 15_555 .
C(4) C(4) C(4) C(3) -90(3) no 18_555 15_555 15_555
C(4) C(4) C(4) C(4) 0(3) no 18_555 15_555 12_555
C(4) C(4) C(4) C(4) 125(3) no 18_555 15_555 107_555
C(4) C(4) C(4) N(1) 55(3) no 15_555 181_555 152_555
C(4) C(4) C(4) C(3) -125(3) no 15_555 181_555 181_555
C(4) C(4) C(4) C(4) 109(3) no 15_555 181_555 152_555
C(4) C(4) C(4) C(4) 0(5) no 15_555 181_555 174_555
C(4) C(4) C(4) N(1) -89(3) no 181_555 15_555 .
C(4) C(4) C(4) C(3) 144(3) no 181_555 15_555 15_555
C(4) C(4) C(4) C(4) -125(3) no 181_555 15_555 12_555
C(4) C(4) C(4) C(4) 0(5) no 181_555 15_555 107_555
C(4) C(4) C(4) N(1) -55(3) no 18_555 181_555 152_555
C(4) C(4) C(4) C(3) 125(3) no 18_555 181_555 181_555
C(4) C(4) C(4) C(4) 0(5) no 18_555 181_555 152_555
C(4) C(4) C(4) C(4) -109(3) no 18_555 181_555 174_555
C(4) C(4) C(4) N(1) 89(3) no 181_555 18_555 .
C(4) C(4) C(4) C(3) -144(3) no 181_555 18_555 18_555
C(4) C(4) C(4) C(4) 125(3) no 181_555 18_555 12_555
C(4) C(4) C(4) C(4) 0(5) no 181_555 18_555 125_554
